data_4508487
loop_
_publ_author_name
'Briggs, Michael E.'
'Jelfs, Kim E.'
'Chong, Samantha Y.'
'Lester, Catherine'
'Schmidtmann, Marc'
'Adams, Dave J.'
'Cooper, Andrew I.'

_publ_section_title
;
 Shape Prediction for Supramolecular Organic Nanostructures: [4 + 4]
 Macrocyclic Tetrapods
;
_journal_issue 11
_journal_name_full 'Crystal Growth &amp; Design'
_journal_page_first 4993
_journal_paper_doi 10.1021/cg401171v
_journal_volume 13
_journal_year 2013
_chemical_formula_sum 'C112.75 H139 N20 O10.75'
_chemical_formula_weight 1946.44
_chemical_name_systematic
; 
 ? 
;
_space_group_IT_number 2
_symmetry_cell_setting triclinic
_symmetry_space_group_name_Hall '-P 1'
_symmetry_space_group_name_H-M 'P -1'
_atom_sites_solution_hydrogens difmap
_atom_sites_solution_primary direct
_atom_sites_solution_secondary difmap
_audit_creation_method SHELXL-97
_cell_angle_alpha 67.605(2)
_cell_angle_beta 87.377(2)
_cell_angle_gamma 75.497(2)
_cell_formula_units_Z 8
_cell_length_a 18.6118(15)
_cell_length_b 34.059(3)
_cell_length_c 37.687(3)
_cell_measurement_reflns_used 9794
_cell_measurement_temperature 100(2)
_cell_measurement_theta_max 22.10
_cell_measurement_theta_min 2.18
_cell_volume 21351(3)
_computing_cell_refinement 'Bruker AXS SAINT V7.68A'
_computing_data_collection 'CrystalClear-SM Expert 2.1 (Rigaku, 2011)'
_computing_data_reduction 'Bruker AXS SAINT V7.68A'
_computing_structure_refinement 'SHELXL (Sheldrick, 2008)'
_computing_structure_solution 'SHELXD (Sheldrick, 2008)'
_diffrn_ambient_temperature 100(2)
_diffrn_detector_area_resol_mean 28.5714
_diffrn_measured_fraction_theta_full 1.000
_diffrn_measured_fraction_theta_max 1.000
_diffrn_measurement_device_type 'Rigaku Saturn724+ (2x2 bin mode)'
_diffrn_measurement_method 'profile data from \w-scans'
_diffrn_radiation_monochromator confocal
_diffrn_radiation_source 'Rotating Anode'
_diffrn_radiation_type 'Mo K\a'
_diffrn_radiation_wavelength 0.71073
_diffrn_reflns_av_R_equivalents 0.0736
_diffrn_reflns_av_sigmaI/netI 0.0926
_diffrn_reflns_limit_h_max 19
_diffrn_reflns_limit_h_min -18
_diffrn_reflns_limit_k_max 35
_diffrn_reflns_limit_k_min -33
_diffrn_reflns_limit_l_max 39
_diffrn_reflns_limit_l_min -39
_diffrn_reflns_number 170920
_diffrn_reflns_theta_full 21.97
_diffrn_reflns_theta_max 21.97
_diffrn_reflns_theta_min 1.10
_exptl_absorpt_coefficient_mu 0.080
_exptl_absorpt_correction_T_max 1.0000
_exptl_absorpt_correction_T_min 0.7276
_exptl_absorpt_correction_type multi-scan
_exptl_absorpt_process_details 'SADABS 2008/1 (Sheldrick, 2008)'
_exptl_crystal_colour colourless
_exptl_crystal_density_diffrn 1.211
_exptl_crystal_density_method 'not measured'
_exptl_crystal_description plate
_exptl_crystal_F_000 8332
_exptl_crystal_size_max 0.13
_exptl_crystal_size_mid 0.11
_exptl_crystal_size_min 0.02
_refine_diff_density_max 1.055
_refine_diff_density_min -0.518
_refine_diff_density_rms 0.068
_refine_ls_extinction_method none
_refine_ls_goodness_of_fit_ref 1.112
_refine_ls_hydrogen_treatment constr
_refine_ls_matrix_type full
_refine_ls_number_parameters 4901
_refine_ls_number_reflns 52177
_refine_ls_number_restraints 0
_refine_ls_restrained_S_all 1.112
_refine_ls_R_factor_all 0.1543
_refine_ls_R_factor_gt 0.0910
_refine_ls_shift/su_max 0.000
_refine_ls_shift/su_mean 0.000
_refine_ls_structure_factor_coef Fsqd
_refine_ls_weighting_details 'calc w=1/[\s^2^(Fo^2^)+(0.1000P)^2^+35.0000P] where P=(Fo^2^+2Fc^2^)/3'
_refine_ls_weighting_scheme calc
_refine_ls_wR_factor_gt 0.2262
_refine_ls_wR_factor_ref 0.2599
_reflns_number_gt 30279
_reflns_number_total 52177
_reflns_threshold_expression >2sigma(I)
_cod_data_source_file cg401171v_si_002.cif
_cod_data_source_block CC11
_cod_original_sg_symbol_H-M P-1
_cod_database_code 4508487

loop_
_symmetry_equiv_pos_as_xyz
'x, y, z'
'-x, -y, -z'

loop_
_atom_site_label
_atom_site_type_symbol
_atom_site_fract_x
_atom_site_fract_y
_atom_site_fract_z
_atom_site_U_iso_or_equiv
_atom_site_adp_type
_atom_site_occupancy
_atom_site_symmetry_multiplicity
_atom_site_calc_flag
_atom_site_refinement_flags
N1 N 0.4130(3) 0.27833(16) 0.23827(15) 0.0441(13) Uani 1 1 d .
N2 N 0.0427(3) 0.24897(18) 0.20262(15) 0.0515(14) Uani 1 1 d .
N3 N 0.2289(3) 0.13187(18) 0.37603(15) 0.0498(14) Uani 1 1 d .
N4 N 0.1279(3) 0.29946(17) 0.33678(14) 0.0437(13) Uani 1 1 d .
N5 N 0.0615(3) 0.51767(17) 0.10212(16) 0.0550(15) Uani 1 1 d .
N6 N -0.2189(3) 0.14044(16) 0.40700(15) 0.0446(13) Uani 1 1 d .
N7 N 0.4106(4) 0.0472(2) 0.18744(19) 0.0717(18) Uani 1 1 d .
N8 N 0.5288(3) 0.22817(15) 0.47955(14) 0.0382(12) Uani 1 1 d .
N9 N 0.2187(3) 0.4551(2) 0.10559(16) 0.0589(16) Uani 1 1 d .
N10 N 0.0825(3) 0.48065(17) 0.19029(15) 0.0480(14) Uani 1 1 d .
N11 N -0.0381(4) 0.4594(2) 0.1051(2) 0.0672(18) Uani 1 1 d .
N12 N -0.1671(3) 0.22678(15) 0.38772(14) 0.0397(13) Uani 1 1 d .
N13 N -0.1751(3) 0.14930(17) 0.32387(15) 0.0508(14) Uani 1 1 d .
N14 N -0.0784(3) 0.09266(17) 0.45185(15) 0.0471(14) Uani 1 1 d .
N15 N 0.3029(4) 0.1325(2) 0.13674(18) 0.0742(19) Uani 1 1 d .
N16 N 0.3051(4) 0.0359(2) 0.25501(18) 0.078(2) Uani 1 1 d .
N17 N 0.5024(4) 0.0898(2) 0.22230(19) 0.0756(19) Uani 1 1 d .
N18 N 0.5619(3) 0.27148(16) 0.39421(14) 0.0423(13) Uani 1 1 d .
N19 N 0.4979(3) 0.14595(16) 0.46915(16) 0.0429(13) Uani 1 1 d .
N20 N 0.3626(3) 0.27108(17) 0.47385(14) 0.0422(13) Uani 1 1 d .
C1 C 0.3620(4) 0.3134(2) 0.21002(18) 0.0442(16) Uani 1 1 d .
C2 C 0.3707(4) 0.3560(2) 0.19596(18) 0.0454(17) Uani 1 1 d .
H2 H 0.4106 0.3622 0.2060 0.055 Uiso 1 1 calc R
C3 C 0.3222(4) 0.3891(2) 0.16770(18) 0.0486(17) Uani 1 1 d .
H3 H 0.3285 0.4181 0.1590 0.058 Uiso 1 1 calc R
C4 C 0.2636(4) 0.3815(2) 0.15134(18) 0.0491(17) Uani 1 1 d .
C5 C 0.2557(4) 0.3387(2) 0.1655(2) 0.059(2) Uani 1 1 d .
H5 H 0.2167 0.3323 0.1549 0.071 Uiso 1 1 calc R
C6 C 0.3033(4) 0.3053(2) 0.1945(2) 0.0556(19) Uani 1 1 d .
H6 H 0.2959 0.2766 0.2040 0.067 Uiso 1 1 calc R
C7 C 0.2131(4) 0.4163(3) 0.1195(2) 0.0590(19) Uani 1 1 d .
H7 H 0.1750 0.4089 0.1092 0.071 Uiso 1 1 calc R
C8 C 0.4235(4) 0.2353(2) 0.23773(18) 0.0453(17) Uani 1 1 d .
C9 C 0.4557(4) 0.2257(2) 0.2076(2) 0.060(2) Uani 1 1 d .
H9 H 0.4715 0.2474 0.1866 0.072 Uiso 1 1 calc R
C10 C 0.4650(4) 0.1829(3) 0.2083(2) 0.069(2) Uani 1 1 d .
H10 H 0.4876 0.1757 0.1877 0.083 Uiso 1 1 calc R
C11 C 0.4409(4) 0.1513(2) 0.2392(2) 0.0532(18) Uani 1 1 d .
C12 C 0.4067(4) 0.1627(2) 0.26754(19) 0.0518(18) Uani 1 1 d .
H12 H 0.3883 0.1416 0.2879 0.062 Uiso 1 1 calc R
C13 C 0.3977(4) 0.2038(2) 0.26783(19) 0.0492(17) Uani 1 1 d .
H13 H 0.3741 0.2108 0.2883 0.059 Uiso 1 1 calc R
C14 C 0.4559(4) 0.1048(2) 0.2422(2) 0.063(2) Uani 1 1 d .
H14 H 0.4294 0.0860 0.2599 0.076 Uiso 1 1 calc R
C15 C 0.4340(4) 0.2819(2) 0.27217(18) 0.0428(16) Uani 1 1 d .
C16 C 0.4994(3) 0.2533(2) 0.29349(18) 0.0420(16) Uani 1 1 d .
H16 H 0.5291 0.2321 0.2847 0.050 Uiso 1 1 calc R
C17 C 0.5213(3) 0.2555(2) 0.32725(18) 0.0403(16) Uani 1 1 d .
H17 H 0.5658 0.2360 0.3412 0.048 Uiso 1 1 calc R
C18 C 0.4781(3) 0.28624(19) 0.34083(17) 0.0362(15) Uani 1 1 d .
C19 C 0.4132(3) 0.3139(2) 0.31988(18) 0.0419(16) Uani 1 1 d .
H19 H 0.3825 0.3345 0.3290 0.050 Uiso 1 1 calc R
C20 C 0.3924(3) 0.3119(2) 0.28595(18) 0.0432(16) Uani 1 1 d .
H20 H 0.3483 0.3318 0.2718 0.052 Uiso 1 1 calc R
C21 C 0.4997(4) 0.2915(2) 0.37509(18) 0.0432(17) Uani 1 1 d .
H21 H 0.4652 0.3112 0.3838 0.052 Uiso 1 1 calc R
C22 C 0.0055(4) 0.2232(2) 0.23246(18) 0.0503(18) Uani 1 1 d .
C23 C -0.0705(4) 0.2370(2) 0.23676(19) 0.0520(18) Uani 1 1 d .
H23 H -0.0979 0.2652 0.2199 0.062 Uiso 1 1 calc R
C24 C -0.1067(4) 0.2103(2) 0.26530(18) 0.0487(17) Uani 1 1 d .
H24 H -0.1584 0.2204 0.2675 0.058 Uiso 1 1 calc R
C25 C -0.0683(4) 0.1690(2) 0.29065(19) 0.0478(17) Uani 1 1 d .
C26 C 0.0077(4) 0.1552(2) 0.28668(19) 0.0544(19) Uani 1 1 d .
H26 H 0.0351 0.1272 0.3038 0.065 Uiso 1 1 calc R
C27 C 0.0439(4) 0.1820(2) 0.2579(2) 0.0565(19) Uani 1 1 d .
H27 H 0.0956 0.1718 0.2556 0.068 Uiso 1 1 calc R
C28 C -0.1059(4) 0.1401(2) 0.32013(19) 0.0521(18) Uani 1 1 d .
H28 H -0.0766 0.1128 0.3374 0.063 Uiso 1 1 calc R
C29 C 0.1076(4) 0.2274(2) 0.18899(19) 0.0517(18) Uani 1 1 d .
C30 C 0.1048(4) 0.1937(2) 0.17736(19) 0.0557(19) Uani 1 1 d .
H30 H 0.0597 0.1852 0.1784 0.067 Uiso 1 1 calc R
C31 C 0.1678(4) 0.1724(2) 0.16411(19) 0.058(2) Uani 1 1 d .
H31 H 0.1655 0.1495 0.1559 0.070 Uiso 1 1 calc R
C32 C 0.2345(4) 0.1849(2) 0.16294(19) 0.0549(19) Uani 1 1 d .
C33 C 0.2357(4) 0.2189(2) 0.1741(2) 0.0575(19) Uani 1 1 d .
H33 H 0.2802 0.2280 0.1728 0.069 Uiso 1 1 calc R
C34 C 0.1730(4) 0.2398(2) 0.1871(2) 0.0571(19) Uani 1 1 d .
H34 H 0.1751 0.2630 0.1948 0.069 Uiso 1 1 calc R
C35 C 0.3033(4) 0.1622(3) 0.1497(2) 0.062(2) Uani 1 1 d .
H35 H 0.3484 0.1700 0.1509 0.074 Uiso 1 1 calc R
C36 C 0.0223(4) 0.2957(2) 0.1874(2) 0.0497(17) Uani 1 1 d .
C37 C 0.0309(4) 0.3181(2) 0.1492(2) 0.0528(18) Uani 1 1 d .
H37 H 0.0500 0.3024 0.1332 0.063 Uiso 1 1 calc R
C38 C 0.0116(4) 0.3640(2) 0.1337(2) 0.0567(19) Uani 1 1 d .
H38 H 0.0178 0.3793 0.1073 0.068 Uiso 1 1 calc R
C39 C -0.0160(4) 0.3871(2) 0.1563(2) 0.0579(19) Uani 1 1 d .
C40 C -0.0233(4) 0.3644(3) 0.1944(2) 0.063(2) Uani 1 1 d .
H40 H -0.0412 0.3803 0.2104 0.076 Uiso 1 1 calc R
C41 C -0.0053(4) 0.3186(3) 0.2106(2) 0.060(2) Uani 1 1 d .
H41 H -0.0118 0.3034 0.2371 0.072 Uiso 1 1 calc R
C42 C -0.0392(4) 0.4363(2) 0.1399(2) 0.060(2) Uani 1 1 d .
H42 H -0.0556 0.4507 0.1571 0.073 Uiso 1 1 calc R
C43 C 0.2902(3) 0.1402(2) 0.39156(19) 0.0449(17) Uani 1 1 d .
C44 C 0.3146(3) 0.1181(2) 0.42969(19) 0.0434(16) Uani 1 1 d .
H44 H 0.2911 0.0967 0.4464 0.052 Uiso 1 1 calc R
C45 C 0.3735(3) 0.12721(19) 0.44354(18) 0.0394(15) Uani 1 1 d .
H45 H 0.3891 0.1125 0.4700 0.047 Uiso 1 1 calc R
C46 C 0.4104(3) 0.1575(2) 0.41952(18) 0.0417(16) Uani 1 1 d .
C47 C 0.3865(4) 0.1787(2) 0.3818(2) 0.0485(18) Uani 1 1 d .
H47 H 0.4113 0.1993 0.3650 0.058 Uiso 1 1 calc R
C48 C 0.3270(4) 0.1708(2) 0.36735(19) 0.0548(19) Uani 1 1 d .
H48 H 0.3109 0.1862 0.3410 0.066 Uiso 1 1 calc R
C49 C 0.4757(3) 0.1644(2) 0.4341(2) 0.0408(16) Uani 1 1 d .
H49 H 0.5022 0.1835 0.4167 0.049 Uiso 1 1 calc R
C50 C 0.2456(4) 0.1176(2) 0.3449(2) 0.0503(18) Uani 1 1 d .
C51 C 0.2791(4) 0.0739(2) 0.3518(2) 0.0564(19) Uani 1 1 d .
H51 H 0.2943 0.0537 0.3773 0.068 Uiso 1 1 calc R
C52 C 0.2906(4) 0.0597(2) 0.3218(2) 0.0555(19) Uani 1 1 d .
H52 H 0.3139 0.0298 0.3267 0.067 Uiso 1 1 calc R
C53 C 0.2679(4) 0.0895(2) 0.28393(19) 0.0533(18) Uani 1 1 d .
C54 C 0.2358(4) 0.1332(2) 0.2769(2) 0.0561(19) Uani 1 1 d .
H54 H 0.2221 0.1536 0.2513 0.067 Uiso 1 1 calc R
C55 C 0.2236(4) 0.1472(2) 0.3072(2) 0.0550(19) Uani 1 1 d .
H55 H 0.2001 0.1771 0.3023 0.066 Uiso 1 1 calc R
C56 C 0.2738(4) 0.0751(3) 0.2516(2) 0.065(2) Uani 1 1 d .
H56 H 0.2534 0.0960 0.2270 0.078 Uiso 1 1 calc R
C57 C 0.1635(4) 0.1284(2) 0.39450(18) 0.0445(16) Uani 1 1 d .
C58 C 0.1147(4) 0.1078(2) 0.3849(2) 0.059(2) Uani 1 1 d .
H58 H 0.1275 0.0954 0.3660 0.071 Uiso 1 1 calc R
C59 C 0.0485(4) 0.1053(2) 0.40265(19) 0.0546(19) Uani 1 1 d .
H59 H 0.0172 0.0909 0.3959 0.066 Uiso 1 1 calc R
C60 C 0.0264(4) 0.1232(2) 0.42980(18) 0.0427(16) Uani 1 1 d .
C61 C 0.0738(4) 0.14421(19) 0.43911(18) 0.0461(17) Uani 1 1 d .
H61 H 0.0594 0.1577 0.4571 0.055 Uiso 1 1 calc R
C62 C 0.1418(4) 0.14562(19) 0.42234(18) 0.0460(17) Uani 1 1 d .
H62 H 0.1742 0.1587 0.4302 0.055 Uiso 1 1 calc R
C63 C -0.0431(3) 0.1215(2) 0.44861(18) 0.0460(17) Uani 1 1 d .
H63 H -0.0635 0.1430 0.4591 0.055 Uiso 1 1 calc R
C64 C 0.0679(3) 0.27911(19) 0.34455(17) 0.0402(16) Uani 1 1 d .
C65 C 0.0284(3) 0.27555(18) 0.37723(17) 0.0385(15) Uani 1 1 d .
H65 H 0.0425 0.2858 0.3954 0.046 Uiso 1 1 calc R
C66 C -0.0316(3) 0.25709(18) 0.38337(17) 0.0372(15) Uani 1 1 d .
H66 H -0.0576 0.2543 0.4061 0.045 Uiso 1 1 calc R
C67 C -0.0547(3) 0.24267(18) 0.35727(17) 0.0352(15) Uani 1 1 d .
C68 C -0.0131(3) 0.2454(2) 0.32524(18) 0.0456(17) Uani 1 1 d .
H68 H -0.0266 0.2347 0.3073 0.055 Uiso 1 1 calc R
C69 C 0.0474(3) 0.2633(2) 0.31900(18) 0.0447(17) Uani 1 1 d .
H69 H 0.0750 0.2647 0.2969 0.054 Uiso 1 1 calc R
C70 C -0.1246(3) 0.22987(18) 0.35987(18) 0.0414(16) Uani 1 1 d .
H70 H -0.1394 0.2234 0.3393 0.050 Uiso 1 1 calc R
C71 C 0.1293(3) 0.3341(2) 0.30059(17) 0.0397(15) Uani 1 1 d .
C72 C 0.0646(4) 0.3647(2) 0.28335(17) 0.0407(16) Uani 1 1 d .
H72 H 0.0186 0.3613 0.2945 0.049 Uiso 1 1 calc R
C73 C 0.0659(3) 0.4004(2) 0.24987(18) 0.0416(16) Uani 1 1 d .
H73 H 0.0208 0.4215 0.2383 0.050 Uiso 1 1 calc R
C74 C 0.1319(4) 0.4056(2) 0.23323(17) 0.0403(16) Uani 1 1 d .
C75 C 0.1961(4) 0.3734(2) 0.24947(19) 0.0560(19) Uani 1 1 d .
H75 H 0.2418 0.3758 0.2376 0.067 Uiso 1 1 calc R
C76 C 0.1946(4) 0.3374(2) 0.28323(19) 0.0560(19) Uani 1 1 d .
H76 H 0.2390 0.3152 0.2941 0.067 Uiso 1 1 calc R
C77 C 0.1366(4) 0.4470(2) 0.20177(18) 0.0477(17) Uani 1 1 d .
H77 H 0.1823 0.4484 0.1896 0.057 Uiso 1 1 calc R
C78 C 0.1824(3) 0.2875(2) 0.36712(18) 0.0388(15) Uani 1 1 d .
C79 C 0.2187(4) 0.3171(2) 0.37108(19) 0.0447(17) Uani 1 1 d .
H79 H 0.2087 0.3463 0.3525 0.054 Uiso 1 1 calc R
C80 C 0.2681(3) 0.3045(2) 0.40128(18) 0.0414(16) Uani 1 1 d .
H80 H 0.2927 0.3249 0.4032 0.050 Uiso 1 1 calc R
C81 C 0.2833(3) 0.26213(19) 0.42937(18) 0.0380(15) Uani 1 1 d .
C82 C 0.2467(3) 0.2332(2) 0.42517(19) 0.0458(17) Uani 1 1 d .
H82 H 0.2563 0.2042 0.4440 0.055 Uiso 1 1 calc R
C83 C 0.1973(3) 0.24506(19) 0.39476(19) 0.0439(16) Uani 1 1 d .
H83 H 0.1734 0.2244 0.3926 0.053 Uiso 1 1 calc R
C84 C 0.3334(3) 0.2469(2) 0.46335(18) 0.0408(16) Uani 1 1 d .
H84 H 0.3451 0.2164 0.4789 0.049 Uiso 1 1 calc R
C85 C 0.1272(4) 0.5254(2) 0.0805(2) 0.063(2) Uani 1 1 d .
H85A H 0.1606 0.5328 0.0955 0.075 Uiso 1 1 calc R
H85B H 0.1117 0.5510 0.0560 0.075 Uiso 1 1 calc R
C86 C 0.1696(4) 0.4863(2) 0.0720(2) 0.061(2) Uani 1 1 d .
H86A H 0.1344 0.4719 0.0660 0.073 Uiso 1 1 calc R
H86B H 0.1996 0.4960 0.0494 0.073 Uiso 1 1 calc R
C87 C -0.0019(4) 0.5286(2) 0.0759(2) 0.062(2) Uani 1 1 d .
H87A H 0.0152 0.5196 0.0543 0.074 Uiso 1 1 calc R
H87B H -0.0223 0.5609 0.0653 0.074 Uiso 1 1 calc R
C88 C -0.0626(4) 0.5072(2) 0.0946(2) 0.066(2) Uani 1 1 d .
H88A H -0.0763 0.5135 0.1179 0.079 Uiso 1 1 calc R
H88B H -0.1071 0.5195 0.0767 0.079 Uiso 1 1 calc R
C89 C 0.0449(4) 0.5418(2) 0.12745(19) 0.0561(19) Uani 1 1 d .
H89A H -0.0066 0.5427 0.1355 0.067 Uiso 1 1 calc R
H89B H 0.0481 0.5724 0.1131 0.067 Uiso 1 1 calc R
C90 C 0.0980(4) 0.5212(2) 0.16305(19) 0.0537(19) Uani 1 1 d .
H90A H 0.1497 0.5148 0.1552 0.064 Uiso 1 1 calc R
H90B H 0.0932 0.5423 0.1757 0.064 Uiso 1 1 calc R
C91 C -0.2588(4) 0.1355(2) 0.37653(19) 0.0490(17) Uani 1 1 d .
H91A H -0.2892 0.1646 0.3596 0.059 Uiso 1 1 calc R
H91B H -0.2929 0.1165 0.3884 0.059 Uiso 1 1 calc R
C92 C -0.2055(4) 0.1157(2) 0.35265(19) 0.0545(19) Uani 1 1 d .
H92A H -0.1645 0.0921 0.3696 0.065 Uiso 1 1 calc R
H92B H -0.2319 0.1025 0.3397 0.065 Uiso 1 1 calc R
C93 C -0.2100(4) 0.1013(2) 0.44280(19) 0.0503(18) Uani 1 1 d .
H93A H -0.1995 0.0749 0.4363 0.060 Uiso 1 1 calc R
H93B H -0.2573 0.1028 0.4559 0.060 Uiso 1 1 calc R
C94 C -0.1490(4) 0.0965(2) 0.46973(19) 0.0496(18) Uani 1 1 d .
H94A H -0.1596 0.1224 0.4769 0.060 Uiso 1 1 calc R
H94B H -0.1464 0.0701 0.4934 0.060 Uiso 1 1 calc R
C95 C -0.2567(3) 0.1807(2) 0.41327(18) 0.0451(16) Uani 1 1 d .
H95A H -0.2397 0.1783 0.4387 0.054 Uiso 1 1 calc R
H95B H -0.3110 0.1835 0.4134 0.054 Uiso 1 1 calc R
C96 C -0.2411(3) 0.2214(2) 0.38226(19) 0.0476(17) Uani 1 1 d .
H96A H -0.2452 0.2195 0.3569 0.057 Uiso 1 1 calc R
H96B H -0.2792 0.2475 0.3822 0.057 Uiso 1 1 calc R
C97 C 0.4910(5) 0.0379(3) 0.1928(2) 0.077(2) Uani 1 1 d .
H97A H 0.5100 0.0582 0.1701 0.093 Uiso 1 1 calc R
H97B H 0.5136 0.0076 0.1945 0.093 Uiso 1 1 calc R
C98 C 0.5148(5) 0.0426(2) 0.2292(3) 0.084(3) Uani 1 1 d .
H98A H 0.4857 0.0287 0.2509 0.100 Uiso 1 1 calc R
H98B H 0.5681 0.0276 0.2361 0.100 Uiso 1 1 calc R
C99 C 0.3879(5) 0.0620(3) 0.1470(2) 0.077(2) Uani 1 1 d .
H99A H 0.3417 0.0533 0.1451 0.092 Uiso 1 1 calc R
H99B H 0.4269 0.0470 0.1344 0.092 Uiso 1 1 calc R
C100 C 0.3747(5) 0.1105(3) 0.1260(2) 0.075(2) Uani 1 1 d .
H10A H 0.4155 0.1207 0.1327 0.090 Uiso 1 1 calc R
H10B H 0.3734 0.1178 0.0979 0.090 Uiso 1 1 calc R
C101 C 0.3826(5) 0.0095(3) 0.2112(3) 0.084(3) Uani 1 1 d .
H10C H 0.4144 -0.0074 0.2352 0.101 Uiso 1 1 calc R
H10D H 0.3843 -0.0101 0.1973 0.101 Uiso 1 1 calc R
C102 C 0.3035(5) 0.0254(3) 0.2208(2) 0.084(3) Uani 1 1 d .
H10E H 0.2772 0.0517 0.1988 0.101 Uiso 1 1 calc R
H10F H 0.2766 0.0022 0.2258 0.101 Uiso 1 1 calc R
C103 C 0.5937(3) 0.24434(19) 0.46357(17) 0.0400(15) Uani 1 1 d .
H10G H 0.6314 0.2204 0.4594 0.048 Uiso 1 1 calc R
H10H H 0.6158 0.2523 0.4825 0.048 Uiso 1 1 calc R
C104 C 0.5761(3) 0.28353(19) 0.42623(17) 0.0415(16) Uani 1 1 d .
H10I H 0.5318 0.3053 0.4288 0.050 Uiso 1 1 calc R
H10J H 0.6183 0.2974 0.4205 0.050 Uiso 1 1 calc R
C105 C 0.5518(4) 0.18101(19) 0.50411(18) 0.0443(16) Uani 1 1 d .
H10K H 0.5121 0.1731 0.5218 0.053 Uiso 1 1 calc R
H10L H 0.5972 0.1752 0.5199 0.053 Uiso 1 1 calc R
C106 C 0.5669(3) 0.1525(2) 0.48077(19) 0.0472(17) Uani 1 1 d .
H10M H 0.5926 0.1665 0.4576 0.057 Uiso 1 1 calc R
H10N H 0.6002 0.1237 0.4962 0.057 Uiso 1 1 calc R
C107 C 0.4890(3) 0.2536(2) 0.50167(18) 0.0428(16) Uani 1 1 d .
H10O H 0.4879 0.2849 0.4875 0.051 Uiso 1 1 calc R
H10P H 0.5169 0.2436 0.5266 0.051 Uiso 1 1 calc R
C108 C 0.4104(3) 0.2496(2) 0.50925(18) 0.0467(17) Uani 1 1 d .
H10Q H 0.4104 0.2182 0.5209 0.056 Uiso 1 1 calc R
H10R H 0.3903 0.2632 0.5278 0.056 Uiso 1 1 calc R
N21 N 0.7209(3) 0.56257(16) 0.18702(15) 0.0447(13) Uani 1 1 d .
N22 N 0.8630(3) 0.37381(15) 0.36061(13) 0.0384(12) Uani 1 1 d .
N23 N 0.6973(3) 0.57960(15) 0.37239(14) 0.0404(13) Uani 1 1 d .
N24 N 0.4998(3) 0.45898(16) 0.33274(14) 0.0425(13) Uani 1 1 d .
N25 N 0.6701(3) 0.31379(17) 0.18238(14) 0.0451(13) Uani 1 1 d .
N26 N 0.6553(3) 0.35132(16) 0.57621(14) 0.0411(13) Uani 1 1 d .
N27 N 1.1456(3) 0.56555(16) 0.28150(14) 0.0408(13) Uani 1 1 d .
N28 N 0.3063(3) 0.74468(18) 0.20876(17) 0.0570(16) Uani 1 1 d .
N29 N 0.7509(3) 0.38796(17) 0.14955(16) 0.0485(14) Uani 1 1 d .
N30 N 0.5389(3) 0.37640(17) 0.20377(14) 0.0432(13) Uani 1 1 d .
N31 N 0.7342(3) 0.28390(16) 0.26293(14) 0.0410(13) Uani 1 1 d .
N32 N 0.5778(3) 0.33610(16) 0.51403(15) 0.0459(14) Uani 1 1 d .
N33 N 0.8039(3) 0.34602(17) 0.53769(15) 0.0422(13) Uani 1 1 d .
N34 N 0.6020(3) 0.45237(16) 0.53444(16) 0.0444(13) Uani 1 1 d .
N35 N 1.0172(3) 0.61097(16) 0.21892(15) 0.0456(14) Uani 1 1 d .
N36 N 1.1201(3) 0.47418(16) 0.29514(14) 0.0431(13) Uani 1 1 d .
N37 N 1.0452(3) 0.57327(16) 0.34699(14) 0.0425(13) Uani 1 1 d .
N38 N 0.4062(4) 0.7085(2) 0.15273(19) 0.0747(19) Uani 1 1 d .
N39 N 0.2851(3) 0.65624(19) 0.2648(2) 0.0617(17) Uani 1 1 d .
N40 N 0.4387(3) 0.73823(18) 0.25955(16) 0.0562(15) Uani 1 1 d .
C109 C 0.7310(4) 0.5207(2) 0.18515(18) 0.0435(16) Uani 1 1 d .
C110 C 0.6925(4) 0.5157(2) 0.15709(18) 0.0439(16) Uani 1 1 d .
H110 H 0.6568 0.5400 0.1399 0.053 Uiso 1 1 calc R
C111 C 0.7062(3) 0.4753(2) 0.15419(18) 0.0445(16) Uani 1 1 d .
H111 H 0.6808 0.4726 0.1343 0.053 Uiso 1 1 calc R
C112 C 0.7559(4) 0.4385(2) 0.17953(19) 0.0445(17) Uani 1 1 d .
C113 C 0.7914(4) 0.4435(2) 0.2084(2) 0.0509(18) Uani 1 1 d .
H113 H 0.8242 0.4187 0.2268 0.061 Uiso 1 1 calc R
C114 C 0.7796(4) 0.4846(2) 0.21096(19) 0.0506(18) Uani 1 1 d .
H114 H 0.8054 0.4875 0.2306 0.061 Uiso 1 1 calc R
C115 C 0.7734(4) 0.3948(2) 0.1771(2) 0.0469(17) Uani 1 1 d .
H115 H 0.8033 0.3706 0.1974 0.056 Uiso 1 1 calc R
C116 C 0.7811(4) 0.57278(19) 0.20076(18) 0.0419(16) Uani 1 1 d .
C117 C 0.8494(4) 0.5679(2) 0.18406(18) 0.0486(17) Uani 1 1 d .
H117 H 0.8560 0.5573 0.1639 0.058 Uiso 1 1 calc R
C118 C 0.9067(4) 0.5784(2) 0.19662(19) 0.0473(17) Uani 1 1 d .
H118 H 0.9528 0.5752 0.1848 0.057 Uiso 1 1 calc R
C119 C 0.8994(4) 0.5934(2) 0.22596(18) 0.0428(16) Uani 1 1 d .
C120 C 0.8317(4) 0.5971(2) 0.24325(19) 0.0484(17) Uani 1 1 d .
H120 H 0.8258 0.6069 0.2639 0.058 Uiso 1 1 calc R
C121 C 0.7734(4) 0.5868(2) 0.23087(18) 0.0480(17) Uani 1 1 d .
H121 H 0.7276 0.5893 0.2431 0.058 Uiso 1 1 calc R
C122 C 0.9584(4) 0.6089(2) 0.23719(18) 0.0449(17) Uani 1 1 d .
H122 H 0.9523 0.6175 0.2585 0.054 Uiso 1 1 calc R
C123 C 0.6479(4) 0.5898(2) 0.18446(18) 0.0453(17) Uani 1 1 d .
C124 C 0.6320(4) 0.6343(2) 0.1613(2) 0.0552(19) Uani 1 1 d .
H124 H 0.6698 0.6466 0.1470 0.066 Uiso 1 1 calc R
C125 C 0.5612(4) 0.6604(2) 0.1592(2) 0.0555(19) Uani 1 1 d .
H125 H 0.5510 0.6907 0.1433 0.067 Uiso 1 1 calc R
C126 C 0.5046(4) 0.6436(2) 0.1797(2) 0.0582(19) Uani 1 1 d .
C127 C 0.5213(4) 0.5993(2) 0.2030(2) 0.062(2) Uani 1 1 d .
H127 H 0.4836 0.5870 0.2173 0.075 Uiso 1 1 calc R
C128 C 0.5925(4) 0.5730(2) 0.2056(2) 0.061(2) Uani 1 1 d .
H128 H 0.6033 0.5429 0.2222 0.073 Uiso 1 1 calc R
C129 C 0.4270(4) 0.6695(3) 0.1761(2) 0.066(2) Uani 1 1 d .
H129 H 0.3917 0.6562 0.1920 0.079 Uiso 1 1 calc R
C130 C 0.8415(3) 0.37425(19) 0.39748(17) 0.0370(15) Uani 1 1 d .
C131 C 0.8516(3) 0.33574(19) 0.42979(17) 0.0393(15) Uani 1 1 d .
H131 H 0.8700 0.3082 0.4275 0.047 Uiso 1 1 calc R
C132 C 0.8348(3) 0.33748(19) 0.46536(17) 0.0411(16) Uani 1 1 d .
H132 H 0.8420 0.3110 0.4875 0.049 Uiso 1 1 calc R
C133 C 0.8073(3) 0.37777(19) 0.46914(17) 0.0350(15) Uani 1 1 d .
C134 C 0.7960(3) 0.4160(2) 0.43634(17) 0.0393(15) Uani 1 1 d .
H134 H 0.7760 0.4436 0.4383 0.047 Uiso 1 1 calc R
C135 C 0.8136(3) 0.41427(19) 0.40117(17) 0.0393(15) Uani 1 1 d .
H135 H 0.8066 0.4407 0.3791 0.047 Uiso 1 1 calc R
C136 C 0.7920(3) 0.3796(2) 0.50734(18) 0.0389(15) Uani 1 1 d .
H136 H 0.7724 0.4075 0.5089 0.047 Uiso 1 1 calc R
C137 C 0.9088(3) 0.40243(19) 0.34078(17) 0.0365(15) Uani 1 1 d .
C138 C 0.9768(3) 0.39699(19) 0.35858(18) 0.0398(16) Uani 1 1 d .
H138 H 0.9915 0.3750 0.3835 0.048 Uiso 1 1 calc R
C139 C 1.0226(3) 0.42393(19) 0.33958(17) 0.0387(15) Uani 1 1 d .
H139 H 1.0692 0.4198 0.3516 0.046 Uiso 1 1 calc R
C140 C 1.0024(3) 0.45655(19) 0.30373(17) 0.0379(15) Uani 1 1 d .
C141 C 0.9333(3) 0.46268(19) 0.28686(18) 0.0410(16) Uani 1 1 d .
H141 H 0.9177 0.4857 0.2625 0.049 Uiso 1 1 calc R
C142 C 0.8868(3) 0.43558(19) 0.30513(17) 0.0405(16) Uani 1 1 d .
H142 H 0.8402 0.4398 0.2931 0.049 Uiso 1 1 calc R
C143 C 1.0553(4) 0.48138(19) 0.28154(18) 0.0403(16) Uani 1 1 d .
H143 H 1.0401 0.5032 0.2566 0.048 Uiso 1 1 calc R
C144 C 0.8232(3) 0.35740(18) 0.34058(17) 0.0377(15) Uani 1 1 d .
C145 C 0.8524(3) 0.34699(19) 0.30985(17) 0.0402(16) Uani 1 1 d .
H145 H 0.8998 0.3514 0.3017 0.048 Uiso 1 1 calc R
C146 C 0.8141(3) 0.33032(19) 0.29105(17) 0.0377(15) Uani 1 1 d .
H146 H 0.8357 0.3230 0.2703 0.045 Uiso 1 1 calc R
C147 C 0.7440(3) 0.32413(18) 0.30205(16) 0.0348(15) Uani 1 1 d .
C148 C 0.7146(3) 0.33462(19) 0.33258(17) 0.0394(15) Uani 1 1 d .
H148 H 0.6667 0.3307 0.3403 0.047 Uiso 1 1 calc R
C149 C 0.7533(3) 0.35063(19) 0.35202(17) 0.0398(16) Uani 1 1 d .
H149 H 0.7324 0.3571 0.3733 0.048 Uiso 1 1 calc R
C150 C 0.7037(4) 0.30350(19) 0.28439(17) 0.0413(16) Uani 1 1 d .
H150 H 0.6527 0.3050 0.2893 0.050 Uiso 1 1 calc R
C151 C 0.6455(3) 0.61093(19) 0.34315(18) 0.0397(16) Uani 1 1 d .
C152 C 0.5794(4) 0.6331(2) 0.35296(19) 0.0462(17) Uani 1 1 d .
H152 H 0.5685 0.6263 0.3792 0.055 Uiso 1 1 calc R
C153 C 0.5285(4) 0.6657(2) 0.32367(19) 0.0479(17) Uani 1 1 d .
H153 H 0.4835 0.6812 0.3303 0.057 Uiso 1 1 calc R
C154 C 0.5431(4) 0.6754(2) 0.28547(19) 0.0464(17) Uani 1 1 d .
C155 C 0.6092(4) 0.6526(2) 0.27623(19) 0.0504(18) Uani 1 1 d .
H155 H 0.6200 0.6590 0.2500 0.060 Uiso 1 1 calc R
C156 C 0.6601(4) 0.6204(2) 0.30516(19) 0.0469(17) Uani 1 1 d .
H156 H 0.7051 0.6049 0.2985 0.056 Uiso 1 1 calc R
C157 C 0.4950(4) 0.7117(2) 0.2540(2) 0.0540(18) Uani 1 1 d .
H157 H 0.5066 0.7154 0.2283 0.065 Uiso 1 1 calc R
C158 C 0.7747(3) 0.57190(19) 0.36483(17) 0.0377(15) Uani 1 1 d .
C159 C 0.8097(3) 0.6057(2) 0.35495(17) 0.0422(16) Uani 1 1 d .
H159 H 0.7822 0.6339 0.3534 0.051 Uiso 1 1 calc R
C160 C 0.8836(4) 0.59913(19) 0.34736(17) 0.0439(16) Uani 1 1 d .
H160 H 0.9066 0.6228 0.3405 0.053 Uiso 1 1 calc R
C161 C 0.9259(3) 0.55723(19) 0.34966(17) 0.0382(15) Uani 1 1 d .
C162 C 0.8890(3) 0.5243(2) 0.35857(17) 0.0435(16) Uani 1 1 d .
H162 H 0.9156 0.4962 0.3594 0.052 Uiso 1 1 calc R
C163 C 0.8151(4) 0.5313(2) 0.36621(18) 0.0458(17) Uani 1 1 d .
H163 H 0.7914 0.5080 0.3725 0.055 Uiso 1 1 calc R
C164 C 1.0072(3) 0.5477(2) 0.34650(16) 0.0422(16) Uani 1 1 d .
H164 H 1.0320 0.5209 0.3440 0.051 Uiso 1 1 calc R
C165 C 0.6742(3) 0.54690(19) 0.40401(18) 0.0390(16) Uani 1 1 d .
C166 C 0.7015(4) 0.5369(2) 0.44099(18) 0.0450(17) Uani 1 1 d .
H166 H 0.7371 0.5508 0.4448 0.054 Uiso 1 1 calc R
C167 C 0.6768(3) 0.50682(19) 0.47221(18) 0.0417(16) Uani 1 1 d .
H167 H 0.6961 0.5001 0.4974 0.050 Uiso 1 1 calc R
C168 C 0.6242(3) 0.48620(19) 0.46738(18) 0.0400(16) Uani 1 1 d .
C169 C 0.5993(3) 0.4955(2) 0.43038(19) 0.0440(16) Uani 1 1 d .
H169 H 0.5646 0.4811 0.4264 0.053 Uiso 1 1 calc R
C170 C 0.6242(4) 0.5256(2) 0.39888(18) 0.0449(16) Uani 1 1 d .
H170 H 0.6066 0.5315 0.3737 0.054 Uiso 1 1 calc R
C171 C 0.5921(3) 0.45663(19) 0.5002(2) 0.0420(16) Uani 1 1 d .
H171 H 0.5626 0.4400 0.4952 0.050 Uiso 1 1 calc R
C172 C 0.4616(3) 0.5034(2) 0.32105(17) 0.0374(15) Uani 1 1 d .
C173 C 0.4142(3) 0.5241(2) 0.28820(18) 0.0432(16) Uani 1 1 d .
H173 H 0.4082 0.5082 0.2731 0.052 Uiso 1 1 calc R
C174 C 0.3755(3) 0.5678(2) 0.27719(18) 0.0431(16) Uani 1 1 d .
H174 H 0.3431 0.5813 0.2548 0.052 Uiso 1 1 calc R
C175 C 0.3835(4) 0.5921(2) 0.29846(19) 0.0423(16) Uani 1 1 d .
C176 C 0.4323(4) 0.5711(2) 0.3307(2) 0.0555(19) Uani 1 1 d .
H176 H 0.4403 0.5872 0.3452 0.067 Uiso 1 1 calc R
C177 C 0.4692(4) 0.5277(2) 0.34217(19) 0.0485(17) Uani 1 1 d .
H177 H 0.5006 0.5141 0.3650 0.058 Uiso 1 1 calc R
C178 C 0.3386(4) 0.6376(2) 0.2896(2) 0.0503(18) Uani 1 1 d .
H178 H 0.3508 0.6535 0.3034 0.060 Uiso 1 1 calc R
C179 C 0.5284(3) 0.43332(19) 0.37141(17) 0.0371(15) Uani 1 1 d .
C180 C 0.4817(3) 0.4270(2) 0.40199(18) 0.0422(16) Uani 1 1 d .
H180 H 0.4302 0.4412 0.3973 0.051 Uiso 1 1 calc R
C181 C 0.5092(4) 0.4007(2) 0.43882(18) 0.0433(16) Uani 1 1 d .
H181 H 0.4763 0.3965 0.4592 0.052 Uiso 1 1 calc R
C182 C 0.5843(3) 0.37999(19) 0.44676(17) 0.0361(15) Uani 1 1 d .
C183 C 0.6307(3) 0.3876(2) 0.41626(18) 0.0426(16) Uani 1 1 d .
H183 H 0.6825 0.3744 0.4211 0.051 Uiso 1 1 calc R
C184 C 0.6036(4) 0.4139(2) 0.37899(18) 0.0439(16) Uani 1 1 d .
H184 H 0.6366 0.4187 0.3587 0.053 Uiso 1 1 calc R
C185 C 0.6157(4) 0.3478(2) 0.48486(19) 0.0428(16) Uani 1 1 d .
H185 H 0.6678 0.3351 0.4878 0.051 Uiso 1 1 calc R
C186 C 0.5244(3) 0.4414(2) 0.30367(17) 0.0388(15) Uani 1 1 d .
C187 C 0.5031(3) 0.40496(19) 0.30451(17) 0.0405(16) Uani 1 1 d .
H187 H 0.4753 0.3905 0.3249 0.049 Uiso 1 1 calc R
C188 C 0.5231(3) 0.3899(2) 0.27514(17) 0.0414(16) Uani 1 1 d .
H188 H 0.5090 0.3648 0.2756 0.050 Uiso 1 1 calc R
C189 C 0.5635(3) 0.41106(19) 0.24499(16) 0.0377(15) Uani 1 1 d .
C190 C 0.5876(4) 0.4464(2) 0.24606(17) 0.0456(17) Uani 1 1 d .
H190 H 0.6179 0.4601 0.2267 0.055 Uiso 1 1 calc R
C191 C 0.5672(4) 0.4611(2) 0.27512(18) 0.0453(17) Uani 1 1 d .
H191 H 0.5830 0.4854 0.2755 0.054 Uiso 1 1 calc R
C192 C 0.5758(4) 0.3994(2) 0.21097(17) 0.0427(16) Uani 1 1 d .
H192 H 0.6125 0.4094 0.1939 0.051 Uiso 1 1 calc R
C193 C 0.7102(4) 0.3261(2) 0.14673(18) 0.0493(18) Uani 1 1 d .
H19A H 0.6757 0.3492 0.1256 0.059 Uiso 1 1 calc R
H19B H 0.7278 0.3002 0.1397 0.059 Uiso 1 1 calc R
C194 C 0.7752(4) 0.3426(2) 0.15116(19) 0.0481(17) Uani 1 1 d .
H19C H 0.8026 0.3233 0.1761 0.058 Uiso 1 1 calc R
H19D H 0.8093 0.3416 0.1304 0.058 Uiso 1 1 calc R
C195 C 0.7024(4) 0.2682(2) 0.20825(17) 0.0465(17) Uani 1 1 d .
H19E H 0.7564 0.2603 0.2048 0.056 Uiso 1 1 calc R
H19F H 0.6798 0.2484 0.2014 0.056 Uiso 1 1 calc R
C196 C 0.6897(4) 0.2613(2) 0.25011(18) 0.0459(17) Uani 1 1 d .
H19G H 0.6364 0.2728 0.2531 0.055 Uiso 1 1 calc R
H19H H 0.7039 0.2295 0.2662 0.055 Uiso 1 1 calc R
C197 C 0.5894(4) 0.3224(2) 0.17458(19) 0.0520(18) Uani 1 1 d .
H19I H 0.5681 0.3029 0.1969 0.062 Uiso 1 1 calc R
H19J H 0.5807 0.3158 0.1519 0.062 Uiso 1 1 calc R
C198 C 0.5510(4) 0.3701(2) 0.16704(18) 0.0514(18) Uani 1 1 d .
H19K H 0.5821 0.3893 0.1511 0.062 Uiso 1 1 calc R
H19L H 0.5026 0.3785 0.1528 0.062 Uiso 1 1 calc R
C199 C 0.7300(3) 0.3279(2) 0.59394(17) 0.0419(16) Uani 1 1 d .
H19M H 0.7430 0.2983 0.5929 0.050 Uiso 1 1 calc R
H19N H 0.7304 0.3241 0.6213 0.050 Uiso 1 1 calc R
C200 C 0.7875(3) 0.3521(2) 0.57403(17) 0.0431(16) Uani 1 1 d .
H20A H 0.7685 0.3837 0.5689 0.052 Uiso 1 1 calc R
H20B H 0.8335 0.3407 0.5908 0.052 Uiso 1 1 calc R
C201 C 0.6212(4) 0.3844(2) 0.59209(18) 0.0490(18) Uani 1 1 d .
H20C H 0.6607 0.3953 0.5991 0.059 Uiso 1 1 calc R
H20D H 0.5969 0.3704 0.6159 0.059 Uiso 1 1 calc R
C202 C 0.5641(4) 0.4231(2) 0.56439(18) 0.0508(18) Uani 1 1 d .
H20E H 0.5315 0.4123 0.5522 0.061 Uiso 1 1 calc R
H20F H 0.5328 0.4395 0.5786 0.061 Uiso 1 1 calc R
C203 C 0.6078(4) 0.3210(2) 0.58130(18) 0.0482(17) Uani 1 1 d .
H20G H 0.5552 0.3365 0.5814 0.058 Uiso 1 1 calc R
H20H H 0.6213 0.2962 0.6065 0.058 Uiso 1 1 calc R
C204 C 0.6159(4) 0.3032(2) 0.54983(18) 0.0510(18) Uani 1 1 d .
H20I H 0.6693 0.2937 0.5457 0.061 Uiso 1 1 calc R
H20J H 0.5952 0.2772 0.5578 0.061 Uiso 1 1 calc R
C205 C 1.1451(4) 0.5986(2) 0.24257(18) 0.0473(17) Uani 1 1 d .
H20K H 1.1591 0.5837 0.2243 0.057 Uiso 1 1 calc R
H20L H 1.1823 0.6151 0.2419 0.057 Uiso 1 1 calc R
C206 C 1.0689(4) 0.6303(2) 0.23015(19) 0.0531(18) Uani 1 1 d .
H20M H 1.0491 0.6391 0.2516 0.064 Uiso 1 1 calc R
H20N H 1.0736 0.6571 0.2082 0.064 Uiso 1 1 calc R
C207 C 1.1578(3) 0.5815(2) 0.31087(17) 0.0414(16) Uani 1 1 d .
H20O H 1.1344 0.6134 0.3018 0.050 Uiso 1 1 calc R
H20P H 1.2119 0.5770 0.3152 0.050 Uiso 1 1 calc R
C208 C 1.1256(3) 0.5580(2) 0.34869(18) 0.0450(16) Uani 1 1 d .
H20Q H 1.1396 0.5260 0.3547 0.054 Uiso 1 1 calc R
H20R H 1.1471 0.5630 0.3697 0.054 Uiso 1 1 calc R
C209 C 1.2005(4) 0.5242(2) 0.28616(19) 0.0470(17) Uani 1 1 d .
H20S H 1.2141 0.5069 0.3138 0.056 Uiso 1 1 calc R
H20T H 1.2460 0.5307 0.2732 0.056 Uiso 1 1 calc R
C210 C 1.1703(4) 0.4971(2) 0.26936(18) 0.0463(17) Uani 1 1 d .
H21A H 1.1434 0.5166 0.2443 0.056 Uiso 1 1 calc R
H21B H 1.2122 0.4754 0.2647 0.056 Uiso 1 1 calc R
C211 C 0.3065(5) 0.7631(3) 0.1667(2) 0.079(3) Uani 1 1 d .
H21C H 0.3434 0.7809 0.1588 0.095 Uiso 1 1 calc R
H21D H 0.2570 0.7828 0.1561 0.095 Uiso 1 1 calc R
C212 C 0.3246(5) 0.7285(3) 0.1500(3) 0.085(3) Uani 1 1 d .
H21E H 0.2988 0.7054 0.1639 0.103 Uiso 1 1 calc R
H21F H 0.3063 0.7417 0.1227 0.103 Uiso 1 1 calc R
C213 C 0.3185(4) 0.7769(2) 0.2234(2) 0.0570(19) Uani 1 1 d .
H21G H 0.2989 0.7709 0.2493 0.068 Uiso 1 1 calc R
H21H H 0.2910 0.8067 0.2063 0.068 Uiso 1 1 calc R
C214 C 0.3996(4) 0.7752(2) 0.2256(2) 0.063(2) Uani 1 1 d .
H21I H 0.4224 0.7723 0.2021 0.075 Uiso 1 1 calc R
H21J H 0.4052 0.8029 0.2265 0.075 Uiso 1 1 calc R
C215 C 0.2370(4) 0.7332(2) 0.2217(3) 0.069(2) Uani 1 1 d .
H21K H 0.2199 0.7214 0.2043 0.083 Uiso 1 1 calc R
H21L H 0.1989 0.7601 0.2199 0.083 Uiso 1 1 calc R
C216 C 0.2428(4) 0.6999(2) 0.2623(2) 0.069(2) Uani 1 1 d .
H21M H 0.2676 0.7091 0.2794 0.083 Uiso 1 1 calc R
H21N H 0.1923 0.6985 0.2712 0.083 Uiso 1 1 calc R
N41 N 1.0130(3) 0.72593(16) 0.32301(14) 0.0431(13) Uani 1 1 d .
N42 N 0.8218(4) 0.89842(18) 0.29061(16) 0.0601(17) Uani 1 1 d .
N43 N 0.6530(3) 0.78400(16) 0.36735(15) 0.0444(13) Uani 1 1 d .
N44 N 0.9406(3) 0.83178(16) 0.46373(14) 0.0439(13) Uani 1 1 d .
N45 N 1.3066(3) 0.88615(17) 0.32189(16) 0.0555(15) Uani 1 1 d .
N46 N 0.5156(3) 1.02529(15) 0.42055(14) 0.0402(13) Uani 1 1 d .
N47 N 0.9206(3) 0.55140(15) 0.54617(14) 0.0396(13) Uani 1 1 d .
N48 N 0.6837(3) 0.78428(19) 0.13880(16) 0.0574(16) Uani 1 1 d .
N49 N 1.2691(4) 0.8325(2) 0.28260(16) 0.0597(16) Uani 1 1 d .
N50 N 1.2732(3) 0.83969(18) 0.40725(16) 0.0520(15) Uani 1 1 d .
N51 N 1.1417(4) 0.9381(2) 0.3022(2) 0.0727(19) Uani 1 1 d .
N52 N 0.6770(3) 1.00142(17) 0.45309(16) 0.0496(14) Uani 1 1 d .
N53 N 0.5596(3) 1.02746(18) 0.34263(15) 0.0510(14) Uani 1 1 d .
N54 N 0.4973(3) 0.93025(16) 0.43748(14) 0.0428(13) Uani 1 1 d .
N55 N 1.0464(3) 0.57769(18) 0.49477(14) 0.0429(13) Uani 1 1 d .
N56 N 0.8824(3) 0.64035(17) 0.55736(15) 0.0433(13) Uani 1 1 d .
N57 N 0.8043(3) 0.58283(17) 0.47841(15) 0.0438(13) Uani 1 1 d .
N58 N 0.5746(3) 0.7929(2) 0.19839(16) 0.0633(17) Uani 1 1 d .
N59 N 0.7518(4) 0.8589(2) 0.1409(2) 0.0633(17) Uani 1 1 d .
N60 N 0.8125(3) 0.71215(17) 0.19419(17) 0.0520(15) Uani 1 1 d .
C217 C 1.0606(4) 0.7542(2) 0.30921(18) 0.0440(17) Uani 1 1 d .
C218 C 1.1261(4) 0.74610(19) 0.33005(18) 0.0427(16) Uani 1 1 d .
H218 H 1.1393 0.7207 0.3530 0.051 Uiso 1 1 calc R
C219 C 1.1725(4) 0.7741(2) 0.31812(19) 0.0494(17) Uani 1 1 d .
H219 H 1.2167 0.7681 0.3330 0.059 Uiso 1 1 calc R
C220 C 1.1540(4) 0.8117(2) 0.28394(19) 0.0470(17) Uani 1 1 d .
C221 C 1.0899(4) 0.8192(2) 0.2629(2) 0.0541(19) Uani 1 1 d .
H221 H 1.0773 0.8444 0.2397 0.065 Uiso 1 1 calc R
C222 C 1.0430(4) 0.7911(2) 0.27437(19) 0.0511(18) Uani 1 1 d .
H222 H 0.9997 0.7967 0.2590 0.061 Uiso 1 1 calc R
C223 C 1.2026(5) 0.8419(2) 0.27046(19) 0.0521(18) Uani 1 1 d .
H223 H 1.1826 0.8703 0.2514 0.062 Uiso 1 1 calc R
C224 C 0.9612(4) 0.72236(18) 0.29862(18) 0.0417(16) Uani 1 1 d .
C225 C 0.9800(4) 0.72089(19) 0.26276(18) 0.0438(17) Uani 1 1 d .
H225 H 1.0287 0.7219 0.2544 0.053 Uiso 1 1 calc R
C226 C 0.9280(4) 0.71792(19) 0.23930(18) 0.0449(17) Uani 1 1 d .
H226 H 0.9410 0.7176 0.2147 0.054 Uiso 1 1 calc R
C227 C 0.8566(4) 0.71541(19) 0.25146(18) 0.0447(17) Uani 1 1 d .
C228 C 0.8396(4) 0.7163(2) 0.28717(18) 0.0455(17) Uani 1 1 d .
H228 H 0.7913 0.7145 0.2958 0.055 Uiso 1 1 calc R
C229 C 0.8902(4) 0.71970(19) 0.31066(18) 0.0416(16) Uani 1 1 d .
H229 H 0.8767 0.7202 0.3351 0.050 Uiso 1 1 calc R
C230 C 0.8001(4) 0.7118(2) 0.2275(2) 0.0472(17) Uani 1 1 d .
H230 H 0.7530 0.7091 0.2375 0.057 Uiso 1 1 calc R
C231 C 1.0152(3) 0.70017(19) 0.36320(17) 0.0398(16) Uani 1 1 d .
C232 C 1.0237(3) 0.6550(2) 0.37503(18) 0.0424(16) Uani 1 1 d .
H232 H 1.0266 0.6422 0.3564 0.051 Uiso 1 1 calc R
C233 C 1.0277(3) 0.6291(2) 0.41322(17) 0.0398(16) Uani 1 1 d .
H233 H 1.0343 0.5984 0.4209 0.048 Uiso 1 1 calc R
C234 C 1.0222(3) 0.6470(2) 0.44114(18) 0.0398(16) Uani 1 1 d .
C235 C 1.0120(3) 0.6922(2) 0.42922(18) 0.0429(16) Uani 1 1 d .
H235 H 1.0078 0.7050 0.4478 0.051 Uiso 1 1 calc R
C236 C 1.0080(3) 0.7187(2) 0.39036(18) 0.0444(17) Uani 1 1 d .
H236 H 1.0002 0.7495 0.3825 0.053 Uiso 1 1 calc R
C237 C 1.0291(3) 0.6192(2) 0.48268(18) 0.0423(16) Uani 1 1 d .
H237 H 1.0203 0.6328 0.5008 0.051 Uiso 1 1 calc R
C238 C 0.7600(4) 0.9194(2) 0.30617(19) 0.058(2) Uani 1 1 d .
C239 C 0.7668(4) 0.9505(2) 0.32079(18) 0.0541(19) Uani 1 1 d .
H239 H 0.8138 0.9559 0.3228 0.065 Uiso 1 1 calc R
C240 C 0.7033(4) 0.9733(2) 0.33242(19) 0.058(2) Uani 1 1 d .
H240 H 0.7077 0.9947 0.3420 0.069 Uiso 1 1 calc R
C241 C 0.6346(4) 0.9658(2) 0.33041(19) 0.0523(19) Uani 1 1 d .
C242 C 0.6307(5) 0.9322(2) 0.3184(2) 0.069(2) Uani 1 1 d .
H242 H 0.5849 0.9245 0.3188 0.083 Uiso 1 1 calc R
C243 C 0.6929(5) 0.9100(2) 0.3061(2) 0.072(2) Uani 1 1 d .
H243 H 0.6889 0.8878 0.2973 0.087 Uiso 1 1 calc R
C244 C 0.5657(4) 0.9909(2) 0.34009(19) 0.058(2) Uani 1 1 d .
H244 H 0.5236 0.9790 0.3447 0.070 Uiso 1 1 calc R
C245 C 0.8091(4) 0.8839(2) 0.2614(2) 0.0565(19) Uani 1 1 d .
C246 C 0.7602(4) 0.9099(2) 0.2300(2) 0.066(2) Uani 1 1 d .
H246 H 0.7330 0.9383 0.2281 0.079 Uiso 1 1 calc R
C247 C 0.7499(4) 0.8956(2) 0.2014(2) 0.065(2) Uani 1 1 d .
H247 H 0.7152 0.9138 0.1803 0.078 Uiso 1 1 calc R
C248 C 0.7911(4) 0.8539(2) 0.2034(2) 0.0566(19) Uani 1 1 d .
C249 C 0.8400(4) 0.8282(2) 0.2346(2) 0.066(2) Uani 1 1 d .
H249 H 0.8685 0.8002 0.2364 0.079 Uiso 1 1 calc R
C250 C 0.8483(4) 0.8427(2) 0.2638(2) 0.064(2) Uani 1 1 d .
H250 H 0.8812 0.8240 0.2855 0.076 Uiso 1 1 calc R
C251 C 0.7878(4) 0.8377(2) 0.1725(2) 0.062(2) Uani 1 1 d .
H251 H 0.8155 0.8085 0.1770 0.074 Uiso 1 1 calc R
C252 C 0.8960(5) 0.8972(2) 0.3000(2) 0.061(2) Uani 1 1 d .
C253 C 0.9436(5) 0.9105(2) 0.2707(2) 0.060(2) Uani 1 1 d .
H253 H 0.9288 0.9166 0.2449 0.072 Uiso 1 1 calc R
C254 C 1.0121(5) 0.9150(2) 0.2786(2) 0.059(2) Uani 1 1 d .
H254 H 1.0428 0.9252 0.2581 0.071 Uiso 1 1 calc R
C255 C 1.0372(5) 0.9048(2) 0.3160(2) 0.060(2) Uani 1 1 d .
C256 C 0.9924(5) 0.8880(3) 0.3445(2) 0.080(3) Uani 1 1 d .
H256 H 1.0100 0.8786 0.3704 0.096 Uiso 1 1 calc R
C257 C 0.9224(5) 0.8837(3) 0.3376(2) 0.077(3) Uani 1 1 d .
H257 H 0.8933 0.8717 0.3584 0.093 Uiso 1 1 calc R
C258 C 1.1040(5) 0.9150(3) 0.3262(2) 0.066(2) Uani 1 1 d .
H258 H 1.1199 0.9034 0.3526 0.079 Uiso 1 1 calc R
C259 C 0.6295(4) 0.7926(2) 0.32979(19) 0.0455(17) Uani 1 1 d .
C260 C 0.6421(4) 0.7588(2) 0.31623(19) 0.0488(17) Uani 1 1 d .
H260 H 0.6642 0.7295 0.3330 0.059 Uiso 1 1 calc R
C261 C 0.6226(4) 0.7680(2) 0.2785(2) 0.0510(18) Uani 1 1 d .
H261 H 0.6316 0.7445 0.2697 0.061 Uiso 1 1 calc R
C262 C 0.5902(4) 0.8103(2) 0.2529(2) 0.0578(19) Uani 1 1 d .
C263 C 0.5763(4) 0.8434(2) 0.2668(2) 0.063(2) Uani 1 1 d .
H263 H 0.5544 0.8727 0.2499 0.076 Uiso 1 1 calc R
C264 C 0.5936(4) 0.8349(2) 0.30462(19) 0.0510(18) Uani 1 1 d .
H264 H 0.5808 0.8581 0.3137 0.061 Uiso 1 1 calc R
C265 C 0.5715(4) 0.8216(3) 0.2123(2) 0.063(2) Uani 1 1 d .
H265 H 0.5566 0.8517 0.1958 0.075 Uiso 1 1 calc R
C266 C 0.6297(4) 0.81542(19) 0.38493(17) 0.0386(15) Uani 1 1 d .
C267 C 0.5553(4) 0.8343(2) 0.38617(17) 0.0420(16) Uani 1 1 d .
H267 H 0.5188 0.8260 0.3757 0.050 Uiso 1 1 calc R
C268 C 0.5334(4) 0.86543(19) 0.40260(17) 0.0426(16) Uani 1 1 d .
H268 H 0.4821 0.8791 0.4023 0.051 Uiso 1 1 calc R
C269 C 0.5852(4) 0.87664(19) 0.41924(17) 0.0378(15) Uani 1 1 d .
C270 C 0.6596(4) 0.8568(2) 0.41902(19) 0.0514(18) Uani 1 1 d .
H270 H 0.6959 0.8640 0.4307 0.062 Uiso 1 1 calc R
C271 C 0.6817(4) 0.8265(2) 0.40197(19) 0.0517(18) Uani 1 1 d .
H271 H 0.7331 0.8132 0.4019 0.062 Uiso 1 1 calc R
C272 C 0.5628(4) 0.9077(2) 0.43881(18) 0.0464(17) Uani 1 1 d .
H272 H 0.5999 0.9108 0.4533 0.056 Uiso 1 1 calc R
C273 C 0.6984(4) 0.7416(2) 0.39066(18) 0.0461(17) Uani 1 1 d .
C274 C 0.6646(4) 0.7083(2) 0.41254(18) 0.0482(17) Uani 1 1 d .
H274 H 0.6119 0.7143 0.4128 0.058 Uiso 1 1 calc R
C275 C 0.7075(4) 0.6668(2) 0.43379(18) 0.0483(17) Uani 1 1 d .
H275 H 0.6839 0.6445 0.4487 0.058 Uiso 1 1 calc R
C276 C 0.7838(4) 0.6571(2) 0.43368(18) 0.0428(16) Uani 1 1 d .
C277 C 0.8171(4) 0.6904(2) 0.41137(19) 0.0488(17) Uani 1 1 d .
H277 H 0.8697 0.6842 0.4109 0.059 Uiso 1 1 calc R
C278 C 0.7745(4) 0.7322(2) 0.38978(19) 0.0481(17) Uani 1 1 d .
H278 H 0.7980 0.7543 0.3744 0.058 Uiso 1 1 calc R
C279 C 0.8310(4) 0.6129(2) 0.45491(18) 0.0448(16) Uani 1 1 d .
H279 H 0.8828 0.6068 0.4509 0.054 Uiso 1 1 calc R
C280 C 0.9173(4) 0.7917(2) 0.47976(18) 0.0427(16) Uani 1 1 d .
C281 C 0.9600(4) 0.7565(2) 0.50962(18) 0.0437(16) Uani 1 1 d .
H281 H 1.0035 0.7592 0.5197 0.052 Uiso 1 1 calc R
C282 C 0.9388(4) 0.7171(2) 0.52480(18) 0.0464(17) Uani 1 1 d .
H282 H 0.9689 0.6926 0.5448 0.056 Uiso 1 1 calc R
C283 C 0.8738(4) 0.7135(2) 0.51083(18) 0.0397(16) Uani 1 1 d .
C284 C 0.8323(4) 0.7483(2) 0.48068(18) 0.0444(16) Uani 1 1 d .
H284 H 0.7889 0.7457 0.4704 0.053 Uiso 1 1 calc R
C285 C 0.8541(4) 0.7876(2) 0.46519(18) 0.0465(17) Uani 1 1 d .
H285 H 0.8252 0.8117 0.4444 0.056 Uiso 1 1 calc R
C286 C 0.8481(4) 0.6732(2) 0.52839(19) 0.0442(16) Uani 1 1 d .
H286 H 0.8043 0.6715 0.5177 0.053 Uiso 1 1 calc R
C287 C 0.8858(4) 0.8728(2) 0.45422(18) 0.0436(16) Uani 1 1 d .
C288 C 0.8259(4) 0.8755(2) 0.47749(18) 0.0429(16) Uani 1 1 d .
H288 H 0.8216 0.8504 0.4992 0.051 Uiso 1 1 calc R
C289 C 0.7729(4) 0.9146(2) 0.46903(19) 0.0488(17) Uani 1 1 d .
H289 H 0.7326 0.9162 0.4853 0.059 Uiso 1 1 calc R
C290 C 0.7773(4) 0.9521(2) 0.43682(19) 0.0466(17) Uani 1 1 d .
C291 C 0.8370(4) 0.9480(2) 0.41456(19) 0.0507(18) Uani 1 1 d .
H291 H 0.8408 0.9728 0.3924 0.061 Uiso 1 1 calc R
C292 C 0.8918(4) 0.9093(2) 0.42295(19) 0.0530(18) Uani 1 1 d .
H292 H 0.9331 0.9081 0.4073 0.064 Uiso 1 1 calc R
C293 C 0.7201(4) 0.9943(2) 0.42823(19) 0.0466(17) Uani 1 1 d .
H293 H 0.7159 1.0166 0.4032 0.056 Uiso 1 1 calc R
C294 C 1.0127(4) 0.8288(2) 0.44939(17) 0.0430(16) Uani 1 1 d .
C295 C 1.0558(4) 0.8568(2) 0.45088(17) 0.0451(17) Uani 1 1 d .
H295 H 1.0371 0.8779 0.4620 0.054 Uiso 1 1 calc R
C296 C 1.1251(4) 0.8535(2) 0.43630(17) 0.0447(16) Uani 1 1 d .
H296 H 1.1533 0.8729 0.4369 0.054 Uiso 1 1 calc R
C297 C 1.1548(4) 0.8221(2) 0.42062(18) 0.0487(17) Uani 1 1 d .
C298 C 1.1115(4) 0.7947(2) 0.41953(19) 0.0521(18) Uani 1 1 d .
H298 H 1.1304 0.7734 0.4087 0.063 Uiso 1 1 calc R
C299 C 1.0425(4) 0.7977(2) 0.43373(18) 0.0514(18) Uani 1 1 d .
H299 H 1.0144 0.7783 0.4329 0.062 Uiso 1 1 calc R
C300 C 1.2293(4) 0.8182(2) 0.40486(18) 0.0500(18) Uani 1 1 d .
H300 H 1.2448 0.7984 0.3922 0.060 Uiso 1 1 calc R
C301 C 1.3550(4) 0.8690(3) 0.2966(2) 0.062(2) Uani 1 1 d .
H30A H 1.3864 0.8395 0.3121 0.075 Uiso 1 1 calc R
H30B H 1.3884 0.8885 0.2846 0.075 Uiso 1 1 calc R
C302 C 1.3115(5) 0.8659(3) 0.2655(2) 0.072(2) Uani 1 1 d .
H30C H 1.2769 0.8948 0.2512 0.087 Uiso 1 1 calc R
H30D H 1.3458 0.8579 0.2471 0.087 Uiso 1 1 calc R
C303 C 1.2752(5) 0.9333(2) 0.3022(2) 0.079(2) Uani 1 1 d .
H30E H 1.2676 0.9404 0.2744 0.095 Uiso 1 1 calc R
H30F H 1.3107 0.9493 0.3053 0.095 Uiso 1 1 calc R
C304 C 1.2021(5) 0.9483(3) 0.3179(3) 0.087(3) Uani 1 1 d .
H30G H 1.2056 0.9336 0.3463 0.104 Uiso 1 1 calc R
H30H H 1.1911 0.9804 0.3112 0.104 Uiso 1 1 calc R
C305 C 1.3487(4) 0.8770(2) 0.3576(2) 0.060(2) Uani 1 1 d .
H30I H 1.3289 0.9011 0.3667 0.071 Uiso 1 1 calc R
H30J H 1.4014 0.8762 0.3521 0.071 Uiso 1 1 calc R
C306 C 1.3443(4) 0.8340(2) 0.38899(19) 0.0514(18) Uani 1 1 d .
H30K H 1.3487 0.8115 0.3780 0.062 Uiso 1 1 calc R
H30L H 1.3858 0.8240 0.4084 0.062 Uiso 1 1 calc R
C307 C 0.4910(4) 1.0633(2) 0.38398(18) 0.0487(17) Uani 1 1 d .
H30M H 0.5268 1.0818 0.3782 0.058 Uiso 1 1 calc R
H30N H 0.4420 1.0813 0.3869 0.058 Uiso 1 1 calc R
C308 C 0.4850(4) 1.0495(2) 0.35084(19) 0.0565(19) Uani 1 1 d .
H30O H 0.4523 1.0291 0.3573 0.068 Uiso 1 1 calc R
H30P H 0.4626 1.0756 0.3277 0.068 Uiso 1 1 calc R
C309 C 0.4539(4) 1.00544(19) 0.43654(19) 0.0459(17) Uani 1 1 d .
H30Q H 0.4202 1.0092 0.4153 0.055 Uiso 1 1 calc R
H30R H 0.4252 1.0207 0.4524 0.055 Uiso 1 1 calc R
C310 C 0.4822(4) 0.9565(2) 0.46127(18) 0.0468(17) Uani 1 1 d .
H31A H 0.5283 0.9517 0.4761 0.056 Uiso 1 1 calc R
H31B H 0.4446 0.9469 0.4798 0.056 Uiso 1 1 calc R
C311 C 0.5450(3) 1.0387(2) 0.44815(19) 0.0462(17) Uani 1 1 d .
H31C H 0.5444 1.0165 0.4743 0.055 Uiso 1 1 calc R
H31D H 0.5117 1.0669 0.4472 0.055 Uiso 1 1 calc R
C312 C 0.6230(4) 1.0443(2) 0.4413(2) 0.0505(18) Uani 1 1 d .
H31E H 0.6270 1.0614 0.4137 0.061 Uiso 1 1 calc R
H31F H 0.6342 1.0609 0.4561 0.061 Uiso 1 1 calc R
C313 C 0.9059(4) 0.5606(2) 0.58100(17) 0.0443(16) Uani 1 1 d .
H31G H 0.9528 0.5616 0.5916 0.053 Uiso 1 1 calc R
H31H H 0.8882 0.5363 0.6004 0.053 Uiso 1 1 calc R
C314 C 0.8482(4) 0.6037(2) 0.57401(18) 0.0461(17) Uani 1 1 d .
H31I H 0.8073 0.6071 0.5563 0.055 Uiso 1 1 calc R
H31J H 0.8269 0.6036 0.5986 0.055 Uiso 1 1 calc R
C315 C 0.8673(4) 0.5293(2) 0.53980(18) 0.0461(17) Uani 1 1 d .
H31K H 0.8193 0.5389 0.5502 0.055 Uiso 1 1 calc R
H31L H 0.8859 0.4972 0.5537 0.055 Uiso 1 1 calc R
C316 C 0.8551(4) 0.5393(2) 0.49733(19) 0.0495(17) Uani 1 1 d .
H31M H 0.9034 0.5385 0.4850 0.059 Uiso 1 1 calc R
H31N H 0.8341 0.5168 0.4943 0.059 Uiso 1 1 calc R
C317 C 0.9966(3) 0.5259(2) 0.54731(18) 0.0438(16) Uani 1 1 d .
H31O H 0.9990 0.5104 0.5296 0.053 Uiso 1 1 calc R
H31P H 1.0104 0.5034 0.5736 0.053 Uiso 1 1 calc R
C318 C 1.0522(3) 0.5534(2) 0.53626(17) 0.0431(16) Uani 1 1 d .
H31Q H 1.0426 0.5742 0.5495 0.052 Uiso 1 1 calc R
H31R H 1.1031 0.5342 0.5443 0.052 Uiso 1 1 calc R
C319 C 0.7330(4) 0.7453(2) 0.1354(2) 0.064(2) Uani 1 1 d .
H31S H 0.7792 0.7525 0.1238 0.076 Uiso 1 1 calc R
H31T H 0.7085 0.7364 0.1180 0.076 Uiso 1 1 calc R
C320 C 0.7524(4) 0.7076(2) 0.17368(19) 0.059(2) Uani 1 1 d .
H32A H 0.7081 0.7068 0.1893 0.070 Uiso 1 1 calc R
H32B H 0.7679 0.6796 0.1697 0.070 Uiso 1 1 calc R
C321 C 0.6898(4) 0.8251(2) 0.1072(2) 0.063(2) Uani 1 1 d .
H32C H 0.6458 0.8491 0.1060 0.075 Uiso 1 1 calc R
H32D H 0.6906 0.8211 0.0825 0.075 Uiso 1 1 calc R
C322 C 0.7599(4) 0.8379(3) 0.1127(2) 0.068(2) Uani 1 1 d .
H32E H 0.8019 0.8113 0.1215 0.081 Uiso 1 1 calc R
H32F H 0.7719 0.8583 0.0877 0.081 Uiso 1 1 calc R
C323 C 0.6061(4) 0.7807(3) 0.1393(2) 0.064(2) Uani 1 1 d .
H32G H 0.6055 0.7497 0.1537 0.077 Uiso 1 1 calc R
H32H H 0.5874 0.7891 0.1126 0.077 Uiso 1 1 calc R
C324 C 0.5538(4) 0.8090(3) 0.1573(2) 0.072(2) Uani 1 1 d .
H32I H 0.5566 0.8398 0.1445 0.086 Uiso 1 1 calc R
H32J H 0.5020 0.8078 0.1538 0.086 Uiso 1 1 calc R
N61 N 0.1030(3) 0.69478(17) -0.06502(14) 0.0472(14) Uani 1 1 d .
N62 N 0.0495(3) 0.69639(16) 0.12315(14) 0.0448(14) Uani 1 1 d .
N63 N 0.2804(3) 0.8124(2) -0.00373(19) 0.0670(17) Uani 1 1 d .
N64 N -0.1152(3) 0.86884(19) -0.03749(15) 0.0539(15) Uani 1 1 d .
N65 N -0.3361(4) 0.6567(3) 0.0188(3) 0.101(3) Uani 1 1 d .
N66 N 0.4676(3) 0.52240(19) 0.10255(17) 0.0611(16) Uani 1 1 d .
N67 N 0.1167(6) 0.9426(2) -0.2476(2) 0.101(3) Uani 1 1 d .
N68 N 0.0356(4) 0.94762(18) 0.13772(16) 0.0644(17) Uani 1 1 d .
N69 N -0.2247(4) 0.6581(3) -0.0449(2) 0.110(3) Uani 1 1 d .
N70 N -0.3559(6) 0.7514(3) 0.0082(4) 0.172(6) Uani 1 1 d .
N71 N -0.2089(4) 0.6229(2) 0.08220(17) 0.0653(17) Uani 1 1 d .
N72 N 0.3335(3) 0.5287(2) 0.05483(18) 0.0629(16) Uani 1 1 d .
N73 N 0.4751(5) 0.6158(2) 0.0473(2) 0.087(2) Uani 1 1 d .
N74 N 0.3745(3) 0.5584(2) 0.15802(17) 0.0661(17) Uani 1 1 d .
N75 N -0.0384(5) 0.9353(2) -0.21551(18) 0.089(2) Uani 1 1 d .
N76 N 0.1838(5) 0.8443(2) -0.2152(2) 0.086(2) Uani 1 1 d .
N77 N 0.1811(5) 0.9514(2) -0.1767(2) 0.104(3) Uani 1 1 d .
N78 N -0.0276(3) 0.86780(17) 0.16616(17) 0.0559(15) Uani 1 1 d .
N79 N 0.1903(4) 0.8921(2) 0.12592(19) 0.077(2) Uani 1 1 d .
N80 N -0.0287(4) 0.9778(2) 0.05469(17) 0.081(2) Uani 1 1 d .
C325 C 0.0277(4) 0.6945(2) -0.06183(17) 0.0455(17) Uani 1 1 d .
C326 C -0.0287(4) 0.7327(2) -0.07557(19) 0.0566(19) Uani 1 1 d .
H326 H -0.0165 0.7601 -0.0875 0.068 Uiso 1 1 calc R
C327 C -0.1021(4) 0.7317(3) -0.0723(2) 0.068(2) Uani 1 1 d .
H327 H -0.1395 0.7585 -0.0812 0.082 Uiso 1 1 calc R
C328 C -0.1229(4) 0.6923(3) -0.0563(2) 0.066(2) Uani 1 1 d .
C329 C -0.0657(4) 0.6539(2) -0.04210(19) 0.060(2) Uani 1 1 d .
H329 H -0.0778 0.6265 -0.0299 0.071 Uiso 1 1 calc R
C330 C 0.0071(4) 0.6549(2) -0.04541(18) 0.0529(18) Uani 1 1 d .
H330 H 0.0446 0.6281 -0.0364 0.064 Uiso 1 1 calc R
C331 C -0.2024(5) 0.6931(4) -0.0561(2) 0.100(3) Uani 1 1 d .
H331 H -0.2382 0.7206 -0.0646 0.120 Uiso 1 1 calc R
C332 C 0.1544(4) 0.6643(2) -0.03395(19) 0.0488(17) Uani 1 1 d .
C333 C 0.1388(4) 0.6590(2) 0.00332(19) 0.0543(19) Uani 1 1 d .
H333 H 0.0953 0.6772 0.0085 0.065 Uiso 1 1 calc R
C334 C 0.1863(4) 0.6274(2) 0.0334(2) 0.0568(19) Uani 1 1 d .
H334 H 0.1755 0.6245 0.0590 0.068 Uiso 1 1 calc R
C335 C 0.2491(4) 0.5998(2) 0.02697(19) 0.0471(17) Uani 1 1 d .
C336 C 0.2658(4) 0.6072(2) -0.0106(2) 0.061(2) Uani 1 1 d .
H336 H 0.3104 0.5899 -0.0159 0.073 Uiso 1 1 calc R
C337 C 0.2195(4) 0.6391(2) -0.0409(2) 0.063(2) Uani 1 1 d .
H337 H 0.2325 0.6437 -0.0666 0.076 Uiso 1 1 calc R
C338 C 0.2918(4) 0.5620(2) 0.0593(2) 0.0577(19) Uani 1 1 d .
H338 H 0.2882 0.5625 0.0844 0.069 Uiso 1 1 calc R
C339 C 0.1259(4) 0.7299(2) -0.09397(19) 0.0464(17) Uani 1 1 d .
C340 C 0.1758(4) 0.7479(2) -0.0843(2) 0.062(2) Uani 1 1 d .
H340 H 0.1936 0.7376 -0.0583 0.074 Uiso 1 1 calc R
C341 C 0.2011(5) 0.7817(2) -0.1127(2) 0.071(2) Uani 1 1 d .
H341 H 0.2355 0.7944 -0.1059 0.086 Uiso 1 1 calc R
C342 C 0.1755(4) 0.7964(2) -0.1505(2) 0.0555(19) Uani 1 1 d .
C343 C 0.1248(4) 0.7781(2) -0.1593(2) 0.0511(18) Uani 1 1 d .
H343 H 0.1061 0.7885 -0.1851 0.061 Uiso 1 1 calc R
C344 C 0.1003(4) 0.7451(2) -0.13163(18) 0.0464(17) Uani 1 1 d .
H344 H 0.0655 0.7328 -0.1385 0.056 Uiso 1 1 calc R
C345 C 0.2054(5) 0.8310(2) -0.1804(2) 0.074(2) Uani 1 1 d .
H345 H 0.2406 0.8430 -0.1732 0.089 Uiso 1 1 calc R
C346 C -0.0054(4) 0.6839(2) 0.10690(18) 0.0457(17) Uani 1 1 d .
C347 C 0.0094(4) 0.6755(2) 0.07390(19) 0.0486(17) Uani 1 1 d .
H347 H 0.0544 0.6790 0.0616 0.058 Uiso 1 1 calc R
C348 C -0.0413(4) 0.6619(2) 0.05891(19) 0.0517(18) Uani 1 1 d .
H348 H -0.0312 0.6568 0.0358 0.062 Uiso 1 1 calc R
C349 C -0.1064(4) 0.6554(2) 0.07639(18) 0.0478(17) Uani 1 1 d .
C350 C -0.1211(4) 0.6652(2) 0.10920(19) 0.0511(18) Uani 1 1 d .
H350 H -0.1663 0.6619 0.1214 0.061 Uiso 1 1 calc R
C351 C -0.0714(4) 0.6797(2) 0.12442(19) 0.0500(18) Uani 1 1 d .
H351 H -0.0825 0.6865 0.1466 0.060 Uiso 1 1 calc R
C352 C -0.1546(4) 0.6348(2) 0.0633(2) 0.0567(19) Uani 1 1 d .
H352 H -0.1449 0.6302 0.0400 0.068 Uiso 1 1 calc R
C353 C 0.0309(4) 0.7381(2) 0.12541(19) 0.0450(17) Uani 1 1 d .
C354 C -0.0205(4) 0.7717(2) 0.09921(19) 0.0519(18) Uani 1 1 d .
H354 H -0.0408 0.7673 0.0787 0.062 Uiso 1 1 calc R
C355 C -0.0433(4) 0.8125(2) 0.1027(2) 0.0520(18) Uani 1 1 d .
H355 H -0.0779 0.8360 0.0841 0.062 Uiso 1 1 calc R
C356 C -0.0151(4) 0.8187(2) 0.13347(19) 0.0474(17) Uani 1 1 d .
C357 C 0.0383(4) 0.7848(2) 0.15865(18) 0.0474(17) Uani 1 1 d .
H357 H 0.0592 0.7889 0.1791 0.057 Uiso 1 1 calc R
C358 C 0.0619(4) 0.7450(2) 0.15469(18) 0.0465(17) Uani 1 1 d .
H358 H 0.0995 0.7223 0.1720 0.056 Uiso 1 1 calc R
C359 C -0.0443(4) 0.8612(2) 0.1374(2) 0.0527(18) Uani 1 1 d .
H359 H -0.0767 0.8843 0.1174 0.063 Uiso 1 1 calc R
C360 C 0.1241(4) 0.6721(2) 0.12589(18) 0.0461(17) Uani 1 1 d .
C361 C 0.1807(4) 0.6923(2) 0.1115(2) 0.059(2) Uani 1 1 d .
H361 H 0.1698 0.7234 0.0995 0.071 Uiso 1 1 calc R
C362 C 0.2537(4) 0.6677(2) 0.1144(2) 0.064(2) Uani 1 1 d .
H362 H 0.2915 0.6823 0.1036 0.076 Uiso 1 1 calc R
C363 C 0.2725(4) 0.6226(2) 0.13260(19) 0.0530(18) Uani 1 1 d .
C364 C 0.2148(4) 0.6024(2) 0.14618(18) 0.0493(17) Uani 1 1 d .
H364 H 0.2258 0.5713 0.1579 0.059 Uiso 1 1 calc R
C365 C 0.1421(4) 0.6265(2) 0.14301(17) 0.0452(17) Uani 1 1 d .
H365 H 0.1039 0.6118 0.1526 0.054 Uiso 1 1 calc R
C366 C 0.3508(4) 0.5990(3) 0.1374(2) 0.0558(19) Uani 1 1 d .
H366 H 0.3859 0.6147 0.1244 0.067 Uiso 1 1 calc R
C367 C 0.3171(4) 0.7674(3) 0.0051(3) 0.068(2) Uani 1 1 d .
C368 C 0.3089(6) 0.7477(3) -0.0201(3) 0.096(3) Uani 1 1 d .
H368 H 0.2792 0.7643 -0.0433 0.116 Uiso 1 1 calc R
C369 C 0.3433(7) 0.7047(3) -0.0115(4) 0.116(4) Uani 1 1 d .
H369 H 0.3350 0.6911 -0.0282 0.139 Uiso 1 1 calc R
C370 C 0.3883(5) 0.6813(3) 0.0197(4) 0.086(3) Uani 1 1 d .
C371 C 0.3995(4) 0.7007(3) 0.0449(3) 0.078(3) Uani 1 1 d .
H371 H 0.4320 0.6840 0.0672 0.093 Uiso 1 1 calc R
C372 C 0.3636(4) 0.7443(3) 0.0378(3) 0.068(2) Uani 1 1 d .
H372 H 0.3709 0.7577 0.0549 0.082 Uiso 1 1 calc R
C373 C 0.4290(7) 0.6341(5) 0.0235(3) 0.126(5) Uani 1 1 d .
H373 H 0.4164 0.6212 0.0071 0.151 Uiso 1 1 calc R
C374 C 0.2495(4) 0.8258(2) 0.0263(2) 0.061(2) Uani 1 1 d .
C375 C 0.2059(4) 0.8038(2) 0.0529(2) 0.0585(19) Uani 1 1 d .
H375 H 0.1967 0.7781 0.0518 0.070 Uiso 1 1 calc R
C376 C 0.1753(4) 0.8177(2) 0.0809(2) 0.0586(19) Uani 1 1 d .
H376 H 0.1436 0.8024 0.0982 0.070 Uiso 1 1 calc R
C377 C 0.1900(4) 0.8537(2) 0.0845(2) 0.0573(19) Uani 1 1 d .
C378 C 0.2331(5) 0.8772(3) 0.0571(2) 0.079(2) Uani 1 1 d .
H378 H 0.2414 0.9032 0.0580 0.095 Uiso 1 1 calc R
C379 C 0.2635(5) 0.8627(3) 0.0288(2) 0.079(3) Uani 1 1 d .
H379 H 0.2942 0.8782 0.0110 0.094 Uiso 1 1 calc R
C380 C 0.1639(4) 0.8663(2) 0.1169(2) 0.059(2) Uani 1 1 d .
H380 H 0.1258 0.8547 0.1315 0.071 Uiso 1 1 calc R
C381 C 0.2472(5) 0.8397(2) -0.0409(2) 0.063(2) Uani 1 1 d .
C382 C 0.2912(5) 0.8510(3) -0.0726(3) 0.074(2) Uani 1 1 d .
H382 H 0.3434 0.8388 -0.0697 0.089 Uiso 1 1 calc R
C383 C 0.2582(6) 0.8802(3) -0.1082(3) 0.079(3) Uani 1 1 d .
H383 H 0.2883 0.8892 -0.1294 0.095 Uiso 1 1 calc R
C384 C 0.1816(6) 0.8963(3) -0.1133(2) 0.072(2) Uani 1 1 d .
C385 C 0.1386(5) 0.8834(3) -0.0828(2) 0.075(2) Uani 1 1 d .
H385 H 0.0860 0.8936 -0.0861 0.089 Uiso 1 1 calc R
C386 C 0.1717(5) 0.8553(3) -0.0469(2) 0.074(2) Uani 1 1 d .
H386 H 0.1411 0.8466 -0.0260 0.089 Uiso 1 1 calc R
C387 C 0.1442(6) 0.9304(3) -0.1503(2) 0.084(3) Uani 1 1 d .
H387 H 0.0918 0.9365 -0.1541 0.100 Uiso 1 1 calc R
C388 C -0.0862(4) 0.8768(2) -0.07472(19) 0.0484(17) Uani 1 1 d .
C389 C -0.0428(4) 0.8435(2) -0.0838(2) 0.059(2) Uani 1 1 d .
H389 H -0.0308 0.8145 -0.0647 0.070 Uiso 1 1 calc R
C390 C -0.0160(4) 0.8509(2) -0.1198(2) 0.060(2) Uani 1 1 d .
H390 H 0.0156 0.8275 -0.1252 0.072 Uiso 1 1 calc R
C391 C -0.0352(4) 0.8926(2) -0.14821(19) 0.0546(19) Uani 1 1 d .
C392 C -0.0779(4) 0.9263(2) -0.1387(2) 0.067(2) Uani 1 1 d .
H392 H -0.0897 0.9553 -0.1576 0.080 Uiso 1 1 calc R
C393 C -0.1038(4) 0.9186(2) -0.1022(2) 0.066(2) Uani 1 1 d .
H393 H -0.1335 0.9421 -0.0963 0.080 Uiso 1 1 calc R
C394 C -0.0119(5) 0.8989(2) -0.1873(2) 0.073(2) Uani 1 1 d .
H394 H 0.0232 0.8759 -0.1918 0.087 Uiso 1 1 calc R
C395 C -0.0101(4) 0.8792(2) -0.0098(2) 0.0580(19) Uani 1 1 d .
H395 H 0.0218 0.8613 -0.0212 0.070 Uiso 1 1 calc R
C396 C 0.0206(4) 0.8981(2) 0.0103(2) 0.062(2) Uani 1 1 d .
H396 H 0.0730 0.8933 0.0123 0.075 Uiso 1 1 calc R
C397 C -0.0242(5) 0.9237(2) 0.0275(2) 0.0574(19) Uani 1 1 d .
C398 C -0.1008(5) 0.9288(2) 0.0248(2) 0.065(2) Uani 1 1 d .
H398 H -0.1326 0.9456 0.0372 0.077 Uiso 1 1 calc R
C399 C -0.1315(4) 0.9098(2) 0.0045(2) 0.059(2) Uani 1 1 d .
H399 H -0.1837 0.9134 0.0033 0.071 Uiso 1 1 calc R
C400 C -0.0863(4) 0.8858(2) -0.01362(19) 0.0512(18) Uani 1 1 d .
C401 C 0.0103(5) 0.9470(3) 0.0445(2) 0.067(2) Uani 1 1 d .
H401 H 0.0629 0.9393 0.0482 0.081 Uiso 1 1 calc R
C402 C -0.1592(4) 0.8386(2) -0.0231(2) 0.0527(18) Uani 1 1 d .
C403 C -0.1544(5) 0.8129(2) 0.0160(2) 0.067(2) Uani 1 1 d .
H403 H -0.1217 0.8157 0.0330 0.080 Uiso 1 1 calc R
C404 C -0.1971(6) 0.7835(3) 0.0298(3) 0.079(3) Uani 1 1 d .
H404 H -0.1921 0.7655 0.0565 0.095 Uiso 1 1 calc R
C405 C -0.2462(5) 0.7791(3) 0.0071(3) 0.076(2) Uani 1 1 d .
C406 C -0.2504(4) 0.8042(3) -0.0325(3) 0.075(2) Uani 1 1 d .
H406 H -0.2833 0.8010 -0.0492 0.091 Uiso 1 1 calc R
C407 C -0.2069(4) 0.8332(2) -0.0471(2) 0.064(2) Uani 1 1 d .
H407 H -0.2094 0.8498 -0.0740 0.077 Uiso 1 1 calc R
C408 C -0.2958(7) 0.7497(3) 0.0247(3) 0.105(4) Uani 1 1 d .
H408 H -0.2822 0.7282 0.0499 0.127 Uiso 1 1 calc R
C409 C -0.3348(6) 0.6380(4) -0.0102(3) 0.121(4) Uani 1 1 d .
H40A H -0.3857 0.6363 -0.0148 0.145 Uiso 1 1 calc R
H40B H -0.3027 0.6077 -0.0002 0.145 Uiso 1 1 calc R
C410 C -0.3061(5) 0.6646(5) -0.0489(3) 0.151(6) Uani 1 1 d .
H41A H -0.3178 0.6550 -0.0691 0.182 Uiso 1 1 calc R
H41B H -0.3311 0.6962 -0.0566 0.182 Uiso 1 1 calc R
C411 C -0.3255(5) 0.6219(3) 0.0571(3) 0.087(3) Uani 1 1 d .
H41C H -0.3537 0.6006 0.0577 0.105 Uiso 1 1 calc R
H41D H -0.3461 0.6349 0.0760 0.105 Uiso 1 1 calc R
C412 C -0.2466(5) 0.5982(3) 0.0687(2) 0.070(2) Uani 1 1 d .
H41E H -0.2439 0.5692 0.0894 0.084 Uiso 1 1 calc R
H41F H -0.2211 0.5933 0.0466 0.084 Uiso 1 1 calc R
C413 C -0.4057(6) 0.6906(5) 0.0134(4) 0.163(7) Uani 1 1 d .
H41G H -0.4461 0.6764 0.0249 0.196 Uiso 1 1 calc R
H41H H -0.4186 0.7069 -0.0145 0.196 Uiso 1 1 calc R
C414 C -0.4004(7) 0.7228(4) 0.0316(6) 0.210(9) Uani 1 1 d .
H41I H -0.4507 0.7404 0.0332 0.252 Uiso 1 1 calc R
H41J H -0.3771 0.7066 0.0580 0.252 Uiso 1 1 calc R
C415 C 0.4536(4) 0.4896(2) 0.0893(2) 0.068(2) Uani 1 1 d .
H41K H 0.4815 0.4600 0.1065 0.081 Uiso 1 1 calc R
H41L H 0.4713 0.4951 0.0631 0.081 Uiso 1 1 calc R
C416 C 0.3700(4) 0.4916(2) 0.0889(2) 0.072(2) Uani 1 1 d .
H41M H 0.3626 0.4640 0.0884 0.086 Uiso 1 1 calc R
H41N H 0.3485 0.4951 0.1123 0.086 Uiso 1 1 calc R
C417 C 0.4754(4) 0.5048(3) 0.1443(2) 0.078(2) Uani 1 1 d .
H41O H 0.5273 0.4874 0.1526 0.094 Uiso 1 1 calc R
H41P H 0.4425 0.4847 0.1548 0.094 Uiso 1 1 calc R
C418 C 0.4564(4) 0.5402(3) 0.1609(2) 0.077(2) Uani 1 1 d .
H41Q H 0.4749 0.5276 0.1881 0.092 Uiso 1 1 calc R
H41R H 0.4808 0.5639 0.1465 0.092 Uiso 1 1 calc R
C419 C 0.5326(4) 0.5370(2) 0.0850(2) 0.066(2) Uani 1 1 d .
H41S H 0.5722 0.5112 0.0854 0.079 Uiso 1 1 calc R
H41T H 0.5517 0.5506 0.1004 0.079 Uiso 1 1 calc R
C420 C 0.5157(4) 0.5696(2) 0.0443(2) 0.080(3) Uani 1 1 d .
H42A H 0.4826 0.5609 0.0304 0.096 Uiso 1 1 calc R
H42B H 0.5620 0.5716 0.0305 0.096 Uiso 1 1 calc R
C421 C 0.1570(7) 0.9159(3) -0.2685(2) 0.120(4) Uani 1 1 d .
H42C H 0.1796 0.9346 -0.2907 0.144 Uiso 1 1 calc R
H42D H 0.1213 0.9050 -0.2786 0.144 Uiso 1 1 calc R
C422 C 0.2161(6) 0.8780(3) -0.2442(3) 0.105(4) Uani 1 1 d .
H42E H 0.2479 0.8882 -0.2311 0.126 Uiso 1 1 calc R
H42F H 0.2477 0.8648 -0.2607 0.126 Uiso 1 1 calc R
C423 C 0.1568(7) 0.9733(3) -0.2460(3) 0.117(4) Uani 1 1 d .
H42G H 0.1450 1.0000 -0.2699 0.140 Uiso 1 1 calc R
H42H H 0.2109 0.9599 -0.2443 0.140 Uiso 1 1 calc R
C424 C 0.1368(6) 0.9860(3) -0.2117(2) 0.102(3) Uani 1 1 d .
H42I H 0.1475 1.0145 -0.2165 0.122 Uiso 1 1 calc R
H42J H 0.0831 0.9890 -0.2077 0.122 Uiso 1 1 calc R
C425 C 0.0413(8) 0.9664(3) -0.2666(3) 0.119(5) Uani 1 1 d .
H42K H 0.0450 0.9763 -0.2948 0.143 Uiso 1 1 calc R
H42L H 0.0226 0.9927 -0.2604 0.143 Uiso 1 1 calc R
C426 C -0.0130(7) 0.9383(3) -0.2544(2) 0.107(4) Uani 1 1 d .
H42M H -0.0563 0.9512 -0.2732 0.129 Uiso 1 1 calc R
H42N H 0.0109 0.9086 -0.2538 0.129 Uiso 1 1 calc R
C427 C -0.0059(4) 0.9328(2) 0.17211(19) 0.061(2) Uani 1 1 d .
H42O H -0.0304 0.9583 0.1787 0.073 Uiso 1 1 calc R
H42P H 0.0293 0.9117 0.1938 0.073 Uiso 1 1 calc R
C428 C -0.0640(4) 0.9112(2) 0.1671(2) 0.062(2) Uani 1 1 d .
H42Q H -0.0975 0.9077 0.1887 0.075 Uiso 1 1 calc R
H42R H -0.0942 0.9298 0.1429 0.075 Uiso 1 1 calc R
C429 C 0.1117(5) 0.9463(3) 0.1482(2) 0.072(2) Uani 1 1 d .
H42S H 0.1102 0.9564 0.1697 0.086 Uiso 1 1 calc R
H42T H 0.1315 0.9668 0.1260 0.086 Uiso 1 1 calc R
C430 C 0.1637(5) 0.9007(3) 0.1600(2) 0.077(2) Uani 1 1 d .
H43A H 0.2065 0.8984 0.1760 0.093 Uiso 1 1 calc R
H43B H 0.1371 0.8785 0.1755 0.093 Uiso 1 1 calc R
C431 C -0.0049(5) 0.9917(2) 0.1117(2) 0.078(3) Uani 1 1 d .
H43C H 0.0083 1.0140 0.1192 0.093 Uiso 1 1 calc R
H43D H -0.0590 0.9947 0.1141 0.093 Uiso 1 1 calc R
C432 C 0.0137(6) 1.0000(3) 0.0699(2) 0.088(3) Uani 1 1 d .
H43E H 0.0003 1.0319 0.0543 0.106 Uiso 1 1 calc R
H43F H 0.0676 0.9884 0.0684 0.106 Uiso 1 1 calc R
C501 C 0.7034(5) 0.4790(3) 0.5960(2) 0.074(2) Uiso 1 1 d .
O1 O 0.6537(3) 0.50387(17) 0.56391(15) 0.0764(15) Uiso 1 1 d .
C502 C 0.3139(4) 0.4270(2) 0.3447(2) 0.062(2) Uiso 1 1 d .
O2 O 0.3675(2) 0.38651(14) 0.36427(12) 0.0549(12) Uiso 1 1 d .
C503 C 0.7958(4) 0.2338(2) 0.47761(19) 0.0529(18) Uiso 1 1 d .
O3 O 0.8655(2) 0.22497(14) 0.46010(12) 0.0518(12) Uiso 1 1 d .
C504 C 0.9721(6) 0.9833(4) 0.4635(3) 0.122(4) Uiso 1 1 d .
O4 O 0.9473(4) 1.0212(3) 0.4322(2) 0.133(3) Uiso 1 1 d .
C505 C 0.6100(5) 0.1271(3) 0.3057(2) 0.080(2) Uiso 1 1 d .
O5 O 0.6514(3) 0.08350(17) 0.33144(15) 0.0749(15) Uiso 1 1 d .
C506 C 0.1949(6) 0.0213(3) 0.4766(3) 0.106(3) Uiso 1 1 d .
O6 O 0.2718(3) 0.0189(2) 0.47200(17) 0.0959(18) Uiso 1 1 d .
C507 C 0.0855(12) 0.0054(7) 0.3738(6) 0.235(8) Uiso 1 1 d .
O7 O 0.0073(10) 0.0219(5) 0.3619(5) 0.291(7) Uiso 1 1 d .
C508 C 0.2894(7) 1.0318(4) 0.0816(4) 0.141(4) Uiso 1 1 d .
O8 O 0.2449(5) 1.0019(3) 0.0904(3) 0.173(3) Uiso 1 1 d .
C509 C 0.6412(10) 0.9393(5) 0.1087(5) 0.188(6) Uiso 1 1 d .
O9 O 0.7179(8) 0.9492(4) 0.0970(4) 0.244(5) Uiso 1 1 d .
C510 C 0.5867(13) 0.9258(8) 0.0052(7) 0.267(10) Uiso 1 1 d .
O10 O 0.6235(11) 0.8918(7) -0.0084(6) 0.345(9) Uiso 1 1 d .
C511 C 0.8217(10) 0.4615(6) 0.0473(5) 0.201(7) Uiso 1 1 d .
O11 O 0.7639(6) 0.5100(4) 0.0295(3) 0.198(4) Uiso 1 1 d .
C512 C 0.3500(4) 0.4560(3) 0.2246(2) 0.068(2) Uiso 1 1 d .
O12A O 0.3019(4) 0.4876(3) 0.1951(2) 0.078(2) Uiso 0.67 1 d P
O12B O 0.3195(8) 0.5041(5) 0.2189(4) 0.071(4) Uiso 0.33 1 d P
C513 C 0.7904(7) 1.0339(4) 0.0504(4) 0.121(4) Uiso 1 1 d .
O13A O 0.8372(8) 1.0319(4) 0.0224(4) 0.113(4) Uiso 0.50 1 d P
O13B O 0.8196(9) 0.9970(6) 0.0766(5) 0.139(5) Uiso 0.50 1 d P
C514 C 0.5836(16) 0.2392(9) 0.1136(8) 0.306(12) Uiso 1 1 d .
O14 O 0.5014(10) 0.2590(5) 0.1029(5) 0.291(7) Uiso 1 1 d .
C515 C 0.690(2) 1.0158(13) 0.1276(11) 0.45(2) Uiso 1 1 d .
O15 O 0.6189(10) 1.0059(5) 0.1246(5) 0.282(7) Uiso 1 1 d .
C516 C 0.3067(11) 0.9520(6) 0.4163(5) 0.092(6) Uiso 0.50 1 d P
O16 O 0.3699(3) 0.95784(19) 0.38749(17) 0.0907(17) Uiso 1 1 d .
C517 C 0.2670(16) 0.9212(10) 0.4237(8) 0.158(10) Uiso 0.50 1 d P
O17 O 0.2676(11) 0.8833(7) 0.4630(6) 0.179(7) Uiso 0.50 1 d P
C518 C 0.5141(14) 0.4180(9) 0.0477(7) 0.136(8) Uiso 0.50 1 d P
O18 O 0.5668(10) 0.3774(6) 0.0662(5) 0.148(6) Uiso 0.50 1 d P
C519 C 0.4884(12) 0.3848(7) 0.0662(6) 0.107(6) Uiso 0.50 1 d P
O19 O 0.4401(16) 0.3516(10) 0.0971(8) 0.263(12) Uiso 0.50 1 d P
C520 C 0.4184(17) 0.9294(11) 0.0107(9) 0.172(11) Uiso 0.50 1 d P
O20 O 0.4057(13) 0.9166(8) 0.0541(7) 0.208(9) Uiso 0.50 1 d P
C521 C 0.7220(14) 0.4473(8) 0.0733(7) 0.132(8) Uiso 0.50 1 d P
O21 O 0.6411(5) 0.4329(3) 0.0811(2) 0.145(3) Uiso 1 1 d .
C522 C 0.4904(10) 0.8113(6) -0.1071(5) 0.093(6) Uiso 0.50 1 d P
O22 O 0.4704(10) 0.8522(6) -0.0942(5) 0.160(6) Uiso 0.50 1 d P
C523 C 0.490(2) 0.8329(14) -0.0357(13) 0.225(16) Uiso 0.50 1 d P
O23 O 0.471(2) 0.8316(14) 0.0055(12) 0.350(18) Uiso 0.50 1 d P
O24 O 0.3295(2) 0.41519(15) 0.48120(12) 0.0565(12) Uiso 1 1 d .
O25 O 0.3557(3) 0.36099(15) 0.44007(13) 0.0613(13) Uiso 1 1 d .
O26 O 0.4398(4) 0.3759(2) 0.5395(2) 0.115(2) Uiso 1 1 d .
O27 O 0.3695(3) 0.75122(17) 0.32364(14) 0.0718(14) Uiso 1 1 d .
O28 O 0.4829(3) 0.75876(19) 0.36490(16) 0.0883(17) Uiso 1 1 d .
O29 O 0.1367(3) 0.98189(17) 0.22169(15) 0.0758(15) Uiso 1 1 d .
O30 O 0.2605(4) 0.9704(2) 0.17280(19) 0.108(2) Uiso 1 1 d .
O31 O 0.3933(4) 0.9102(3) 0.1761(2) 0.142(3) Uiso 1 1 d .
O32 O 0.3560(5) 0.8715(3) 0.1325(3) 0.158(3) Uiso 1 1 d .
O33 O 0.5980(4) 0.1174(2) 0.1655(2) 0.124(2) Uiso 1 1 d .
O34 O 0.6806(4) 0.0315(2) 0.1774(2) 0.126(2) Uiso 1 1 d .
O35 O 0.6373(5) 0.5015(3) 0.0054(2) 0.150(3) Uiso 1 1 d .
O36 O 0.0074(4) 0.4567(3) 0.0282(2) 0.140(3) Uiso 1 1 d .
O37 O 0.8492(5) 0.5677(3) -0.0106(2) 0.145(3) Uiso 1 1 d .
O38 O 0.6829(7) 0.9542(4) 0.0279(4) 0.238(5) Uiso 1 1 d .
O39 O 0.5040(9) 0.9481(5) 0.1330(5) 0.290(7) Uiso 1 1 d .
O40 O 0.4520(14) 0.7866(9) 0.0875(7) 0.453(13) Uiso 1 1 d .
O41 O 0.4534(11) 0.9254(7) -0.0693(6) 0.378(10) Uiso 1 1 d .
O42 O 0.2693(8) 0.9794(5) 0.0256(4) 0.265(6) Uiso 1 1 d .
O43 O 0.4260(7) 0.9677(4) 0.3107(3) 0.220(5) Uiso 1 1 d .
O44 O 0.4995(17) 0.9546(10) 0.0716(9) 0.551(18) Uiso 1 1 d .
O45 O 0.5468(10) 0.8162(6) -0.0440(5) 0.137(5) Uiso 0.50 1 d P
O46 O 0.5929(9) 0.7849(5) -0.0824(5) 0.141(5) Uiso 0.50 1 d P
O47 O 0.4400(14) 0.8595(9) 0.0750(7) 0.227(10) Uiso 0.50 1 d P
O48 O 0.4339(18) 0.8806(12) 0.0038(9) 0.289(14) Uiso 0.50 1 d P

loop_
_atom_site_aniso_label
_atom_site_aniso_U_11
_atom_site_aniso_U_22
_atom_site_aniso_U_33
_atom_site_aniso_U_23
_atom_site_aniso_U_13
_atom_site_aniso_U_12
N1 0.047(3) 0.039(3) 0.047(3) -0.017(3) 0.004(3) -0.012(3)
N2 0.051(4) 0.054(4) 0.051(4) -0.021(3) 0.010(3) -0.016(3)
N3 0.041(3) 0.065(4) 0.045(3) -0.025(3) 0.009(3) -0.012(3)
N4 0.041(3) 0.048(3) 0.042(3) -0.015(3) 0.005(3) -0.016(3)
N5 0.065(4) 0.046(3) 0.052(4) -0.022(3) -0.011(3) -0.002(3)
N6 0.046(3) 0.041(3) 0.049(3) -0.017(3) 0.010(3) -0.016(3)
N7 0.079(5) 0.065(4) 0.072(5) -0.035(4) 0.006(4) -0.007(4)
N8 0.036(3) 0.039(3) 0.047(3) -0.023(3) 0.008(2) -0.013(2)
N9 0.063(4) 0.050(4) 0.053(4) -0.016(3) -0.004(3) -0.002(3)
N10 0.056(4) 0.037(3) 0.050(3) -0.016(3) 0.002(3) -0.012(3)
N11 0.076(5) 0.047(4) 0.076(5) -0.023(4) -0.018(4) -0.009(3)
N12 0.036(3) 0.033(3) 0.047(3) -0.012(2) 0.004(3) -0.009(2)
N13 0.054(4) 0.052(4) 0.052(4) -0.022(3) 0.017(3) -0.022(3)
N14 0.047(4) 0.040(3) 0.052(4) -0.015(3) 0.000(3) -0.013(3)
N15 0.073(5) 0.086(5) 0.071(5) -0.042(4) 0.011(4) -0.014(4)
N16 0.116(6) 0.072(5) 0.057(4) -0.029(4) 0.016(4) -0.035(4)
N17 0.084(5) 0.061(4) 0.083(5) -0.037(4) 0.008(4) -0.007(4)
N18 0.047(4) 0.036(3) 0.042(3) -0.011(3) 0.002(3) -0.014(3)
N19 0.044(3) 0.039(3) 0.051(4) -0.021(3) 0.008(3) -0.016(3)
N20 0.037(3) 0.044(3) 0.046(3) -0.017(3) 0.005(3) -0.011(3)
C1 0.038(4) 0.051(5) 0.045(4) -0.019(4) 0.006(3) -0.013(4)
C2 0.045(4) 0.049(4) 0.046(4) -0.019(4) 0.006(3) -0.017(4)
C3 0.059(5) 0.046(4) 0.044(4) -0.018(4) 0.010(4) -0.018(4)
C4 0.057(5) 0.045(4) 0.041(4) -0.014(3) -0.006(4) -0.007(4)
C5 0.057(5) 0.058(5) 0.063(5) -0.022(4) -0.006(4) -0.014(4)
C6 0.063(5) 0.041(4) 0.057(5) -0.012(4) 0.003(4) -0.013(4)
C7 0.057(5) 0.059(5) 0.059(5) -0.025(4) -0.007(4) -0.005(4)
C8 0.046(4) 0.044(4) 0.048(4) -0.017(3) 0.003(3) -0.015(3)
C9 0.077(5) 0.055(5) 0.056(5) -0.025(4) 0.017(4) -0.025(4)
C10 0.089(6) 0.070(6) 0.063(5) -0.040(5) 0.018(4) -0.024(5)
C11 0.056(5) 0.049(4) 0.050(4) -0.017(4) 0.002(4) -0.010(4)
C12 0.051(4) 0.045(4) 0.051(4) -0.011(3) 0.002(4) -0.010(3)
C13 0.052(4) 0.043(4) 0.049(4) -0.017(3) 0.002(3) -0.007(3)
C14 0.077(6) 0.052(5) 0.065(5) -0.029(4) 0.003(4) -0.016(4)
C15 0.042(4) 0.048(4) 0.039(4) -0.017(3) 0.007(3) -0.013(4)
C16 0.042(4) 0.037(4) 0.051(4) -0.021(3) 0.012(3) -0.011(3)
C17 0.039(4) 0.039(4) 0.042(4) -0.014(3) 0.003(3) -0.012(3)
C18 0.037(4) 0.034(4) 0.035(4) -0.009(3) 0.006(3) -0.011(3)
C19 0.044(4) 0.040(4) 0.045(4) -0.019(3) 0.009(3) -0.014(3)
C20 0.036(4) 0.048(4) 0.043(4) -0.015(3) 0.007(3) -0.012(3)
C21 0.049(5) 0.034(4) 0.048(4) -0.016(3) 0.014(4) -0.016(3)
C22 0.051(5) 0.055(5) 0.042(4) -0.017(4) 0.001(4) -0.010(4)
C23 0.050(5) 0.052(4) 0.051(4) -0.019(4) 0.000(4) -0.007(4)
C24 0.042(4) 0.054(5) 0.050(4) -0.022(4) 0.002(3) -0.011(4)
C25 0.050(5) 0.047(4) 0.050(4) -0.022(4) 0.005(4) -0.014(4)
C26 0.053(5) 0.052(4) 0.050(4) -0.016(4) 0.005(4) -0.004(4)
C27 0.044(4) 0.069(5) 0.057(5) -0.025(4) 0.000(4) -0.012(4)
C28 0.059(5) 0.048(4) 0.048(4) -0.018(3) 0.006(4) -0.013(4)
C29 0.060(5) 0.046(4) 0.052(4) -0.020(4) 0.001(4) -0.016(4)
C30 0.050(5) 0.064(5) 0.051(4) -0.017(4) 0.005(4) -0.018(4)
C31 0.069(5) 0.065(5) 0.048(4) -0.024(4) 0.002(4) -0.024(4)
C32 0.054(5) 0.066(5) 0.047(4) -0.022(4) 0.008(4) -0.019(4)
C33 0.059(5) 0.057(5) 0.061(5) -0.022(4) 0.005(4) -0.022(4)
C34 0.055(5) 0.056(5) 0.066(5) -0.026(4) 0.009(4) -0.019(4)
C35 0.065(5) 0.068(5) 0.056(5) -0.024(4) 0.006(4) -0.020(4)
C36 0.049(4) 0.051(5) 0.055(5) -0.024(4) -0.003(4) -0.014(4)
C37 0.051(4) 0.059(5) 0.056(5) -0.029(4) 0.003(4) -0.015(4)
C38 0.061(5) 0.052(5) 0.062(5) -0.024(4) 0.004(4) -0.018(4)
C39 0.066(5) 0.058(5) 0.057(5) -0.028(4) 0.006(4) -0.020(4)
C40 0.071(5) 0.060(5) 0.075(6) -0.043(5) 0.006(4) -0.020(4)
C41 0.059(5) 0.075(6) 0.056(5) -0.034(4) 0.002(4) -0.022(4)
C42 0.064(5) 0.055(5) 0.079(6) -0.040(5) 0.007(4) -0.022(4)
C43 0.038(4) 0.047(4) 0.051(5) -0.022(4) 0.006(3) -0.010(3)
C44 0.042(4) 0.036(4) 0.050(5) -0.016(3) 0.002(3) -0.008(3)
C45 0.039(4) 0.032(4) 0.047(4) -0.017(3) 0.004(3) -0.006(3)
C46 0.043(4) 0.038(4) 0.039(4) -0.013(3) 0.007(3) -0.005(3)
C47 0.040(4) 0.053(4) 0.060(5) -0.024(4) 0.014(4) -0.023(3)
C48 0.054(5) 0.058(5) 0.042(4) -0.010(4) 0.008(4) -0.011(4)
C49 0.040(4) 0.037(4) 0.050(5) -0.021(3) 0.013(3) -0.014(3)
C50 0.044(4) 0.055(5) 0.052(5) -0.020(4) 0.000(3) -0.012(4)
C51 0.060(5) 0.063(5) 0.046(4) -0.020(4) -0.002(4) -0.016(4)
C52 0.056(5) 0.051(4) 0.056(5) -0.018(4) -0.002(4) -0.011(4)
C53 0.053(5) 0.064(5) 0.046(5) -0.021(4) 0.001(4) -0.020(4)
C54 0.051(5) 0.060(5) 0.046(4) -0.013(4) -0.003(4) -0.004(4)
C55 0.052(5) 0.051(4) 0.053(5) -0.017(4) -0.001(4) -0.001(4)
C56 0.073(6) 0.067(6) 0.057(5) -0.023(4) 0.003(4) -0.023(5)
C57 0.041(4) 0.047(4) 0.043(4) -0.017(3) 0.001(3) -0.008(3)
C58 0.048(5) 0.085(6) 0.060(5) -0.046(4) 0.007(4) -0.017(4)
C59 0.049(5) 0.066(5) 0.054(5) -0.025(4) 0.008(4) -0.020(4)
C60 0.046(4) 0.034(4) 0.044(4) -0.011(3) 0.002(3) -0.008(3)
C61 0.046(4) 0.034(4) 0.052(4) -0.013(3) 0.009(3) -0.005(3)
C62 0.047(4) 0.033(4) 0.048(4) -0.008(3) -0.002(3) -0.005(3)
C63 0.040(4) 0.041(4) 0.047(4) -0.012(3) -0.002(3) -0.001(3)
C64 0.036(4) 0.039(4) 0.042(4) -0.012(3) 0.004(3) -0.010(3)
C65 0.043(4) 0.027(3) 0.044(4) -0.015(3) 0.001(3) -0.004(3)
C66 0.036(4) 0.030(3) 0.038(4) -0.009(3) 0.007(3) -0.003(3)
C67 0.037(4) 0.028(3) 0.041(4) -0.014(3) 0.002(3) -0.008(3)
C68 0.048(4) 0.051(4) 0.048(4) -0.026(3) 0.004(3) -0.019(4)
C69 0.044(4) 0.058(4) 0.038(4) -0.023(3) 0.008(3) -0.017(4)
C70 0.042(4) 0.032(4) 0.048(4) -0.017(3) 0.005(3) -0.004(3)
C71 0.039(4) 0.040(4) 0.037(4) -0.011(3) 0.001(3) -0.010(3)
C72 0.041(4) 0.043(4) 0.047(4) -0.023(3) 0.014(3) -0.018(3)
C73 0.038(4) 0.038(4) 0.048(4) -0.020(3) 0.000(3) -0.004(3)
C74 0.043(4) 0.037(4) 0.040(4) -0.015(3) 0.001(3) -0.008(3)
C75 0.042(4) 0.062(5) 0.051(4) -0.009(4) 0.009(3) -0.011(4)
C76 0.037(4) 0.054(5) 0.057(5) -0.007(4) 0.005(4) -0.001(3)
C77 0.049(4) 0.053(5) 0.049(4) -0.024(4) 0.007(3) -0.020(4)
C78 0.031(4) 0.041(4) 0.046(4) -0.021(3) 0.004(3) -0.005(3)
C79 0.049(4) 0.037(4) 0.047(4) -0.012(3) 0.005(4) -0.016(3)
C80 0.035(4) 0.041(4) 0.051(4) -0.019(3) 0.005(3) -0.012(3)
C81 0.034(4) 0.033(4) 0.049(4) -0.019(3) 0.006(3) -0.006(3)
C82 0.042(4) 0.033(4) 0.057(5) -0.013(3) -0.004(4) -0.004(3)
C83 0.041(4) 0.028(4) 0.061(5) -0.017(3) -0.006(4) -0.005(3)
C84 0.036(4) 0.035(4) 0.046(4) -0.014(3) 0.007(3) -0.004(3)
C85 0.080(6) 0.049(5) 0.049(4) -0.013(4) 0.004(4) -0.009(4)
C86 0.067(5) 0.056(5) 0.049(5) -0.014(4) -0.007(4) -0.003(4)
C87 0.072(5) 0.047(4) 0.068(5) -0.028(4) -0.014(4) -0.002(4)
C88 0.063(5) 0.051(5) 0.081(6) -0.033(4) -0.024(4) 0.005(4)
C89 0.073(5) 0.039(4) 0.052(5) -0.015(4) -0.002(4) -0.012(4)
C90 0.074(5) 0.038(4) 0.051(4) -0.019(3) 0.004(4) -0.013(4)
C91 0.045(4) 0.043(4) 0.059(5) -0.017(3) 0.004(4) -0.016(3)
C92 0.062(5) 0.054(4) 0.059(5) -0.027(4) 0.009(4) -0.027(4)
C93 0.054(5) 0.035(4) 0.060(5) -0.016(3) 0.010(4) -0.013(3)
C94 0.055(5) 0.037(4) 0.049(4) -0.008(3) 0.001(4) -0.010(3)
C95 0.040(4) 0.046(4) 0.054(4) -0.021(3) 0.009(3) -0.015(3)
C96 0.044(4) 0.037(4) 0.058(4) -0.016(3) 0.008(3) -0.008(3)
C97 0.092(7) 0.055(5) 0.083(6) -0.037(5) 0.007(5) 0.002(5)
C98 0.106(7) 0.047(5) 0.101(7) -0.041(5) 0.000(5) -0.003(5)
C99 0.098(7) 0.070(6) 0.075(6) -0.041(5) 0.020(5) -0.026(5)
C100 0.077(6) 0.086(6) 0.059(5) -0.035(5) 0.017(4) -0.004(5)
C101 0.125(8) 0.060(5) 0.084(6) -0.039(5) 0.021(6) -0.035(5)
C102 0.112(8) 0.091(7) 0.075(6) -0.045(5) 0.023(5) -0.051(6)
C103 0.043(4) 0.042(4) 0.042(4) -0.021(3) 0.006(3) -0.014(3)
C104 0.043(4) 0.039(4) 0.047(4) -0.018(3) 0.002(3) -0.016(3)
C105 0.044(4) 0.042(4) 0.051(4) -0.022(3) 0.005(3) -0.012(3)
C106 0.038(4) 0.044(4) 0.061(5) -0.021(3) 0.002(3) -0.011(3)
C107 0.044(4) 0.045(4) 0.044(4) -0.022(3) 0.002(3) -0.011(3)
C108 0.044(4) 0.058(4) 0.043(4) -0.026(3) 0.004(3) -0.010(3)
N21 0.047(4) 0.032(3) 0.054(3) -0.016(3) 0.006(3) -0.010(3)
N22 0.045(3) 0.034(3) 0.039(3) -0.014(2) 0.008(3) -0.016(3)
N23 0.038(3) 0.033(3) 0.043(3) -0.008(3) 0.004(3) -0.008(3)
N24 0.048(3) 0.036(3) 0.041(3) -0.014(3) 0.005(3) -0.007(3)
N25 0.045(3) 0.048(3) 0.044(3) -0.024(3) 0.006(3) -0.007(3)
N26 0.044(3) 0.042(3) 0.042(3) -0.018(3) 0.007(3) -0.015(3)
N27 0.042(3) 0.039(3) 0.040(3) -0.010(3) 0.005(2) -0.016(3)
N28 0.055(4) 0.048(4) 0.060(4) -0.021(3) -0.017(3) 0.005(3)
N29 0.051(4) 0.042(3) 0.051(4) -0.021(3) 0.009(3) -0.005(3)
N30 0.042(3) 0.044(3) 0.042(3) -0.020(3) 0.004(3) -0.004(3)
N31 0.043(3) 0.039(3) 0.041(3) -0.015(3) 0.002(3) -0.011(3)
N32 0.057(4) 0.042(3) 0.040(3) -0.013(3) 0.000(3) -0.019(3)
N33 0.046(3) 0.040(3) 0.042(3) -0.018(3) 0.008(3) -0.013(3)
N34 0.047(3) 0.034(3) 0.048(4) -0.015(3) 0.013(3) -0.007(3)
N35 0.051(4) 0.035(3) 0.046(3) -0.011(3) 0.001(3) -0.011(3)
N36 0.049(4) 0.040(3) 0.046(3) -0.020(3) 0.005(3) -0.015(3)
N37 0.043(3) 0.039(3) 0.050(3) -0.018(3) 0.006(3) -0.018(3)
N38 0.074(5) 0.069(5) 0.076(5) -0.038(4) -0.015(4) 0.010(4)
N39 0.046(4) 0.042(4) 0.100(5) -0.034(4) 0.003(4) -0.006(3)
N40 0.051(4) 0.044(4) 0.063(4) -0.011(3) -0.006(3) -0.008(3)
C109 0.050(4) 0.035(4) 0.043(4) -0.010(3) 0.006(3) -0.013(3)
C110 0.049(4) 0.033(4) 0.044(4) -0.011(3) 0.006(3) -0.007(3)
C111 0.046(4) 0.044(4) 0.039(4) -0.014(3) 0.006(3) -0.008(3)
C112 0.047(4) 0.032(4) 0.045(4) -0.006(3) 0.004(3) -0.007(3)
C113 0.054(5) 0.038(4) 0.050(4) -0.006(3) 0.001(4) -0.011(3)
C114 0.057(5) 0.046(5) 0.047(4) -0.012(4) -0.003(4) -0.018(4)
C115 0.043(4) 0.037(4) 0.050(4) -0.010(3) 0.004(3) -0.004(3)
C116 0.047(4) 0.029(4) 0.045(4) -0.010(3) 0.003(3) -0.009(3)
C117 0.056(5) 0.046(4) 0.045(4) -0.018(3) 0.012(4) -0.015(4)
C118 0.047(4) 0.044(4) 0.051(4) -0.019(3) 0.012(3) -0.014(3)
C119 0.046(4) 0.036(4) 0.040(4) -0.010(3) 0.005(3) -0.008(3)
C120 0.055(5) 0.044(4) 0.048(4) -0.021(3) 0.009(4) -0.013(4)
C121 0.051(5) 0.046(4) 0.047(4) -0.018(3) 0.011(3) -0.013(4)
C122 0.049(4) 0.038(4) 0.038(4) -0.007(3) 0.005(3) -0.008(3)
C123 0.047(4) 0.043(4) 0.048(4) -0.021(3) 0.007(3) -0.011(4)
C124 0.057(5) 0.038(4) 0.067(5) -0.013(4) -0.002(4) -0.014(4)
C125 0.058(5) 0.037(4) 0.066(5) -0.018(4) -0.011(4) -0.004(4)
C126 0.055(5) 0.063(5) 0.064(5) -0.036(4) -0.001(4) -0.008(4)
C127 0.055(5) 0.053(5) 0.068(5) -0.017(4) 0.017(4) -0.008(4)
C128 0.062(5) 0.047(4) 0.062(5) -0.013(4) 0.009(4) -0.006(4)
C129 0.063(6) 0.073(6) 0.067(5) -0.040(5) -0.003(4) -0.003(5)
C130 0.040(4) 0.033(4) 0.041(4) -0.018(3) 0.008(3) -0.010(3)
C131 0.047(4) 0.030(4) 0.041(4) -0.014(3) 0.007(3) -0.007(3)
C132 0.040(4) 0.031(4) 0.041(4) -0.005(3) 0.005(3) -0.005(3)
C133 0.031(4) 0.033(4) 0.042(4) -0.017(3) 0.006(3) -0.008(3)
C134 0.040(4) 0.033(4) 0.047(4) -0.019(3) -0.001(3) -0.006(3)
C135 0.048(4) 0.029(4) 0.036(4) -0.011(3) 0.003(3) -0.005(3)
C136 0.035(4) 0.039(4) 0.047(4) -0.021(4) 0.007(3) -0.012(3)
C137 0.042(4) 0.033(4) 0.038(4) -0.018(3) 0.006(3) -0.008(3)
C138 0.044(4) 0.037(4) 0.039(4) -0.016(3) 0.003(3) -0.008(3)
C139 0.039(4) 0.034(4) 0.044(4) -0.017(3) 0.000(3) -0.006(3)
C140 0.040(4) 0.035(4) 0.041(4) -0.018(3) 0.008(3) -0.008(3)
C141 0.044(4) 0.034(4) 0.040(4) -0.010(3) 0.005(3) -0.009(3)
C142 0.040(4) 0.041(4) 0.043(4) -0.018(3) 0.006(3) -0.012(3)
C143 0.050(5) 0.030(4) 0.044(4) -0.018(3) 0.005(3) -0.011(3)
C144 0.038(4) 0.028(3) 0.039(4) -0.006(3) 0.006(3) -0.007(3)
C145 0.039(4) 0.040(4) 0.043(4) -0.016(3) 0.011(3) -0.012(3)
C146 0.044(4) 0.037(4) 0.032(4) -0.013(3) 0.004(3) -0.011(3)
C147 0.040(4) 0.024(3) 0.037(4) -0.010(3) 0.005(3) -0.004(3)
C148 0.038(4) 0.038(4) 0.044(4) -0.018(3) 0.002(3) -0.009(3)
C149 0.045(4) 0.036(4) 0.035(4) -0.015(3) 0.005(3) -0.004(3)
C150 0.039(4) 0.039(4) 0.041(4) -0.014(3) 0.008(3) -0.002(3)
C151 0.044(4) 0.030(4) 0.047(4) -0.015(3) 0.008(3) -0.012(3)
C152 0.049(4) 0.037(4) 0.047(4) -0.008(3) 0.008(3) -0.015(3)
C153 0.044(4) 0.035(4) 0.055(5) -0.010(3) 0.006(4) -0.006(3)
C154 0.046(4) 0.041(4) 0.051(5) -0.016(3) 0.001(4) -0.012(3)
C155 0.055(5) 0.048(4) 0.047(4) -0.017(4) 0.001(4) -0.011(4)
C156 0.042(4) 0.047(4) 0.052(5) -0.023(4) 0.003(4) -0.005(3)
C157 0.056(5) 0.051(5) 0.051(5) -0.011(4) -0.003(4) -0.019(4)
C158 0.038(4) 0.033(4) 0.040(4) -0.012(3) 0.002(3) -0.010(3)
C159 0.039(4) 0.032(4) 0.055(4) -0.017(3) 0.007(3) -0.008(3)
C160 0.051(5) 0.029(4) 0.051(4) -0.012(3) 0.002(3) -0.014(3)
C161 0.044(4) 0.031(4) 0.041(4) -0.013(3) 0.005(3) -0.013(3)
C162 0.040(4) 0.036(4) 0.053(4) -0.020(3) 0.004(3) -0.003(3)
C163 0.049(5) 0.035(4) 0.055(4) -0.017(3) 0.006(3) -0.013(3)
C164 0.044(4) 0.038(4) 0.037(4) -0.009(3) 0.005(3) -0.003(3)
C165 0.038(4) 0.027(3) 0.049(4) -0.013(3) 0.006(3) -0.007(3)
C166 0.047(4) 0.048(4) 0.045(4) -0.019(3) 0.006(3) -0.020(3)
C167 0.049(4) 0.039(4) 0.040(4) -0.017(3) 0.004(3) -0.011(3)
C168 0.039(4) 0.030(3) 0.046(4) -0.010(3) 0.003(3) -0.006(3)
C169 0.039(4) 0.042(4) 0.051(5) -0.014(3) 0.001(3) -0.016(3)
C170 0.050(4) 0.042(4) 0.041(4) -0.011(3) -0.005(3) -0.014(3)
C171 0.037(4) 0.034(4) 0.053(5) -0.016(3) 0.009(3) -0.006(3)
C172 0.038(4) 0.038(4) 0.039(4) -0.016(3) 0.008(3) -0.015(3)
C173 0.045(4) 0.040(4) 0.050(4) -0.023(3) 0.001(3) -0.009(3)
C174 0.040(4) 0.044(4) 0.050(4) -0.019(3) 0.002(3) -0.016(3)
C175 0.049(4) 0.039(4) 0.047(4) -0.021(3) 0.014(3) -0.019(3)
C176 0.081(5) 0.049(5) 0.047(5) -0.024(4) 0.003(4) -0.027(4)
C177 0.061(5) 0.038(4) 0.046(4) -0.014(3) -0.006(3) -0.012(4)
C178 0.059(5) 0.038(4) 0.064(5) -0.028(4) 0.021(4) -0.020(4)
C179 0.044(4) 0.035(4) 0.037(4) -0.019(3) 0.004(3) -0.008(3)
C180 0.032(4) 0.046(4) 0.046(4) -0.018(3) 0.004(3) -0.007(3)
C181 0.049(5) 0.049(4) 0.037(4) -0.017(3) 0.009(3) -0.022(4)
C182 0.038(4) 0.032(3) 0.042(4) -0.015(3) 0.002(3) -0.014(3)
C183 0.036(4) 0.042(4) 0.050(4) -0.020(3) 0.002(3) -0.006(3)
C184 0.041(4) 0.043(4) 0.046(4) -0.019(3) 0.009(3) -0.007(3)
C185 0.046(4) 0.036(4) 0.053(5) -0.023(3) 0.003(4) -0.013(3)
C186 0.036(4) 0.040(4) 0.038(4) -0.017(3) 0.006(3) -0.004(3)
C187 0.040(4) 0.037(4) 0.045(4) -0.015(3) 0.007(3) -0.012(3)
C188 0.036(4) 0.039(4) 0.050(4) -0.022(3) 0.006(3) -0.003(3)
C189 0.035(4) 0.035(4) 0.036(4) -0.011(3) 0.003(3) -0.001(3)
C190 0.053(4) 0.041(4) 0.039(4) -0.012(3) 0.010(3) -0.012(3)
C191 0.056(4) 0.038(4) 0.046(4) -0.019(3) 0.010(3) -0.018(3)
C192 0.037(4) 0.041(4) 0.042(4) -0.013(3) 0.010(3) -0.001(3)
C193 0.053(4) 0.053(4) 0.043(4) -0.028(3) 0.008(3) -0.002(4)
C194 0.051(4) 0.042(4) 0.050(4) -0.023(3) 0.010(3) -0.002(3)
C195 0.051(4) 0.043(4) 0.051(4) -0.025(3) 0.001(3) -0.009(3)
C196 0.045(4) 0.049(4) 0.051(4) -0.025(3) 0.005(3) -0.014(3)
C197 0.054(5) 0.058(5) 0.050(4) -0.028(4) 0.004(3) -0.013(4)
C198 0.054(4) 0.054(4) 0.044(4) -0.024(3) 0.007(3) -0.004(4)
C199 0.042(4) 0.047(4) 0.034(4) -0.014(3) 0.002(3) -0.009(3)
C200 0.045(4) 0.045(4) 0.037(4) -0.014(3) 0.003(3) -0.010(3)
C201 0.059(5) 0.041(4) 0.042(4) -0.015(3) 0.019(3) -0.010(3)
C202 0.052(4) 0.047(4) 0.048(4) -0.014(3) 0.020(3) -0.012(4)
C203 0.050(4) 0.044(4) 0.045(4) -0.009(3) 0.009(3) -0.017(3)
C204 0.071(5) 0.034(4) 0.045(4) -0.008(3) -0.004(4) -0.018(4)
C205 0.047(4) 0.042(4) 0.051(4) -0.012(3) 0.003(3) -0.016(3)
C206 0.064(5) 0.035(4) 0.052(4) -0.006(3) 0.004(4) -0.015(4)
C207 0.042(4) 0.043(4) 0.044(4) -0.018(3) 0.004(3) -0.015(3)
C208 0.040(4) 0.046(4) 0.054(4) -0.023(3) 0.006(3) -0.014(3)
C209 0.044(4) 0.042(4) 0.057(4) -0.019(3) 0.007(3) -0.015(3)
C210 0.045(4) 0.049(4) 0.052(4) -0.023(3) 0.013(3) -0.021(3)
C211 0.084(6) 0.063(5) 0.069(6) -0.025(5) -0.026(5) 0.022(5)
C212 0.073(6) 0.090(6) 0.086(6) -0.051(5) -0.025(5) 0.024(5)
C213 0.053(5) 0.040(4) 0.067(5) -0.015(4) -0.017(4) 0.003(3)
C214 0.061(5) 0.045(4) 0.067(5) -0.005(4) -0.012(4) -0.008(4)
C215 0.045(5) 0.055(5) 0.114(7) -0.050(5) -0.017(5) 0.009(4)
C216 0.051(5) 0.049(5) 0.108(7) -0.036(5) 0.017(4) -0.006(4)
N41 0.055(4) 0.038(3) 0.040(3) -0.015(3) 0.005(3) -0.018(3)
N42 0.075(5) 0.049(4) 0.055(4) -0.025(3) 0.024(3) -0.010(3)
N43 0.053(4) 0.033(3) 0.043(3) -0.017(3) 0.002(3) -0.001(3)
N44 0.047(3) 0.037(3) 0.048(3) -0.016(3) 0.003(3) -0.012(3)
N45 0.056(4) 0.045(4) 0.056(4) -0.009(3) -0.011(3) -0.010(3)
N46 0.041(3) 0.033(3) 0.049(3) -0.021(3) 0.000(3) -0.006(3)
N47 0.040(3) 0.036(3) 0.042(3) -0.015(2) 0.000(2) -0.009(3)
N48 0.060(4) 0.067(4) 0.054(4) -0.029(3) 0.016(3) -0.024(3)
N49 0.067(4) 0.067(4) 0.054(4) -0.024(3) 0.014(3) -0.033(4)
N50 0.049(4) 0.053(4) 0.058(4) -0.026(3) 0.002(3) -0.012(3)
N51 0.081(5) 0.048(4) 0.074(5) -0.016(4) -0.017(4) 0.002(4)
N52 0.049(4) 0.047(4) 0.057(4) -0.027(3) 0.009(3) -0.010(3)
N53 0.063(4) 0.043(4) 0.045(3) -0.019(3) 0.004(3) -0.007(3)
N54 0.048(4) 0.031(3) 0.047(3) -0.016(3) 0.002(3) -0.003(3)
N55 0.043(3) 0.046(4) 0.039(3) -0.015(3) 0.007(3) -0.013(3)
N56 0.045(3) 0.038(3) 0.044(3) -0.016(3) 0.004(3) -0.006(3)
N57 0.047(3) 0.037(3) 0.049(3) -0.021(3) -0.005(3) -0.005(3)
N58 0.068(4) 0.082(5) 0.046(4) -0.029(4) 0.012(3) -0.024(4)
N59 0.070(4) 0.056(4) 0.067(5) -0.026(4) 0.019(4) -0.020(3)
N60 0.063(4) 0.049(4) 0.055(4) -0.026(3) 0.009(3) -0.024(3)
C217 0.052(5) 0.038(4) 0.046(4) -0.023(3) 0.008(4) -0.009(3)
C218 0.052(4) 0.029(4) 0.039(4) -0.007(3) 0.004(3) -0.005(3)
C219 0.052(4) 0.048(4) 0.051(4) -0.022(4) 0.009(3) -0.013(4)
C220 0.061(5) 0.039(4) 0.045(4) -0.017(3) 0.006(4) -0.019(4)
C221 0.074(5) 0.033(4) 0.051(4) -0.010(3) 0.007(4) -0.016(4)
C222 0.058(5) 0.044(4) 0.051(4) -0.017(4) 0.001(4) -0.011(4)
C223 0.077(6) 0.040(4) 0.041(4) -0.011(3) 0.002(4) -0.023(4)
C224 0.052(4) 0.026(3) 0.043(4) -0.013(3) 0.007(4) -0.004(3)
C225 0.053(4) 0.035(4) 0.045(4) -0.017(3) 0.014(4) -0.014(3)
C226 0.059(5) 0.039(4) 0.039(4) -0.019(3) 0.012(4) -0.011(3)
C227 0.057(5) 0.035(4) 0.044(4) -0.016(3) 0.013(4) -0.013(3)
C228 0.047(4) 0.044(4) 0.044(4) -0.015(3) 0.006(4) -0.011(3)
C229 0.051(4) 0.037(4) 0.034(4) -0.012(3) 0.012(3) -0.011(3)
C230 0.057(5) 0.039(4) 0.047(4) -0.018(3) 0.016(4) -0.015(3)
C231 0.047(4) 0.033(4) 0.038(4) -0.013(3) 0.007(3) -0.008(3)
C232 0.046(4) 0.045(4) 0.041(4) -0.021(3) 0.005(3) -0.013(3)
C233 0.038(4) 0.038(4) 0.045(4) -0.018(3) 0.005(3) -0.010(3)
C234 0.037(4) 0.040(4) 0.048(4) -0.023(3) 0.008(3) -0.012(3)
C235 0.046(4) 0.043(4) 0.047(4) -0.024(3) 0.011(3) -0.016(3)
C236 0.052(4) 0.035(4) 0.048(4) -0.019(3) 0.012(3) -0.011(3)
C237 0.040(4) 0.050(5) 0.041(4) -0.019(3) 0.006(3) -0.017(3)
C238 0.076(6) 0.047(4) 0.050(4) -0.018(4) 0.022(4) -0.017(4)
C239 0.055(5) 0.052(4) 0.046(4) -0.014(4) 0.009(4) -0.007(4)
C240 0.076(6) 0.044(4) 0.050(4) -0.018(4) 0.010(4) -0.011(4)
C241 0.069(5) 0.038(4) 0.051(4) -0.019(3) 0.021(4) -0.016(4)
C242 0.086(6) 0.052(5) 0.084(6) -0.040(4) 0.038(5) -0.029(4)
C243 0.094(7) 0.042(4) 0.093(6) -0.036(4) 0.047(5) -0.031(5)
C244 0.070(5) 0.054(5) 0.050(5) -0.021(4) 0.014(4) -0.016(4)
C245 0.067(5) 0.039(4) 0.057(5) -0.018(4) 0.015(4) -0.005(4)
C246 0.071(6) 0.047(5) 0.070(6) -0.024(4) 0.020(5) 0.001(4)
C247 0.067(5) 0.055(5) 0.065(5) -0.022(4) 0.008(4) -0.002(4)
C248 0.062(5) 0.050(5) 0.060(5) -0.025(4) 0.023(4) -0.017(4)
C249 0.081(6) 0.042(4) 0.063(5) -0.014(4) 0.014(5) -0.008(4)
C250 0.082(6) 0.047(5) 0.049(5) -0.010(4) 0.011(4) -0.008(4)
C251 0.072(6) 0.041(4) 0.066(6) -0.014(4) 0.019(5) -0.016(4)
C252 0.070(6) 0.046(4) 0.060(6) -0.023(4) 0.014(5) 0.001(4)
C253 0.092(6) 0.045(4) 0.041(4) -0.012(3) 0.012(4) -0.022(4)
C254 0.084(6) 0.051(5) 0.045(5) -0.017(4) 0.014(4) -0.026(4)
C255 0.073(6) 0.049(4) 0.044(5) -0.015(4) 0.007(4) 0.007(4)
C256 0.074(6) 0.086(6) 0.049(5) -0.017(4) 0.006(5) 0.019(5)
C257 0.075(7) 0.081(6) 0.050(6) -0.009(4) 0.019(5) -0.004(5)
C258 0.069(6) 0.053(5) 0.061(5) -0.025(4) -0.009(5) 0.018(4)
C259 0.050(4) 0.046(4) 0.047(4) -0.025(4) 0.011(3) -0.014(3)
C260 0.057(5) 0.046(4) 0.044(4) -0.020(3) 0.002(3) -0.009(3)
C261 0.051(4) 0.052(5) 0.060(5) -0.034(4) 0.010(4) -0.013(4)
C262 0.070(5) 0.062(5) 0.047(5) -0.026(4) 0.009(4) -0.017(4)
C263 0.091(6) 0.048(5) 0.044(5) -0.014(4) 0.006(4) -0.013(4)
C264 0.067(5) 0.041(4) 0.047(5) -0.020(4) 0.009(4) -0.014(4)
C265 0.068(5) 0.074(6) 0.046(5) -0.026(4) 0.001(4) -0.010(4)
C266 0.043(4) 0.036(4) 0.036(4) -0.014(3) 0.000(3) -0.010(3)
C267 0.044(4) 0.042(4) 0.043(4) -0.018(3) 0.004(3) -0.015(3)
C268 0.049(4) 0.037(4) 0.045(4) -0.021(3) 0.006(3) -0.010(3)
C269 0.046(4) 0.031(3) 0.036(4) -0.012(3) 0.002(3) -0.010(3)
C270 0.043(4) 0.061(5) 0.061(5) -0.038(4) -0.001(3) -0.007(4)
C271 0.041(4) 0.058(5) 0.058(5) -0.028(4) -0.001(3) -0.004(4)
C272 0.057(5) 0.038(4) 0.047(4) -0.015(3) 0.005(3) -0.018(4)
C273 0.055(5) 0.043(4) 0.043(4) -0.022(3) 0.012(3) -0.011(4)
C274 0.040(4) 0.050(5) 0.054(4) -0.023(4) 0.007(3) -0.007(4)
C275 0.050(5) 0.039(4) 0.049(4) -0.009(3) 0.010(3) -0.013(4)
C276 0.041(4) 0.043(4) 0.047(4) -0.024(3) 0.005(3) -0.006(3)
C277 0.037(4) 0.052(5) 0.061(5) -0.029(4) 0.012(3) -0.009(4)
C278 0.047(5) 0.035(4) 0.059(4) -0.019(3) 0.017(4) -0.006(3)
C279 0.040(4) 0.044(4) 0.054(4) -0.025(4) 0.004(3) -0.006(3)
C280 0.041(4) 0.046(4) 0.043(4) -0.020(4) 0.004(3) -0.010(3)
C281 0.049(4) 0.040(4) 0.043(4) -0.017(3) 0.000(3) -0.011(3)
C282 0.053(5) 0.045(4) 0.040(4) -0.019(3) 0.001(3) -0.005(3)
C283 0.042(4) 0.037(4) 0.042(4) -0.021(3) 0.009(3) -0.007(3)
C284 0.045(4) 0.046(4) 0.047(4) -0.023(4) 0.002(3) -0.011(3)
C285 0.054(5) 0.037(4) 0.044(4) -0.013(3) -0.002(3) -0.006(3)
C286 0.047(4) 0.049(4) 0.046(4) -0.029(4) 0.012(3) -0.013(4)
C287 0.052(4) 0.034(4) 0.043(4) -0.015(3) -0.005(3) -0.006(3)
C288 0.051(4) 0.038(4) 0.041(4) -0.017(3) 0.003(3) -0.013(3)
C289 0.051(4) 0.047(4) 0.051(4) -0.022(4) 0.005(3) -0.013(4)
C290 0.046(4) 0.047(4) 0.049(4) -0.022(4) 0.001(3) -0.011(3)
C291 0.055(5) 0.043(4) 0.047(4) -0.013(3) 0.004(4) -0.005(4)
C292 0.051(5) 0.051(5) 0.053(4) -0.020(4) 0.013(4) -0.009(4)
C293 0.054(4) 0.033(4) 0.049(4) -0.014(3) -0.002(4) -0.006(3)
C294 0.046(4) 0.045(4) 0.040(4) -0.021(3) 0.006(3) -0.008(3)
C295 0.056(5) 0.035(4) 0.044(4) -0.019(3) 0.000(3) -0.005(3)
C296 0.047(4) 0.046(4) 0.039(4) -0.015(3) 0.002(3) -0.013(3)
C297 0.051(4) 0.049(4) 0.043(4) -0.018(3) 0.004(3) -0.006(4)
C298 0.059(5) 0.048(4) 0.056(5) -0.026(4) 0.009(4) -0.014(4)
C299 0.058(5) 0.057(5) 0.047(4) -0.025(4) 0.012(4) -0.021(4)
C300 0.061(5) 0.040(4) 0.043(4) -0.018(3) -0.001(4) 0.001(4)
C301 0.068(5) 0.076(5) 0.061(5) -0.033(4) 0.018(4) -0.038(4)
C302 0.090(6) 0.078(6) 0.064(5) -0.026(4) 0.025(5) -0.053(5)
C303 0.085(6) 0.044(5) 0.089(6) -0.008(4) -0.015(5) -0.009(4)
C304 0.106(8) 0.046(5) 0.098(7) -0.028(5) -0.041(6) 0.007(5)
C305 0.055(5) 0.053(5) 0.068(5) -0.021(4) 0.006(4) -0.015(4)
C306 0.049(4) 0.049(4) 0.052(4) -0.019(4) -0.003(4) -0.004(3)
C307 0.056(4) 0.032(4) 0.052(4) -0.016(3) 0.003(3) 0.000(3)
C308 0.065(5) 0.046(4) 0.052(4) -0.021(4) -0.001(4) 0.000(4)
C309 0.049(4) 0.032(4) 0.056(4) -0.023(3) -0.005(3) 0.000(3)
C310 0.048(4) 0.042(4) 0.053(4) -0.023(3) 0.009(3) -0.010(3)
C311 0.047(4) 0.039(4) 0.057(4) -0.023(3) 0.007(3) -0.010(3)
C312 0.057(5) 0.039(4) 0.058(4) -0.023(3) 0.005(4) -0.009(4)
C313 0.052(4) 0.042(4) 0.039(4) -0.015(3) 0.007(3) -0.014(3)
C314 0.047(4) 0.044(4) 0.048(4) -0.019(3) 0.011(3) -0.010(3)
C315 0.052(4) 0.036(4) 0.048(4) -0.012(3) 0.007(3) -0.012(3)
C316 0.051(4) 0.037(4) 0.063(5) -0.022(3) 0.001(4) -0.010(3)
C317 0.050(4) 0.041(4) 0.046(4) -0.022(3) 0.006(3) -0.013(3)
C318 0.044(4) 0.047(4) 0.038(4) -0.017(3) 0.002(3) -0.007(3)
C319 0.081(6) 0.064(5) 0.058(5) -0.032(4) 0.020(4) -0.027(4)
C320 0.083(6) 0.053(5) 0.049(4) -0.024(4) 0.017(4) -0.027(4)
C321 0.073(6) 0.062(5) 0.049(5) -0.018(4) 0.012(4) -0.015(4)
C322 0.079(6) 0.066(5) 0.057(5) -0.022(4) 0.022(4) -0.022(4)
C323 0.068(5) 0.085(6) 0.052(5) -0.033(4) 0.007(4) -0.030(5)
C324 0.067(5) 0.105(7) 0.049(5) -0.037(5) 0.010(4) -0.023(5)
N61 0.048(4) 0.043(3) 0.042(3) -0.008(3) 0.006(3) -0.010(3)
N62 0.054(4) 0.030(3) 0.049(3) -0.016(3) 0.006(3) -0.010(3)
N63 0.063(4) 0.065(4) 0.075(5) -0.033(4) 0.015(4) -0.012(4)
N64 0.062(4) 0.063(4) 0.043(3) -0.023(3) 0.009(3) -0.022(3)
N65 0.068(6) 0.110(7) 0.107(7) -0.006(6) 0.007(5) -0.048(5)
N66 0.049(4) 0.054(4) 0.062(4) -0.010(3) -0.002(3) -0.001(3)
N67 0.208(10) 0.048(4) 0.059(5) -0.031(4) 0.051(6) -0.044(6)
N68 0.102(5) 0.044(4) 0.044(4) -0.011(3) 0.008(4) -0.022(4)
N69 0.090(6) 0.164(8) 0.067(5) -0.004(5) 0.000(4) -0.076(6)
N70 0.081(7) 0.089(7) 0.290(15) -0.006(8) 0.036(8) -0.038(6)
N71 0.080(5) 0.073(4) 0.055(4) -0.025(3) 0.013(4) -0.042(4)
N72 0.055(4) 0.049(4) 0.076(4) -0.019(3) -0.002(3) -0.004(3)
N73 0.095(6) 0.084(6) 0.082(6) -0.015(4) 0.003(5) -0.050(5)
N74 0.057(4) 0.069(5) 0.061(4) -0.019(4) 0.001(3) -0.003(4)
N75 0.171(8) 0.051(4) 0.045(4) -0.022(4) 0.013(4) -0.025(5)
N76 0.149(7) 0.057(4) 0.064(5) -0.027(4) 0.047(5) -0.047(4)
N77 0.165(8) 0.064(5) 0.085(6) -0.026(5) 0.040(6) -0.042(5)
N78 0.078(4) 0.042(4) 0.051(4) -0.021(3) 0.013(3) -0.020(3)
N79 0.096(5) 0.091(5) 0.070(5) -0.045(4) 0.021(4) -0.047(5)
N80 0.142(7) 0.055(4) 0.049(4) -0.012(3) -0.001(4) -0.039(5)
C325 0.058(5) 0.039(4) 0.038(4) -0.014(3) 0.008(3) -0.013(4)
C326 0.065(5) 0.049(5) 0.049(4) -0.015(4) 0.023(4) -0.013(4)
C327 0.062(6) 0.059(5) 0.063(5) -0.005(4) 0.014(4) -0.008(4)
C328 0.062(6) 0.072(6) 0.055(5) -0.010(4) 0.016(4) -0.028(5)
C329 0.072(6) 0.053(5) 0.051(5) -0.010(4) 0.005(4) -0.026(4)
C330 0.061(5) 0.047(4) 0.043(4) -0.009(3) 0.010(4) -0.014(4)
C331 0.076(7) 0.125(9) 0.067(6) 0.005(6) 0.004(5) -0.037(6)
C332 0.050(4) 0.044(4) 0.050(5) -0.014(4) 0.013(4) -0.017(4)
C333 0.059(5) 0.047(4) 0.049(5) -0.017(4) 0.013(4) -0.003(4)
C334 0.062(5) 0.059(5) 0.043(4) -0.016(4) 0.003(4) -0.008(4)
C335 0.051(4) 0.044(4) 0.050(5) -0.024(4) 0.005(4) -0.009(4)
C336 0.058(5) 0.061(5) 0.056(5) -0.024(4) 0.007(4) 0.000(4)
C337 0.071(5) 0.070(5) 0.049(5) -0.030(4) 0.011(4) -0.007(4)
C338 0.056(5) 0.059(5) 0.055(5) -0.020(4) 0.000(4) -0.010(4)
C339 0.055(4) 0.040(4) 0.048(5) -0.019(3) 0.015(4) -0.015(4)
C340 0.080(6) 0.059(5) 0.049(5) -0.016(4) 0.005(4) -0.029(4)
C341 0.090(6) 0.063(5) 0.072(6) -0.026(5) 0.019(5) -0.041(5)
C342 0.082(6) 0.043(4) 0.039(5) -0.016(4) 0.018(4) -0.015(4)
C343 0.070(5) 0.036(4) 0.050(4) -0.021(4) 0.016(4) -0.011(4)
C344 0.057(4) 0.044(4) 0.038(4) -0.019(3) 0.004(3) -0.008(3)
C345 0.123(7) 0.050(5) 0.064(6) -0.032(4) 0.037(5) -0.036(5)
C346 0.057(5) 0.033(4) 0.043(4) -0.011(3) 0.009(4) -0.013(3)
C347 0.048(4) 0.045(4) 0.052(4) -0.019(3) 0.007(4) -0.011(3)
C348 0.058(5) 0.055(4) 0.043(4) -0.023(4) 0.011(4) -0.012(4)
C349 0.061(5) 0.037(4) 0.044(4) -0.013(3) 0.008(4) -0.015(3)
C350 0.058(5) 0.045(4) 0.049(4) -0.015(3) 0.013(4) -0.018(4)
C351 0.063(5) 0.042(4) 0.046(4) -0.017(3) 0.014(4) -0.017(4)
C352 0.070(5) 0.051(4) 0.047(4) -0.015(4) 0.005(4) -0.018(4)
C353 0.053(4) 0.034(4) 0.046(4) -0.009(3) 0.010(4) -0.017(3)
C354 0.066(5) 0.041(4) 0.047(4) -0.017(4) -0.005(4) -0.009(4)
C355 0.058(5) 0.040(4) 0.053(5) -0.015(3) -0.002(4) -0.009(3)
C356 0.058(5) 0.033(4) 0.046(4) -0.011(3) 0.016(4) -0.013(4)
C357 0.062(5) 0.039(4) 0.044(4) -0.012(3) 0.004(4) -0.023(4)
C358 0.054(4) 0.038(4) 0.043(4) -0.011(3) 0.007(3) -0.013(3)
C359 0.066(5) 0.038(4) 0.052(5) -0.013(4) 0.015(4) -0.019(4)
C360 0.054(5) 0.041(4) 0.046(4) -0.019(3) 0.008(3) -0.015(4)
C361 0.064(5) 0.037(4) 0.072(5) -0.019(4) 0.016(4) -0.011(4)
C362 0.056(5) 0.052(5) 0.085(6) -0.026(4) 0.018(4) -0.018(4)
C363 0.052(5) 0.059(5) 0.051(4) -0.025(4) 0.009(4) -0.014(4)
C364 0.056(5) 0.039(4) 0.045(4) -0.011(3) -0.001(3) -0.003(4)
C365 0.054(5) 0.035(4) 0.045(4) -0.012(3) 0.004(3) -0.015(3)
C366 0.047(5) 0.070(6) 0.056(5) -0.030(4) 0.008(4) -0.016(4)
C367 0.059(5) 0.059(5) 0.096(7) -0.036(5) 0.014(5) -0.023(4)
C368 0.135(9) 0.062(6) 0.105(7) -0.038(6) -0.019(6) -0.032(6)
C369 0.140(10) 0.051(7) 0.146(10) -0.032(6) -0.030(8) -0.011(6)
C370 0.070(6) 0.042(5) 0.165(10) -0.061(7) 0.021(6) -0.018(5)
C371 0.047(5) 0.069(6) 0.107(7) -0.025(5) 0.018(5) -0.014(4)
C372 0.049(5) 0.068(6) 0.093(7) -0.039(5) 0.009(5) -0.013(4)
C373 0.123(10) 0.175(13) 0.082(8) -0.007(8) -0.028(7) -0.103(10)
C374 0.056(5) 0.050(5) 0.075(6) -0.024(4) 0.005(4) -0.013(4)
C375 0.057(5) 0.045(4) 0.065(5) -0.014(4) 0.003(4) -0.009(4)
C376 0.069(5) 0.043(4) 0.058(5) -0.013(4) 0.002(4) -0.014(4)
C377 0.053(5) 0.061(5) 0.054(5) -0.021(4) 0.000(4) -0.008(4)
C378 0.087(6) 0.082(6) 0.090(6) -0.043(5) 0.024(5) -0.046(5)
C379 0.091(6) 0.089(7) 0.081(6) -0.047(5) 0.036(5) -0.047(5)
C380 0.055(5) 0.054(5) 0.055(5) -0.011(4) -0.005(4) -0.008(4)
C381 0.069(6) 0.057(5) 0.071(6) -0.028(4) 0.017(5) -0.026(4)
C382 0.073(6) 0.058(5) 0.101(7) -0.043(5) 0.032(5) -0.020(5)
C383 0.106(8) 0.058(5) 0.080(7) -0.030(5) 0.043(6) -0.033(5)
C384 0.102(7) 0.051(5) 0.069(6) -0.026(5) 0.024(5) -0.028(5)
C385 0.086(6) 0.078(6) 0.061(6) -0.026(5) 0.016(5) -0.028(5)
C386 0.069(6) 0.084(6) 0.066(6) -0.025(5) 0.018(5) -0.024(5)
C387 0.137(8) 0.049(5) 0.074(6) -0.030(5) 0.032(6) -0.033(5)
C388 0.051(4) 0.045(4) 0.049(4) -0.018(4) -0.001(3) -0.012(4)
C389 0.091(6) 0.035(4) 0.048(5) -0.013(3) 0.002(4) -0.017(4)
C390 0.085(6) 0.041(4) 0.054(5) -0.020(4) 0.008(4) -0.012(4)
C391 0.080(5) 0.036(4) 0.051(5) -0.019(4) 0.006(4) -0.017(4)
C392 0.100(6) 0.043(4) 0.051(5) -0.016(4) 0.007(4) -0.009(4)
C393 0.090(6) 0.047(5) 0.055(5) -0.021(4) 0.001(4) -0.003(4)
C394 0.126(7) 0.046(5) 0.047(5) -0.019(4) 0.013(5) -0.022(5)
C395 0.063(5) 0.056(5) 0.057(5) -0.025(4) 0.003(4) -0.013(4)
C396 0.070(5) 0.061(5) 0.053(5) -0.017(4) -0.001(4) -0.018(4)
C397 0.073(6) 0.050(5) 0.047(4) -0.013(4) 0.005(4) -0.021(4)
C398 0.095(7) 0.041(4) 0.056(5) -0.021(4) 0.008(4) -0.013(4)
C399 0.064(5) 0.048(4) 0.061(5) -0.019(4) 0.006(4) -0.008(4)
C400 0.058(5) 0.048(4) 0.044(4) -0.016(4) 0.000(4) -0.010(4)
C401 0.106(7) 0.054(5) 0.045(5) -0.015(4) -0.003(4) -0.031(5)
C402 0.063(5) 0.044(4) 0.052(5) -0.020(4) 0.012(4) -0.015(4)
C403 0.096(6) 0.046(5) 0.055(5) -0.019(4) 0.005(4) -0.014(4)
C404 0.114(8) 0.055(5) 0.071(6) -0.028(5) 0.034(6) -0.026(5)
C405 0.077(6) 0.055(5) 0.091(7) -0.020(5) 0.029(5) -0.026(5)
C406 0.063(5) 0.069(6) 0.090(7) -0.020(5) 0.000(5) -0.026(5)
C407 0.062(5) 0.057(5) 0.069(5) -0.014(4) -0.006(4) -0.023(4)
C408 0.127(10) 0.065(6) 0.131(9) -0.041(6) 0.069(8) -0.042(7)
C409 0.095(8) 0.184(12) 0.072(7) -0.001(7) -0.001(6) -0.092(8)
C410 0.078(7) 0.244(15) 0.083(7) 0.021(8) -0.012(6) -0.084(9)
C411 0.095(8) 0.101(7) 0.081(7) -0.030(6) 0.029(5) -0.062(6)
C412 0.079(6) 0.081(6) 0.060(5) -0.025(4) 0.005(4) -0.038(5)
C413 0.055(7) 0.125(11) 0.233(16) 0.023(10) 0.010(8) -0.036(8)
C414 0.105(10) 0.103(10) 0.40(3) -0.057(13) 0.118(13) -0.067(9)
C415 0.062(5) 0.044(5) 0.081(6) -0.013(4) 0.000(4) -0.003(4)
C416 0.060(5) 0.048(5) 0.083(6) -0.006(4) 0.000(4) -0.004(4)
C417 0.058(5) 0.070(6) 0.071(6) -0.008(5) -0.001(4) 0.014(4)
C418 0.050(5) 0.094(7) 0.065(5) -0.021(5) -0.012(4) 0.006(5)
C419 0.046(5) 0.056(5) 0.084(6) -0.021(4) 0.002(4) -0.003(4)
C420 0.061(5) 0.055(5) 0.095(7) -0.008(5) 0.017(5) 0.000(4)
C421 0.239(13) 0.054(6) 0.055(6) -0.015(5) 0.066(7) -0.036(7)
C422 0.184(11) 0.075(7) 0.076(6) -0.038(6) 0.072(7) -0.062(7)
C423 0.217(13) 0.062(6) 0.072(6) -0.019(5) 0.055(7) -0.055(7)
C424 0.188(11) 0.048(5) 0.067(6) -0.017(5) 0.020(6) -0.035(6)
C425 0.250(15) 0.052(6) 0.044(6) -0.015(5) 0.029(8) -0.031(8)
C426 0.216(12) 0.052(5) 0.049(5) -0.020(4) 0.025(6) -0.029(7)
C427 0.093(6) 0.040(4) 0.049(4) -0.020(4) 0.012(4) -0.013(4)
C428 0.080(6) 0.042(4) 0.065(5) -0.025(4) 0.013(4) -0.008(4)
C429 0.095(7) 0.081(6) 0.057(5) -0.030(4) 0.010(5) -0.049(5)
C430 0.089(6) 0.075(6) 0.073(6) -0.035(5) 0.005(5) -0.021(5)
C431 0.132(8) 0.040(5) 0.062(5) -0.018(4) -0.003(5) -0.023(5)
C432 0.171(9) 0.059(5) 0.042(5) -0.006(4) -0.002(5) -0.062(6)

loop_
_atom_type_symbol
_atom_type_description
_atom_type_scat_dispersion_real
_atom_type_scat_dispersion_imag
_atom_type_scat_source
C C 0.0033 0.0016 'International Tables Vol C Tables 4.2.6.8 and 6.1.1.4'
H H 0.0000 0.0000 'International Tables Vol C Tables 4.2.6.8 and 6.1.1.4'
N N 0.0061 0.0033 'International Tables Vol C Tables 4.2.6.8 and 6.1.1.4'
O O 0.0106 0.0060 'International Tables Vol C Tables 4.2.6.8 and 6.1.1.4'

loop_
_geom_angle_atom_site_label_1
_geom_angle_atom_site_label_2
_geom_angle_atom_site_label_3
_geom_angle
C15 N1 C1 121.3(5)
C15 N1 C8 118.5(5)
C1 N1 C8 117.2(5)
C22 N2 C36 123.2(6)
C22 N2 C29 118.7(6)
C36 N2 C29 117.9(5)
C57 N3 C50 120.4(5)
C57 N3 C43 122.9(5)
C50 N3 C43 115.2(5)
C64 N4 C71 120.1(5)
C64 N4 C78 118.5(5)
C71 N4 C78 121.1(5)
C87 N5 C89 110.8(5)
C87 N5 C85 110.2(6)
C89 N5 C85 112.1(6)
C93 N6 C95 111.4(5)
C93 N6 C91 110.6(5)
C95 N6 C91 111.2(5)
C99 N7 C97 111.1(6)
C99 N7 C101 111.7(7)
C97 N7 C101 111.5(7)
C103 N8 C107 109.5(4)
C103 N8 C105 110.3(5)
C107 N8 C105 110.6(5)
C7 N9 C86 118.0(6)
C77 N10 C90 117.0(6)
C42 N11 C88 116.0(7)
C70 N12 C96 116.8(5)
C28 N13 C92 117.4(6)
C63 N14 C94 117.2(5)
C35 N15 C100 117.6(7)
C56 N16 C102 117.4(7)
C14 N17 C98 117.5(7)
C21 N18 C104 116.7(5)
C49 N19 C106 118.4(5)
C84 N20 C108 117.1(5)
C2 C1 C6 118.4(6)
C2 C1 N1 121.5(6)
C6 C1 N1 120.1(6)
C3 C2 C1 120.4(6)
C3 C2 H2 119.8
C1 C2 H2 119.8
C2 C3 C4 122.0(6)
C2 C3 H3 119.0
C4 C3 H3 119.0
C5 C4 C3 117.0(6)
C5 C4 C7 120.2(7)
C3 C4 C7 122.7(6)
C6 C5 C4 121.4(7)
C6 C5 H5 119.3
C4 C5 H5 119.3
C5 C6 C1 120.7(7)
C5 C6 H6 119.6
C1 C6 H6 119.6
N9 C7 C4 122.4(7)
N9 C7 H7 118.8
C4 C7 H7 118.8
C9 C8 C13 120.3(6)
C9 C8 N1 121.0(6)
C13 C8 N1 118.7(6)
C8 C9 C10 119.1(7)
C8 C9 H9 120.5
C10 C9 H9 120.5
C11 C10 C9 120.0(7)
C11 C10 H10 120.0
C9 C10 H10 120.0
C12 C11 C10 118.9(7)
C12 C11 C14 119.9(6)
C10 C11 C14 121.1(7)
C11 C12 C13 122.1(6)
C11 C12 H12 118.9
C13 C12 H12 118.9
C12 C13 C8 119.4(6)
C12 C13 H13 120.3
C8 C13 H13 120.3
N17 C14 C11 122.5(7)
N17 C14 H14 118.7
C11 C14 H14 118.7
C20 C15 C16 117.8(6)
C20 C15 N1 122.7(6)
C16 C15 N1 119.5(6)
C17 C16 C15 121.0(6)
C17 C16 H16 119.5
C15 C16 H16 119.5
C16 C17 C18 120.4(6)
C16 C17 H17 119.8
C18 C17 H17 119.8
C19 C18 C17 118.2(6)
C19 C18 C21 118.8(6)
C17 C18 C21 123.0(6)
C20 C19 C18 121.1(6)
C20 C19 H19 119.5
C18 C19 H19 119.5
C15 C20 C19 121.6(6)
C15 C20 H20 119.2
C19 C20 H20 119.2
N18 C21 C18 124.4(6)
N18 C21 H21 117.8
C18 C21 H21 117.8
C27 C22 C23 117.8(6)
C27 C22 N2 120.2(6)
C23 C22 N2 121.9(6)
C24 C23 C22 121.0(6)
C24 C23 H23 119.5
C22 C23 H23 119.5
C23 C24 C25 121.1(6)
C23 C24 H24 119.4
C25 C24 H24 119.4
C24 C25 C26 118.1(6)
C24 C25 C28 121.7(6)
C26 C25 C28 120.2(6)
C25 C26 C27 120.8(7)
C25 C26 H26 119.6
C27 C26 H26 119.6
C22 C27 C26 121.2(7)
C22 C27 H27 119.4
C26 C27 H27 119.4
N13 C28 C25 123.6(7)
N13 C28 H28 118.2
C25 C28 H28 118.2
C34 C29 C30 119.4(7)
C34 C29 N2 120.8(6)
C30 C29 N2 119.9(6)
C29 C30 C31 120.5(7)
C29 C30 H30 119.8
C31 C30 H30 119.8
C30 C31 C32 119.6(7)
C30 C31 H31 120.2
C32 C31 H31 120.2
C33 C32 C31 118.9(7)
C33 C32 C35 120.0(7)
C31 C32 C35 121.1(7)
C32 C33 C34 121.0(7)
C32 C33 H33 119.5
C34 C33 H33 119.5
C29 C34 C33 120.6(7)
C29 C34 H34 119.7
C33 C34 H34 119.7
N15 C35 C32 121.5(7)
N15 C35 H35 119.2
C32 C35 H35 119.2
C37 C36 C41 119.9(7)
C37 C36 N2 119.1(6)
C41 C36 N2 121.0(6)
C36 C37 C38 120.0(6)
C36 C37 H37 120.0
C38 C37 H37 120.0
C39 C38 C37 120.8(7)
C39 C38 H38 119.6
C37 C38 H38 119.6
C38 C39 C40 118.7(7)
C38 C39 C42 121.5(7)
C40 C39 C42 119.8(7)
C39 C40 C41 121.7(7)
C39 C40 H40 119.1
C41 C40 H40 119.1
C36 C41 C40 118.8(7)
C36 C41 H41 120.6
C40 C41 H41 120.6
N11 C42 C39 124.0(7)
N11 C42 H42 118.0
C39 C42 H42 118.0
C44 C43 C48 119.0(6)
C44 C43 N3 121.5(6)
C48 C43 N3 119.5(6)
C43 C44 C45 119.7(6)
C43 C44 H44 120.1
C45 C44 H44 120.1
C44 C45 C46 121.4(6)
C44 C45 H45 119.3
C46 C45 H45 119.3
C47 C46 C45 118.3(6)
C47 C46 C49 121.0(6)
C45 C46 C49 120.5(6)
C46 C47 C48 121.4(6)
C46 C47 H47 119.3
C48 C47 H47 119.3
C47 C48 C43 120.1(6)
C47 C48 H48 120.0
C43 C48 H48 120.0
N19 C49 C46 122.2(6)
N19 C49 H49 118.9
C46 C49 H49 118.9
C51 C50 C55 119.3(6)
C51 C50 N3 120.7(6)
C55 C50 N3 119.9(6)
C52 C51 C50 120.5(7)
C52 C51 H51 119.7
C50 C51 H51 119.7
C51 C52 C53 120.1(7)
C51 C52 H52 120.0
C53 C52 H52 120.0
C54 C53 C52 119.5(7)
C54 C53 C56 118.5(7)
C52 C53 C56 121.9(7)
C55 C54 C53 120.1(7)
C55 C54 H54 119.9
C53 C54 H54 119.9
C54 C55 C50 120.4(7)
C54 C55 H55 119.8
C50 C55 H55 119.8
N16 C56 C53 123.0(7)
N16 C56 H56 118.5
C53 C56 H56 118.5
N3 C57 C62 122.3(6)
N3 C57 C58 120.8(6)
C62 C57 C58 116.9(6)
C59 C58 C57 120.7(6)
C59 C58 H58 119.7
C57 C58 H58 119.7
C60 C59 C58 122.4(7)
C60 C59 H59 118.8
C58 C59 H59 118.8
C59 C60 C61 117.4(6)
C59 C60 C63 123.5(6)
C61 C60 C63 119.1(6)
C62 C61 C60 120.8(6)
C62 C61 H61 119.6
C60 C61 H61 119.6
C57 C62 C61 121.8(6)
C57 C62 H62 119.1
C61 C62 H62 119.1
N14 C63 C60 123.6(6)
N14 C63 H63 118.2
C60 C63 H63 118.2
C69 C64 C65 119.0(6)
C69 C64 N4 119.9(5)
C65 C64 N4 121.1(6)
C66 C65 C64 119.9(6)
C66 C65 H65 120.1
C64 C65 H65 120.1
C67 C66 C65 121.7(6)
C67 C66 H66 119.1
C65 C66 H66 119.1
C66 C67 C68 117.5(5)
C66 C67 C70 122.6(5)
C68 C67 C70 119.5(6)
C69 C68 C67 121.3(6)
C69 C68 H68 119.4
C67 C68 H68 119.4
C64 C69 C68 120.5(6)
C64 C69 H69 119.7
C68 C69 H69 119.7
N12 C70 C67 124.6(6)
N12 C70 H70 117.7
C67 C70 H70 117.7
C76 C71 C72 119.6(6)
C76 C71 N4 120.5(6)
C72 C71 N4 119.9(5)
C71 C72 C73 120.5(6)
C71 C72 H72 119.7
C73 C72 H72 119.7
C74 C73 C72 120.4(6)
C74 C73 H73 119.8
C72 C73 H73 119.8
C73 C74 C75 118.7(6)
C73 C74 C77 121.2(6)
C75 C74 C77 119.7(6)
C74 C75 C76 120.7(6)
C74 C75 H75 119.7
C76 C75 H75 119.7
C71 C76 C75 119.8(6)
C71 C76 H76 120.1
C75 C76 H76 120.1
N10 C77 C74 122.9(6)
N10 C77 H77 118.6
C74 C77 H77 118.6
C83 C78 C79 118.8(6)
C83 C78 N4 118.1(6)
C79 C78 N4 123.0(6)
C80 C79 C78 120.6(6)
C80 C79 H79 119.7
C78 C79 H79 119.7
C79 C80 C81 121.3(6)
C79 C80 H80 119.3
C81 C80 H80 119.3
C82 C81 C80 117.4(6)
C82 C81 C84 118.4(6)
C80 C81 C84 124.2(6)
C83 C82 C81 122.4(6)
C83 C82 H82 118.8
C81 C82 H82 118.8
C82 C83 C78 119.4(6)
C82 C83 H83 120.3
C78 C83 H83 120.3
N20 C84 C81 125.4(6)
N20 C84 H84 117.3
C81 C84 H84 117.3
N5 C85 C86 112.7(6)
N5 C85 H85A 109.0
C86 C85 H85A 109.0
N5 C85 H85B 109.0
C86 C85 H85B 109.0
H85A C85 H85B 107.8
N9 C86 C85 109.2(6)
N9 C86 H86A 109.8
C85 C86 H86A 109.8
N9 C86 H86B 109.8
C85 C86 H86B 109.8
H86A C86 H86B 108.3
N5 C87 C88 113.4(6)
N5 C87 H87A 108.9
C88 C87 H87A 108.9
N5 C87 H87B 108.9
C88 C87 H87B 108.9
H87A C87 H87B 107.7
N11 C88 C87 110.6(6)
N11 C88 H88A 109.5
C87 C88 H88A 109.5
N11 C88 H88B 109.5
C87 C88 H88B 109.5
H88A C88 H88B 108.1
N5 C89 C90 112.4(6)
N5 C89 H89A 109.1
C90 C89 H89A 109.1
N5 C89 H89B 109.1
C90 C89 H89B 109.1
H89A C89 H89B 107.9
N10 C90 C89 111.6(6)
N10 C90 H90A 109.3
C89 C90 H90A 109.3
N10 C90 H90B 109.3
C89 C90 H90B 109.3
H90A C90 H90B 108.0
N6 C91 C92 111.6(5)
N6 C91 H91A 109.3
C92 C91 H91A 109.3
N6 C91 H91B 109.3
C92 C91 H91B 109.3
H91A C91 H91B 108.0
N13 C92 C91 110.2(5)
N13 C92 H92A 109.6
C91 C92 H92A 109.6
N13 C92 H92B 109.6
C91 C92 H92B 109.6
H92A C92 H92B 108.1
N6 C93 C94 113.2(5)
N6 C93 H93A 108.9
C94 C93 H93A 108.9
N6 C93 H93B 108.9
C94 C93 H93B 108.9
H93A C93 H93B 107.8
N14 C94 C93 110.4(5)
N14 C94 H94A 109.6
C93 C94 H94A 109.6
N14 C94 H94B 109.6
C93 C94 H94B 109.6
H94A C94 H94B 108.1
N6 C95 C96 111.7(5)
N6 C95 H95A 109.3
C96 C95 H95A 109.3
N6 C95 H95B 109.3
C96 C95 H95B 109.3
H95A C95 H95B 107.9
N12 C96 C95 112.8(5)
N12 C96 H96A 109.0
C95 C96 H96A 109.0
N12 C96 H96B 109.0
C95 C96 H96B 109.0
H96A C96 H96B 107.8
N7 C97 C98 112.6(7)
N7 C97 H97A 109.1
C98 C97 H97A 109.1
N7 C97 H97B 109.1
C98 C97 H97B 109.1
H97A C97 H97B 107.8
N17 C98 C97 109.8(7)
N17 C98 H98A 109.7
C97 C98 H98A 109.7
N17 C98 H98B 109.7
C97 C98 H98B 109.7
H98A C98 H98B 108.2
N7 C99 C100 113.3(6)
N7 C99 H99A 108.9
C100 C99 H99A 108.9
N7 C99 H99B 108.9
C100 C99 H99B 108.9
H99A C99 H99B 107.7
N15 C100 C99 109.0(7)
N15 C100 H10A 109.9
C99 C100 H10A 109.9
N15 C100 H10B 109.9
C99 C100 H10B 109.9
H10A C100 H10B 108.3
N7 C101 C102 109.5(7)
N7 C101 H10C 109.8
C102 C101 H10C 109.8
N7 C101 H10D 109.8
C102 C101 H10D 109.8
H10C C101 H10D 108.2
N16 C102 C101 108.7(7)
N16 C102 H10E 109.9
C101 C102 H10E 109.9
N16 C102 H10F 109.9
C101 C102 H10F 109.9
H10E C102 H10F 108.3
N8 C103 C104 113.4(5)
N8 C103 H10G 108.9
C104 C103 H10G 108.9
N8 C103 H10H 108.9
C104 C103 H10H 108.9
H10G C103 H10H 107.7
N18 C104 C103 111.9(5)
N18 C104 H10I 109.2
C103 C104 H10I 109.2
N18 C104 H10J 109.2
C103 C104 H10J 109.2
H10I C104 H10J 107.9
N8 C105 C106 112.1(5)
N8 C105 H10K 109.2
C106 C105 H10K 109.2
N8 C105 H10L 109.2
C106 C105 H10L 109.2
H10K C105 H10L 107.9
N19 C106 C105 111.6(5)
N19 C106 H10M 109.3
C105 C106 H10M 109.3
N19 C106 H10N 109.3
C105 C106 H10N 109.3
H10M C106 H10N 108.0
N8 C107 C108 113.9(5)
N8 C107 H10O 108.8
C108 C107 H10O 108.8
N8 C107 H10P 108.8
C108 C107 H10P 108.8
H10O C107 H10P 107.7
N20 C108 C107 111.5(5)
N20 C108 H10Q 109.3
C107 C108 H10Q 109.3
N20 C108 H10R 109.3
C107 C108 H10R 109.3
H10Q C108 H10R 108.0
C109 N21 C123 120.0(5)
C109 N21 C116 119.5(5)
C123 N21 C116 118.7(5)
C144 N22 C137 120.8(5)
C144 N22 C130 120.8(5)
C137 N22 C130 115.5(5)
C151 N23 C165 120.4(5)
C151 N23 C158 118.9(5)
C165 N23 C158 117.9(5)
C172 N24 C179 121.8(5)
C172 N24 C186 118.6(5)
C179 N24 C186 118.2(5)
C195 N25 C193 111.5(5)
C195 N25 C197 111.8(5)
C193 N25 C197 112.1(5)
C199 N26 C201 110.2(5)
C199 N26 C203 111.6(5)
C201 N26 C203 110.5(5)
C207 N27 C205 111.9(5)
C207 N27 C209 111.5(5)
C205 N27 C209 110.8(5)
C215 N28 C211 111.5(6)
C215 N28 C213 110.2(6)
C211 N28 C213 108.9(6)
C115 N29 C194 116.4(6)
C192 N30 C198 117.2(5)
C150 N31 C196 117.0(5)
C185 N32 C204 118.4(6)
C136 N33 C200 117.6(5)
C171 N34 C202 117.7(6)
C122 N35 C206 117.0(6)
C143 N36 C210 116.7(5)
C164 N37 C208 118.1(5)
C129 N38 C212 115.2(8)
C178 N39 C216 115.9(6)
C157 N40 C214 117.2(6)
C114 C109 C110 119.0(6)
C114 C109 N21 120.4(6)
C110 C109 N21 120.6(6)
C111 C110 C109 120.0(6)
C111 C110 H110 120.0
C109 C110 H110 120.0
C110 C111 C112 122.0(6)
C110 C111 H111 119.0
C112 C111 H111 119.0
C113 C112 C111 117.5(6)
C113 C112 C115 118.6(6)
C111 C112 C115 123.8(6)
C112 C113 C114 121.0(6)
C112 C113 H113 119.5
C114 C113 H113 119.5
C109 C114 C113 120.4(6)
C109 C114 H114 119.8
C113 C114 H114 119.8
N29 C115 C112 123.5(6)
N29 C115 H115 118.3
C112 C115 H115 118.3
C121 C116 C117 119.1(6)
C121 C116 N21 121.1(6)
C117 C116 N21 119.8(6)
C118 C117 C116 120.0(6)
C118 C117 H117 120.0
C116 C117 H117 120.0
C117 C118 C119 121.6(6)
C117 C118 H118 119.2
C119 C118 H118 119.2
C118 C119 C120 118.2(6)
C118 C119 C122 121.9(6)
C120 C119 C122 119.7(6)
C121 C120 C119 120.9(6)
C121 C120 H120 119.5
C119 C120 H120 119.5
C120 C121 C116 120.2(6)
C120 C121 H121 119.9
C116 C121 H121 119.9
N35 C122 C119 121.4(6)
N35 C122 H122 119.3
C119 C122 H122 119.3
C128 C123 C124 118.9(6)
C128 C123 N21 120.9(6)
C124 C123 N21 120.3(6)
C125 C124 C123 119.8(7)
C125 C124 H124 120.1
C123 C124 H124 120.1
C124 C125 C126 121.9(7)
C124 C125 H125 119.0
C126 C125 H125 119.0
C127 C126 C125 117.8(7)
C127 C126 C129 118.4(7)
C125 C126 C129 123.7(7)
C128 C127 C126 120.6(7)
C128 C127 H127 119.7
C126 C127 H127 119.7
C123 C128 C127 121.0(7)
C123 C128 H128 119.5
C127 C128 H128 119.5
N38 C129 C126 122.0(8)
N38 C129 H129 119.0
C126 C129 H129 119.0
C131 C130 C135 119.4(5)
C131 C130 N22 121.3(5)
C135 C130 N22 119.2(5)
C132 C131 C130 119.8(5)
C132 C131 H131 120.1
C130 C131 H131 120.1
C131 C132 C133 120.7(5)
C131 C132 H132 119.6
C133 C132 H132 119.6
C134 C133 C132 118.7(5)
C134 C133 C136 120.6(5)
C132 C133 C136 120.7(5)
C135 C134 C133 120.5(6)
C135 C134 H134 119.7
C133 C134 H134 119.7
C134 C135 C130 120.8(6)
C134 C135 H135 119.6
C130 C135 H135 119.6
N33 C136 C133 122.6(6)
N33 C136 H136 118.7
C133 C136 H136 118.7
C142 C137 C138 119.8(6)
C142 C137 N22 121.7(6)
C138 C137 N22 118.5(5)
C139 C138 C137 119.4(6)
C139 C138 H138 120.3
C137 C138 H138 120.3
C140 C139 C138 121.7(6)
C140 C139 H139 119.1
C138 C139 H139 119.1
C139 C140 C141 118.4(5)
C139 C140 C143 121.3(6)
C141 C140 C143 120.0(6)
C142 C141 C140 121.0(6)
C142 C141 H141 119.5
C140 C141 H141 119.5
C137 C142 C141 119.8(6)
C137 C142 H142 120.1
C141 C142 H142 120.1
N36 C143 C140 121.2(6)
N36 C143 H143 119.4
C140 C143 H143 119.4
C145 C144 C149 118.3(6)
C145 C144 N22 121.5(5)
C149 C144 N22 120.2(5)
C146 C145 C144 121.2(6)
C146 C145 H145 119.4
C144 C145 H145 119.4
C145 C146 C147 120.6(6)
C145 C146 H146 119.7
C147 C146 H146 119.7
C148 C147 C146 118.3(6)
C148 C147 C150 119.4(5)
C146 C147 C150 122.1(5)
C149 C148 C147 121.4(6)
C149 C148 H148 119.3
C147 C148 H148 119.3
C148 C149 C144 120.2(6)
C148 C149 H149 119.9
C144 C149 H149 119.9
N31 C150 C147 122.6(6)
N31 C150 H150 118.7
C147 C150 H150 118.7
C156 C151 C152 119.9(6)
C156 C151 N23 120.8(6)
C152 C151 N23 119.3(6)
C151 C152 C153 119.4(6)
C151 C152 H152 120.3
C153 C152 H152 120.3
C154 C153 C152 120.9(6)
C154 C153 H153 119.6
C152 C153 H153 119.6
C153 C154 C155 118.9(6)
C153 C154 C157 122.8(6)
C155 C154 C157 118.0(6)
C154 C155 C156 120.5(6)
C154 C155 H155 119.7
C156 C155 H155 119.7
C151 C156 C155 120.4(6)
C151 C156 H156 119.8
C155 C156 H156 119.8
N40 C157 C154 123.1(7)
N40 C157 H157 118.4
C154 C157 H157 118.4
C163 C158 C159 118.8(6)
C163 C158 N23 121.0(5)
C159 C158 N23 120.1(5)
C160 C159 C158 121.2(6)
C160 C159 H159 119.4
C158 C159 H159 119.4
C159 C160 C161 120.3(6)
C159 C160 H160 119.8
C161 C160 H160 119.8
C162 C161 C160 117.4(6)
C162 C161 C164 120.8(5)
C160 C161 C164 121.6(5)
C163 C162 C161 121.6(6)
C163 C162 H162 119.2
C161 C162 H162 119.2
C162 C163 C158 120.7(6)
C162 C163 H163 119.7
C158 C163 H163 119.7
N37 C164 C161 123.0(6)
N37 C164 H164 118.5
C161 C164 H164 118.5
C170 C165 C166 119.2(6)
C170 C165 N23 121.4(6)
C166 C165 N23 119.3(6)
C167 C166 C165 120.1(6)
C167 C166 H166 120.0
C165 C166 H166 120.0
C166 C167 C168 121.0(6)
C166 C167 H167 119.5
C168 C167 H167 119.5
C169 C168 C167 118.1(6)
C169 C168 C171 119.3(6)
C167 C168 C171 122.5(6)
C168 C169 C170 121.0(6)
C168 C169 H169 119.5
C170 C169 H169 119.5
C165 C170 C169 120.5(6)
C165 C170 H170 119.8
C169 C170 H170 119.8
N34 C171 C168 123.2(6)
N34 C171 H171 118.4
C168 C171 H171 118.4
C177 C172 C173 117.9(6)
C177 C172 N24 121.0(6)
C173 C172 N24 121.1(5)
C174 C173 C172 120.8(6)
C174 C173 H173 119.6
C172 C173 H173 119.6
C175 C174 C173 121.0(6)
C175 C174 H174 119.5
C173 C174 H174 119.5
C176 C175 C174 117.3(6)
C176 C175 C178 119.9(6)
C174 C175 C178 122.6(6)
C177 C176 C175 122.0(6)
C177 C176 H176 119.0
C175 C176 H176 119.0
C176 C177 C172 121.0(6)
C176 C177 H177 119.5
C172 C177 H177 119.5
N39 C178 C175 123.5(7)
N39 C178 H178 118.3
C175 C178 H178 118.3
C184 C179 C180 118.8(6)
C184 C179 N24 119.8(5)
C180 C179 N24 121.3(6)
C181 C180 C179 120.9(6)
C181 C180 H180 119.6
C179 C180 H180 119.6
C180 C181 C182 121.0(6)
C180 C181 H181 119.5
C182 C181 H181 119.5
C181 C182 C183 117.7(6)
C181 C182 C185 123.4(6)
C183 C182 C185 118.7(6)
C184 C183 C182 121.8(6)
C184 C183 H183 119.1
C182 C183 H183 119.1
C179 C184 C183 119.8(6)
C179 C184 H184 120.1
C183 C184 H184 120.1
N32 C185 C182 124.2(6)
N32 C185 H185 117.9
C182 C185 H185 117.9
C191 C186 C187 120.3(6)
C191 C186 N24 120.4(6)
C187 C186 N24 119.2(5)
C186 C187 C188 118.9(6)
C186 C187 H187 120.5
C188 C187 H187 120.5
C187 C188 C189 121.0(6)
C187 C188 H188 119.5
C189 C188 H188 119.5
C188 C189 C190 118.6(6)
C188 C189 C192 121.4(6)
C190 C189 C192 119.7(5)
C191 C190 C189 119.8(6)
C191 C190 H190 120.1
C189 C190 H190 120.1
C186 C191 C190 121.2(6)
C186 C191 H191 119.4
C190 C191 H191 119.4
N30 C192 C189 121.9(6)
N30 C192 H192 119.1
C189 C192 H192 119.1
N25 C193 C194 111.7(5)
N25 C193 H19A 109.3
C194 C193 H19A 109.3
N25 C193 H19B 109.3
C194 C193 H19B 109.3
H19A C193 H19B 107.9
N29 C194 C193 111.1(5)
N29 C194 H19C 109.4
C193 C194 H19C 109.4
N29 C194 H19D 109.4
C193 C194 H19D 109.4
H19C C194 H19D 108.0
N25 C195 C196 111.8(5)
N25 C195 H19E 109.3
C196 C195 H19E 109.3
N25 C195 H19F 109.3
C196 C195 H19F 109.3
H19E C195 H19F 107.9
N31 C196 C195 110.1(5)
N31 C196 H19G 109.6
C195 C196 H19G 109.6
N31 C196 H19H 109.6
C195 C196 H19H 109.6
H19G C196 H19H 108.1
N25 C197 C198 110.3(5)
N25 C197 H19I 109.6
C198 C197 H19I 109.6
N25 C197 H19J 109.6
C198 C197 H19J 109.6
H19I C197 H19J 108.1
N30 C198 C197 110.2(5)
N30 C198 H19K 109.6
C197 C198 H19K 109.6
N30 C198 H19L 109.6
C197 C198 H19L 109.6
H19K C198 H19L 108.1
N26 C199 C200 111.9(5)
N26 C199 H19M 109.2
C200 C199 H19M 109.2
N26 C199 H19N 109.2
C200 C199 H19N 109.2
H19M C199 H19N 107.9
N33 C200 C199 109.6(5)
N33 C200 H20A 109.8
C199 C200 H20A 109.8
N33 C200 H20B 109.8
C199 C200 H20B 109.8
H20A C200 H20B 108.2
N26 C201 C202 113.2(5)
N26 C201 H20C 108.9
C202 C201 H20C 108.9
N26 C201 H20D 108.9
C202 C201 H20D 108.9
H20C C201 H20D 107.8
N34 C202 C201 110.0(5)
N34 C202 H20E 109.7
C201 C202 H20E 109.7
N34 C202 H20F 109.7
C201 C202 H20F 109.7
H20E C202 H20F 108.2
N26 C203 C204 111.9(5)
N26 C203 H20G 109.2
C204 C203 H20G 109.2
N26 C203 H20H 109.2
C204 C203 H20H 109.2
H20G C203 H20H 107.9
N32 C204 C203 111.4(5)
N32 C204 H20I 109.4
C203 C204 H20I 109.4
N32 C204 H20J 109.4
C203 C204 H20J 109.4
H20I C204 H20J 108.0
N27 C205 C206 111.2(5)
N27 C205 H20K 109.4
C206 C205 H20K 109.4
N27 C205 H20L 109.4
C206 C205 H20L 109.4
H20K C205 H20L 108.0
N35 C206 C205 111.7(5)
N35 C206 H20M 109.3
C205 C206 H20M 109.3
N35 C206 H20N 109.3
C205 C206 H20N 109.3
H20M C206 H20N 107.9
N27 C207 C208 111.7(5)
N27 C207 H20O 109.3
C208 C207 H20O 109.3
N27 C207 H20P 109.3
C208 C207 H20P 109.3
H20O C207 H20P 107.9
N37 C208 C207 111.7(5)
N37 C208 H20Q 109.3
C207 C208 H20Q 109.3
N37 C208 H20R 109.3
C207 C208 H20R 109.3
H20Q C208 H20R 107.9
N27 C209 C210 111.6(5)
N27 C209 H20S 109.3
C210 C209 H20S 109.3
N27 C209 H20T 109.3
C210 C209 H20T 109.3
H20S C209 H20T 108.0
N36 C210 C209 111.2(5)
N36 C210 H21A 109.4
C209 C210 H21A 109.4
N36 C210 H21B 109.4
C209 C210 H21B 109.4
H21A C210 H21B 108.0
N28 C211 C212 112.7(7)
N28 C211 H21C 109.0
C212 C211 H21C 109.0
N28 C211 H21D 109.0
C212 C211 H21D 109.0
H21C C211 H21D 107.8
N38 C212 C211 111.6(7)
N38 C212 H21E 109.3
C211 C212 H21E 109.3
N38 C212 H21F 109.3
C211 C212 H21F 109.3
H21E C212 H21F 108.0
N28 C213 C214 111.0(6)
N28 C213 H21G 109.4
C214 C213 H21G 109.4
N28 C213 H21H 109.4
C214 C213 H21H 109.4
H21G C213 H21H 108.0
N40 C214 C213 111.7(6)
N40 C214 H21I 109.3
C213 C214 H21I 109.3
N40 C214 H21J 109.3
C213 C214 H21J 109.3
H21I C214 H21J 107.9
N28 C215 C216 113.7(6)
N28 C215 H21K 108.8
C216 C215 H21K 108.8
N28 C215 H21L 108.8
C216 C215 H21L 108.8
H21K C215 H21L 107.7
N39 C216 C215 111.2(6)
N39 C216 H21M 109.4
C215 C216 H21M 109.4
N39 C216 H21N 109.4
C215 C216 H21N 109.4
H21M C216 H21N 108.0
C217 N41 C224 122.7(5)
C217 N41 C231 119.5(5)
C224 N41 C231 117.8(5)
C245 N42 C238 119.2(7)
C245 N42 C252 119.2(6)
C238 N42 C252 121.0(6)
C259 N43 C266 122.3(5)
C259 N43 C273 120.3(5)
C266 N43 C273 117.4(5)
C294 N44 C280 116.7(5)
C294 N44 C287 122.5(5)
C280 N44 C287 118.9(5)
C303 N45 C301 110.0(6)
C303 N45 C305 110.3(6)
C301 N45 C305 110.2(6)
C311 N46 C309 110.1(5)
C311 N46 C307 110.3(5)
C309 N46 C307 110.6(5)
C317 N47 C313 111.5(5)
C317 N47 C315 110.9(5)
C313 N47 C315 111.0(5)
C319 N48 C321 112.5(5)
C319 N48 C323 109.1(6)
C321 N48 C323 109.3(6)
C223 N49 C302 117.7(7)
C300 N50 C306 118.0(6)
C258 N51 C304 116.7(8)
C293 N52 C312 117.1(6)
C244 N53 C308 116.4(6)
C272 N54 C310 117.6(6)
C237 N55 C318 117.5(5)
C286 N56 C314 117.3(6)
C279 N57 C316 117.7(5)
C265 N58 C324 116.7(7)
C251 N59 C322 117.4(7)
C230 N60 C320 116.6(6)
C218 C217 N41 120.1(6)
C218 C217 C222 118.7(6)
N41 C217 C222 121.1(6)
C219 C218 C217 121.6(6)
C219 C218 H218 119.2
C217 C218 H218 119.2
C218 C219 C220 119.8(6)
C218 C219 H219 120.1
C220 C219 H219 120.1
C221 C220 C219 118.5(6)
C221 C220 C223 120.5(6)
C219 C220 C223 120.9(7)
C220 C221 C222 122.3(6)
C220 C221 H221 118.8
C222 C221 H221 118.8
C221 C222 C217 118.9(7)
C221 C222 H222 120.5
C217 C222 H222 120.5
N49 C223 C220 124.1(7)
N49 C223 H223 118.0
C220 C223 H223 118.0
C229 C224 C225 118.8(6)
C229 C224 N41 119.6(5)
C225 C224 N41 121.6(6)
C226 C225 C224 120.3(6)
C226 C225 H225 119.8
C224 C225 H225 119.8
C225 C226 C227 120.6(6)
C225 C226 H226 119.7
C227 C226 H226 119.7
C228 C227 C226 118.1(6)
C228 C227 C230 119.7(6)
C226 C227 C230 122.2(6)
C229 C228 C227 122.1(6)
C229 C228 H228 119.0
C227 C228 H228 119.0
C228 C229 C224 120.1(6)
C228 C229 H229 120.0
C224 C229 H229 120.0
N60 C230 C227 121.9(6)
N60 C230 H230 119.0
C227 C230 H230 119.0
C236 C231 C232 119.4(6)
C236 C231 N41 122.0(5)
C232 C231 N41 118.6(5)
C233 C232 C231 120.3(6)
C233 C232 H232 119.9
C231 C232 H232 119.9
C232 C233 C234 121.2(6)
C232 C233 H233 119.4
C234 C233 H233 119.4
C233 C234 C235 118.4(6)
C233 C234 C237 121.7(6)
C235 C234 C237 119.9(6)
C236 C235 C234 120.8(6)
C236 C235 H235 119.6
C234 C235 H235 119.6
C231 C236 C235 119.9(6)
C231 C236 H236 120.0
C235 C236 H236 120.0
N55 C237 C234 121.9(6)
N55 C237 H237 119.0
C234 C237 H237 119.0
C243 C238 C239 119.5(7)
C243 C238 N42 119.9(7)
C239 C238 N42 120.6(7)
C240 C239 C238 118.9(7)
C240 C239 H239 120.6
C238 C239 H239 120.6
C241 C240 C239 122.0(7)
C241 C240 H240 119.0
C239 C240 H240 119.0
C240 C241 C242 117.6(7)
C240 C241 C244 123.9(6)
C242 C241 C244 118.4(7)
C243 C242 C241 120.7(7)
C243 C242 H242 119.7
C241 C242 H242 119.7
C238 C243 C242 121.0(7)
C238 C243 H243 119.5
C242 C243 H243 119.5
N53 C244 C241 123.3(7)
N53 C244 H244 118.4
C241 C244 H244 118.4
C246 C245 C250 118.8(7)
C246 C245 N42 122.4(6)
C250 C245 N42 118.9(7)
C245 C246 C247 121.5(7)
C245 C246 H246 119.3
C247 C246 H246 119.3
C246 C247 C248 119.8(7)
C246 C247 H247 120.1
C248 C247 H247 120.1
C249 C248 C247 118.3(7)
C249 C248 C251 118.5(7)
C247 C248 C251 123.2(7)
C248 C249 C250 121.2(7)
C248 C249 H249 119.4
C250 C249 H249 119.4
C245 C250 C249 120.4(7)
C245 C250 H250 119.8
C249 C250 H250 119.8
N59 C251 C248 125.7(7)
N59 C251 H251 117.2
C248 C251 H251 117.2
C257 C252 C253 118.3(8)
C257 C252 N42 122.1(7)
C253 C252 N42 119.6(7)
C254 C253 C252 120.6(7)
C254 C253 H253 119.7
C252 C253 H253 119.7
C253 C254 C255 121.6(7)
C253 C254 H254 119.2
C255 C254 H254 119.2
C256 C255 C254 116.5(8)
C256 C255 C258 118.8(8)
C254 C255 C258 124.5(7)
C255 C256 C257 123.5(8)
C255 C256 H256 118.2
C257 C256 H256 118.2
C252 C257 C256 118.9(7)
C252 C257 H257 120.5
C256 C257 H257 120.5
N51 C258 C255 124.4(8)
N51 C258 H258 117.8
C255 C258 H258 117.8
C260 C259 N43 120.3(6)
C260 C259 C264 117.9(6)
N43 C259 C264 121.8(6)
C261 C260 C259 120.0(6)
C261 C260 H260 120.0
C259 C260 H260 120.0
C260 C261 C262 122.2(6)
C260 C261 H261 118.9
C262 C261 H261 118.9
C263 C262 C261 117.4(6)
C263 C262 C265 118.8(7)
C261 C262 C265 123.8(7)
C264 C263 C262 121.5(7)
C264 C263 H263 119.3
C262 C263 H263 119.3
C263 C264 C259 120.9(6)
C263 C264 H264 119.6
C259 C264 H264 119.6
N58 C265 C262 122.6(7)
N58 C265 H265 118.7
C262 C265 H265 118.7
C267 C266 C271 118.7(6)
C267 C266 N43 121.0(6)
C271 C266 N43 120.4(6)
C266 C267 C268 120.5(6)
C266 C267 H267 119.8
C268 C267 H267 119.8
C269 C268 C267 120.7(6)
C269 C268 H268 119.7
C267 C268 H268 119.7
C268 C269 C270 118.9(6)
C268 C269 C272 121.4(6)
C270 C269 C272 119.6(6)
C269 C270 C271 120.7(6)
C269 C270 H270 119.7
C271 C270 H270 119.7
C270 C271 C266 120.6(6)
C270 C271 H271 119.7
C266 C271 H271 119.7
N54 C272 C269 123.9(6)
N54 C272 H272 118.1
C269 C272 H272 118.1
C278 C273 C274 119.3(6)
C278 C273 N43 121.0(6)
C274 C273 N43 119.6(6)
C275 C274 C273 120.2(6)
C275 C274 H274 119.9
C273 C274 H274 119.9
C276 C275 C274 121.0(6)
C276 C275 H275 119.5
C274 C275 H275 119.5
C275 C276 C277 118.4(6)
C275 C276 C279 122.5(6)
C277 C276 C279 119.1(6)
C278 C277 C276 121.1(6)
C278 C277 H277 119.4
C276 C277 H277 119.4
C273 C278 C277 119.9(6)
C273 C278 H278 120.1
C277 C278 H278 120.1
N57 C279 C276 121.4(6)
N57 C279 H279 119.3
C276 C279 H279 119.3
C285 C280 C281 119.7(6)
C285 C280 N44 121.0(6)
C281 C280 N44 119.2(6)
C280 C281 C282 119.7(6)
C280 C281 H281 120.1
C282 C281 H281 120.1
C283 C282 C281 120.3(6)
C283 C282 H282 119.9
C281 C282 H282 119.9
C284 C283 C282 119.7(6)
C284 C283 C286 119.5(6)
C282 C283 C286 120.8(6)
C283 C284 C285 119.8(6)
C283 C284 H284 120.1
C285 C284 H284 120.1
C280 C285 C284 120.6(6)
C280 C285 H285 119.7
C284 C285 H285 119.7
N56 C286 C283 122.6(6)
N56 C286 H286 118.7
C283 C286 H286 118.7
C292 C287 C288 119.7(6)
C292 C287 N44 121.3(6)
C288 C287 N44 119.0(5)
C289 C288 C287 120.0(6)
C289 C288 H288 120.0
C287 C288 H288 120.0
C288 C289 C290 121.2(6)
C288 C289 H289 119.4
C290 C289 H289 119.4
C291 C290 C289 117.0(6)
C291 C290 C293 122.3(6)
C289 C290 C293 120.6(6)
C290 C291 C292 122.9(6)
C290 C291 H291 118.6
C292 C291 H291 118.6
C287 C292 C291 119.2(6)
C287 C292 H292 120.4
C291 C292 H292 120.4
N52 C293 C290 122.1(6)
N52 C293 H293 119.0
C290 C293 H293 119.0
C299 C294 C295 118.5(6)
C299 C294 N44 120.3(6)
C295 C294 N44 121.2(5)
C296 C295 C294 119.8(6)
C296 C295 H295 120.1
C294 C295 H295 120.1
C295 C296 C297 121.4(6)
C295 C296 H296 119.3
C297 C296 H296 119.3
C298 C297 C296 117.9(6)
C298 C297 C300 120.3(6)
C296 C297 C300 121.8(6)
C299 C298 C297 121.4(6)
C299 C298 H298 119.3
C297 C298 H298 119.3
C298 C299 C294 120.9(6)
C298 C299 H299 119.5
C294 C299 H299 119.5
N50 C300 C297 123.6(6)
N50 C300 H300 118.2
C297 C300 H300 118.2
N45 C301 C302 112.1(6)
N45 C301 H30A 109.2
C302 C301 H30A 109.2
N45 C301 H30B 109.2
C302 C301 H30B 109.2
H30A C301 H30B 107.9
N49 C302 C301 109.9(6)
N49 C302 H30C 109.7
C301 C302 H30C 109.7
N49 C302 H30D 109.7
C301 C302 H30D 109.7
H30C C302 H30D 108.2
N45 C303 C304 111.4(7)
N45 C303 H30E 109.4
C304 C303 H30E 109.4
N45 C303 H30F 109.4
C304 C303 H30F 109.4
H30E C303 H30F 108.0
N51 C304 C303 110.7(7)
N51 C304 H30G 109.5
C303 C304 H30G 109.5
N51 C304 H30H 109.5
C303 C304 H30H 109.5
H30G C304 H30H 108.1
N45 C305 C306 112.4(6)
N45 C305 H30I 109.1
C306 C305 H30I 109.1
N45 C305 H30J 109.1
C306 C305 H30J 109.1
H30I C305 H30J 107.9
N50 C306 C305 109.8(5)
N50 C306 H30K 109.7
C305 C306 H30K 109.7
N50 C306 H30L 109.7
C305 C306 H30L 109.7
H30K C306 H30L 108.2
N46 C307 C308 112.1(5)
N46 C307 H30M 109.2
C308 C307 H30M 109.2
N46 C307 H30N 109.2
C308 C307 H30N 109.2
H30M C307 H30N 107.9
N53 C308 C307 110.2(6)
N53 C308 H30O 109.6
C307 C308 H30O 109.6
N53 C308 H30P 109.6
C307 C308 H30P 109.6
H30O C308 H30P 108.1
N46 C309 C310 111.3(5)
N46 C309 H30Q 109.4
C310 C309 H30Q 109.4
N46 C309 H30R 109.4
C310 C309 H30R 109.4
H30Q C309 H30R 108.0
N54 C310 C309 111.2(5)
N54 C310 H31A 109.4
C309 C310 H31A 109.4
N54 C310 H31B 109.4
C309 C310 H31B 109.4
H31A C310 H31B 108.0
N46 C311 C312 114.1(5)
N46 C311 H31C 108.7
C312 C311 H31C 108.7
N46 C311 H31D 108.7
C312 C311 H31D 108.7
H31C C311 H31D 107.6
N52 C312 C311 110.5(5)
N52 C312 H31E 109.6
C311 C312 H31E 109.6
N52 C312 H31F 109.6
C311 C312 H31F 109.6
H31E C312 H31F 108.1
N47 C313 C314 112.9(5)
N47 C313 H31G 109.0
C314 C313 H31G 109.0
N47 C313 H31H 109.0
C314 C313 H31H 109.0
H31G C313 H31H 107.8
N56 C314 C313 110.0(5)
N56 C314 H31I 109.7
C313 C314 H31I 109.7
N56 C314 H31J 109.7
C313 C314 H31J 109.7
H31I C314 H31J 108.2
N47 C315 C316 111.4(5)
N47 C315 H31K 109.4
C316 C315 H31K 109.4
N47 C315 H31L 109.4
C316 C315 H31L 109.4
H31K C315 H31L 108.0
N57 C316 C315 110.4(5)
N57 C316 H31M 109.6
C315 C316 H31M 109.6
N57 C316 H31N 109.6
C315 C316 H31N 109.6
H31M C316 H31N 108.1
N47 C317 C318 113.3(5)
N47 C317 H31O 108.9
C318 C317 H31O 108.9
N47 C317 H31P 108.9
C318 C317 H31P 108.9
H31O C317 H31P 107.7
N55 C318 C317 109.7(5)
N55 C318 H31Q 109.7
C317 C318 H31Q 109.7
N55 C318 H31R 109.7
C317 C318 H31R 109.7
H31Q C318 H31R 108.2
N48 C319 C320 112.1(6)
N48 C319 H31S 109.2
C320 C319 H31S 109.2
N48 C319 H31T 109.2
C320 C319 H31T 109.2
H31S C319 H31T 107.9
N60 C320 C319 110.5(6)
N60 C320 H32A 109.6
C319 C320 H32A 109.6
N60 C320 H32B 109.6
C319 C320 H32B 109.6
H32A C320 H32B 108.1
N48 C321 C322 111.3(6)
N48 C321 H32C 109.4
C322 C321 H32C 109.4
N48 C321 H32D 109.4
C322 C321 H32D 109.4
H32C C321 H32D 108.0
N59 C322 C321 112.2(6)
N59 C322 H32E 109.2
C321 C322 H32E 109.2
N59 C322 H32F 109.2
C321 C322 H32F 109.2
H32E C322 H32F 107.9
N48 C323 C324 114.1(6)
N48 C323 H32G 108.7
C324 C323 H32G 108.7
N48 C323 H32H 108.7
C324 C323 H32H 108.7
H32G C323 H32H 107.6
N58 C324 C323 109.4(6)
N58 C324 H32I 109.8
C323 C324 H32I 109.8
N58 C324 H32J 109.8
C323 C324 H32J 109.8
H32I C324 H32J 108.2
C325 N61 C339 121.1(5)
C325 N61 C332 118.3(5)
C339 N61 C332 119.3(5)
C353 N62 C360 121.7(5)
C353 N62 C346 118.4(5)
C360 N62 C346 117.4(5)
C381 N63 C374 114.9(6)
C381 N63 C367 120.8(7)
C374 N63 C367 119.3(7)
C402 N64 C400 121.9(5)
C402 N64 C388 119.9(5)
C400 N64 C388 117.1(5)
C409 N65 C411 109.8(8)
C409 N65 C413 109.1(10)
C411 N65 C413 113.0(9)
C417 N66 C419 112.0(6)
C417 N66 C415 110.1(6)
C419 N66 C415 110.4(6)
C423 N67 C421 111.3(9)
C423 N67 C425 110.5(8)
C421 N67 C425 109.2(9)
C427 N68 C431 109.6(6)
C427 N68 C429 110.6(6)
C431 N68 C429 112.1(6)
C331 N69 C410 115.3(10)
C408 N70 C414 115.9(13)
C352 N71 C412 116.3(6)
C338 N72 C416 118.2(7)
C373 N73 C420 108.5(11)
C366 N74 C418 116.2(7)
C394 N75 C426 116.9(7)
C345 N76 C422 118.3(8)
C387 N77 C424 116.0(9)
C359 N78 C428 116.2(6)
C380 N79 C430 118.1(7)
C401 N80 C432 116.2(8)
C326 C325 C330 117.4(7)
C326 C325 N61 122.2(6)
C330 C325 N61 120.4(6)
C327 C326 C325 121.3(7)
C327 C326 H326 119.4
C325 C326 H326 119.4
C326 C327 C328 121.6(7)
C326 C327 H327 119.2
C328 C327 H327 119.2
C327 C328 C329 116.9(7)
C327 C328 C331 119.1(8)
C329 C328 C331 124.0(8)
C330 C329 C328 121.4(7)
C330 C329 H329 119.3
C328 C329 H329 119.3
C329 C330 C325 121.4(7)
C329 C330 H330 119.3
C325 C330 H330 119.3
N69 C331 C328 122.1(10)
N69 C331 H331 119.0
C328 C331 H331 119.0
C333 C332 C337 119.1(7)
C333 C332 N61 120.6(6)
C337 C332 N61 120.3(6)
C332 C333 C334 120.2(6)
C332 C333 H333 119.9
C334 C333 H333 119.9
C335 C334 C333 121.3(6)
C335 C334 H334 119.3
C333 C334 H334 119.3
C336 C335 C334 117.5(6)
C336 C335 C338 122.2(6)
C334 C335 C338 120.2(6)
C335 C336 C337 121.6(7)
C335 C336 H336 119.2
C337 C336 H336 119.2
C332 C337 C336 120.0(7)
C332 C337 H337 120.0
C336 C337 H337 120.0
N72 C338 C335 122.0(7)
N72 C338 H338 119.0
C335 C338 H338 119.0
C340 C339 C344 119.4(6)
C340 C339 N61 119.2(6)
C344 C339 N61 121.3(6)
C339 C340 C341 120.2(7)
C339 C340 H340 119.9
C341 C340 H340 119.9
C342 C341 C340 119.7(7)
C342 C341 H341 120.1
C340 C341 H341 120.1
C343 C342 C341 118.8(6)
C343 C342 C345 122.4(7)
C341 C342 C345 118.8(8)
C342 C343 C344 121.5(7)
C342 C343 H343 119.3
C344 C343 H343 119.3
C343 C344 C339 120.3(7)
C343 C344 H344 119.8
C339 C344 H344 119.8
N76 C345 C342 119.8(8)
N76 C345 H345 120.1
C342 C345 H345 120.1
C351 C346 C347 120.3(7)
C351 C346 N62 120.6(6)
C347 C346 N62 119.1(6)
C348 C347 C346 119.7(6)
C348 C347 H347 120.2
C346 C347 H347 120.2
C347 C348 C349 121.9(6)
C347 C348 H348 119.1
C349 C348 H348 119.1
C348 C349 C350 117.5(6)
C348 C349 C352 121.1(6)
C350 C349 C352 121.2(6)
C351 C350 C349 121.6(6)
C351 C350 H350 119.2
C349 C350 H350 119.2
C346 C351 C350 119.0(6)
C346 C351 H351 120.5
C350 C351 H351 120.5
N71 C352 C349 121.8(7)
N71 C352 H352 119.1
C349 C352 H352 119.1
C354 C353 C358 119.8(6)
C354 C353 N62 119.4(6)
C358 C353 N62 120.8(6)
C353 C354 C355 119.9(6)
C353 C354 H354 120.0
C355 C354 H354 120.0
C356 C355 C354 120.2(6)
C356 C355 H355 119.9
C354 C355 H355 119.9
C357 C356 C355 118.5(6)
C357 C356 C359 123.2(7)
C355 C356 C359 118.3(6)
C356 C357 C358 121.2(6)
C356 C357 H357 119.4
C358 C357 H357 119.4
C357 C358 C353 120.2(6)
C357 C358 H358 119.9
C353 C358 H358 119.9
N78 C359 C356 122.2(7)
N78 C359 H359 118.9
C356 C359 H359 118.9
C361 C360 C365 118.1(6)
C361 C360 N62 121.9(6)
C365 C360 N62 120.0(6)
C360 C361 C362 120.8(6)
C360 C361 H361 119.6
C362 C361 H361 119.6
C363 C362 C361 121.6(7)
C363 C362 H362 119.2
C361 C362 H362 119.2
C362 C363 C364 117.2(7)
C362 C363 C366 118.9(7)
C364 C363 C366 123.9(7)
C365 C364 C363 121.7(6)
C365 C364 H364 119.2
C363 C364 H364 119.2
C364 C365 C360 120.6(6)
C364 C365 H365 119.7
C360 C365 H365 119.7
N74 C366 C363 123.5(7)
N74 C366 H366 118.2
C363 C366 H366 118.2
C372 C367 C368 120.3(8)
C372 C367 N63 119.7(8)
C368 C367 N63 120.0(8)
C369 C368 C367 120.0(10)
C369 C368 H368 120.0
C367 C368 H368 120.0
C370 C369 C368 121.4(10)
C370 C369 H369 119.3
C368 C369 H369 119.3
C369 C370 C371 119.7(9)
C369 C370 C373 115.3(10)
C371 C370 C373 124.8(10)
C372 C371 C370 120.7(9)
C372 C371 H371 119.7
C370 C371 H371 119.7
C367 C372 C371 117.8(8)
C367 C372 H372 121.1
C371 C372 H372 121.1
N73 C373 C370 115.9(12)
N73 C373 H373 122.1
C370 C373 H373 122.1
C375 C374 C379 118.3(7)
C375 C374 N63 122.9(7)
C379 C374 N63 118.8(7)
C376 C375 C374 122.0(7)
C376 C375 H375 119.0
C374 C375 H375 119.0
C375 C376 C377 120.7(7)
C375 C376 H376 119.7
C377 C376 H376 119.7
C376 C377 C378 118.1(7)
C376 C377 C380 121.2(7)
C378 C377 C380 120.6(7)
C379 C378 C377 120.4(8)
C379 C378 H378 119.8
C377 C378 H378 119.8
C378 C379 C374 120.4(7)
C378 C379 H379 119.8
C374 C379 H379 119.8
N79 C380 C377 122.2(7)
N79 C380 H380 118.9
C377 C380 H380 118.9
C386 C381 C382 118.2(8)
C386 C381 N63 121.3(7)
C382 C381 N63 120.5(8)
C383 C382 C381 119.7(8)
C383 C382 H382 120.1
C381 C382 H382 120.1
C382 C383 C384 120.6(8)
C382 C383 H383 119.7
C384 C383 H383 119.7
C385 C384 C383 119.4(8)
C385 C384 C387 118.0(9)
C383 C384 C387 122.4(8)
C384 C385 C386 119.9(9)
C384 C385 H385 120.0
C386 C385 H385 120.0
C381 C386 C385 121.9(8)
C381 C386 H386 119.0
C385 C386 H386 119.0
N77 C387 C384 121.2(10)
N77 C387 H387 119.4
C384 C387 H387 119.4
C389 C388 C393 119.2(6)
C389 C388 N64 121.5(6)
C393 C388 N64 119.3(6)
C388 C389 C390 121.5(6)
C388 C389 H389 119.2
C390 C389 H389 119.2
C389 C390 C391 119.9(7)
C389 C390 H390 120.1
C391 C390 H390 120.1
C392 C391 C390 118.3(6)
C392 C391 C394 122.8(6)
C390 C391 C394 118.9(6)
C391 C392 C393 121.4(7)
C391 C392 H392 119.3
C393 C392 H392 119.3
C388 C393 C392 119.6(7)
C388 C393 H393 120.2
C392 C393 H393 120.2
N75 C394 C391 120.6(7)
N75 C394 H394 119.7
C391 C394 H394 119.7
C396 C395 C400 121.4(7)
C396 C395 H395 119.3
C400 C395 H395 119.3
C397 C396 C395 120.5(8)
C397 C396 H396 119.8
C395 C396 H396 119.8
C396 C397 C398 117.9(7)
C396 C397 C401 118.3(8)
C398 C397 C401 123.6(7)
C399 C398 C397 121.4(7)
C399 C398 H398 119.3
C397 C398 H398 119.3
C400 C399 C398 119.9(7)
C400 C399 H399 120.1
C398 C399 H399 120.1
C399 C400 C395 118.9(7)
C399 C400 N64 122.1(7)
C395 C400 N64 119.0(6)
N80 C401 C397 122.0(8)
N80 C401 H401 119.0
C397 C401 H401 119.0
C407 C402 C403 118.8(7)
C407 C402 N64 121.5(6)
C403 C402 N64 119.8(7)
C404 C403 C402 119.5(8)
C404 C403 H403 120.2
C402 C403 H403 120.2
C405 C404 C403 122.6(8)
C405 C404 H404 118.7
C403 C404 H404 118.7
C404 C405 C406 118.3(8)
C404 C405 C408 119.4(9)
C406 C405 C408 122.2(10)
C407 C406 C405 120.0(8)
C407 C406 H406 120.0
C405 C406 H406 120.0
C406 C407 C402 120.7(7)
C406 C407 H407 119.6
C402 C407 H407 119.6
N70 C408 C405 124.3(11)
N70 C408 H408 117.8
C405 C408 H408 117.8
N65 C409 C410 113.3(10)
N65 C409 H40A 108.9
C410 C409 H40A 108.9
N65 C409 H40B 108.9
C410 C409 H40B 108.9
H40A C409 H40B 107.7
N69 C410 C409 109.9(8)
N69 C410 H41A 109.7
C409 C410 H41A 109.7
N69 C410 H41B 109.7
C409 C410 H41B 109.7
H41A C410 H41B 108.2
N65 C411 C412 113.6(7)
N65 C411 H41C 108.9
C412 C411 H41C 108.9
N65 C411 H41D 108.9
C412 C411 H41D 108.9
H41C C411 H41D 107.7
N71 C412 C411 111.0(7)
N71 C412 H41E 109.4
C411 C412 H41E 109.4
N71 C412 H41F 109.4
C411 C412 H41F 109.4
H41E C412 H41F 108.0
N65 C413 C414 112.3(11)
N65 C413 H41G 109.1
C414 C413 H41G 109.1
N65 C413 H41H 109.1
C414 C413 H41H 109.1
H41G C413 H41H 107.9
N70 C414 C413 108.5(14)
N70 C414 H41I 110.0
C413 C414 H41I 110.0
N70 C414 H41J 110.0
C413 C414 H41J 110.0
H41I C414 H41J 108.4
N66 C415 C416 110.8(6)
N66 C415 H41K 109.5
C416 C415 H41K 109.5
N66 C415 H41L 109.5
C416 C415 H41L 109.5
H41K C415 H41L 108.1
N72 C416 C415 108.4(6)
N72 C416 H41M 110.0
C415 C416 H41M 110.0
N72 C416 H41N 110.0
C415 C416 H41N 110.0
H41M C416 H41N 108.4
N66 C417 C418 113.0(6)
N66 C417 H41O 109.0
C418 C417 H41O 109.0
N66 C417 H41P 109.0
C418 C417 H41P 109.0
H41O C417 H41P 107.8
N74 C418 C417 109.8(7)
N74 C418 H41Q 109.7
C417 C418 H41Q 109.7
N74 C418 H41R 109.7
C417 C418 H41R 109.7
H41Q C418 H41R 108.2
N66 C419 C420 112.4(6)
N66 C419 H41S 109.1
C420 C419 H41S 109.1
N66 C419 H41T 109.1
C420 C419 H41T 109.1
H41S C419 H41T 107.9
C419 C420 N73 105.6(7)
C419 C420 H42A 110.6
N73 C420 H42A 110.6
C419 C420 H42B 110.6
N73 C420 H42B 110.6
H42A C420 H42B 108.7
N67 C421 C422 113.0(8)
N67 C421 H42C 109.0
C422 C421 H42C 109.0
N67 C421 H42D 109.0
C422 C421 H42D 109.0
H42C C421 H42D 107.8
C421 C422 N76 111.1(9)
C421 C422 H42E 109.4
N76 C422 H42E 109.4
C421 C422 H42F 109.4
N76 C422 H42F 109.4
H42E C422 H42F 108.0
N67 C423 C424 111.4(8)
N67 C423 H42G 109.3
C424 C423 H42G 109.3
N67 C423 H42H 109.3
C424 C423 H42H 109.3
H42G C423 H42H 108.0
N77 C424 C423 109.4(8)
N77 C424 H42I 109.8
C423 C424 H42I 109.8
N77 C424 H42J 109.8
C423 C424 H42J 109.8
H42I C424 H42J 108.2
N67 C425 C426 112.4(8)
N67 C425 H42K 109.1
C426 C425 H42K 109.1
N67 C425 H42L 109.1
C426 C425 H42L 109.1
H42K C425 H42L 107.9
N75 C426 C425 109.9(7)
N75 C426 H42M 109.7
C425 C426 H42M 109.7
N75 C426 H42N 109.7
C425 C426 H42N 109.7
H42M C426 H42N 108.2
N68 C427 C428 113.0(6)
N68 C427 H42O 109.0
C428 C427 H42O 109.0
N68 C427 H42P 109.0
C428 C427 H42P 109.0
H42O C427 H42P 107.8
N78 C428 C427 109.7(6)
N78 C428 H42Q 109.7
C427 C428 H42Q 109.7
N78 C428 H42R 109.7
C427 C428 H42R 109.7
H42Q C428 H42R 108.2
N68 C429 C430 112.6(6)
N68 C429 H42S 109.1
C430 C429 H42S 109.1
N68 C429 H42T 109.1
C430 C429 H42T 109.1
H42S C429 H42T 107.8
N79 C430 C429 110.1(7)
N79 C430 H43A 109.6
C429 C430 H43A 109.6
N79 C430 H43B 109.6
C429 C430 H43B 109.6
H43A C430 H43B 108.2
N68 C431 C432 111.3(7)
N68 C431 H43C 109.4
C432 C431 H43C 109.4
N68 C431 H43D 109.4
C432 C431 H43D 109.4
H43C C431 H43D 108.0
N80 C432 C431 108.9(7)
N80 C432 H43E 109.9
C431 C432 H43E 109.9
N80 C432 H43F 109.9
C431 C432 H43F 109.9
H43E C432 H43F 108.3
O12A C512 O12B 53.6(7)
O12B O12A C512 69.1(8)
O12A O12B C512 57.3(7)
O13B C513 O13A 99.1(13)
C517 C516 O16 124.7(19)
C516 C517 O17 125(2)
C519 C518 O18 63.2(17)
C518 O18 C519 53.6(13)
C518 C519 O18 63.2(16)
C518 C519 O19 162(2)
O18 C519 O19 126(2)
O20 C520 O48 105(2)
C520 O20 O47 105(2)
O45 C523 O23 125(4)
C523 O23 O48 110(4)
O23 O48 C520 162(3)

loop_
_geom_bond_atom_site_label_1
_geom_bond_atom_site_label_2
_geom_bond_distance
N1 C15 1.410(8)
N1 C1 1.420(8)
N1 C8 1.436(8)
N2 C22 1.412(8)
N2 C36 1.424(8)
N2 C29 1.432(8)
N3 C57 1.383(8)
N3 C50 1.425(8)
N3 C43 1.439(8)
N4 C64 1.420(7)
N4 C71 1.427(7)
N4 C78 1.430(8)
N5 C87 1.452(8)
N5 C89 1.457(8)
N5 C85 1.461(9)
N6 C93 1.472(8)
N6 C95 1.475(7)
N6 C91 1.479(8)
N7 C99 1.456(9)
N7 C97 1.456(10)
N7 C101 1.462(10)
N8 C103 1.464(7)
N8 C107 1.471(7)
N8 C105 1.476(7)
N9 C7 1.253(8)
N9 C86 1.470(8)
N10 C77 1.264(8)
N10 C90 1.461(8)
N11 C42 1.249(9)
N11 C88 1.472(9)
N12 C70 1.273(7)
N12 C96 1.467(8)
N13 C28 1.261(8)
N13 C92 1.460(8)
N14 C63 1.279(8)
N14 C94 1.447(8)
N15 C35 1.281(9)
N15 C100 1.481(9)
N16 C56 1.275(9)
N16 C102 1.469(9)
N17 C14 1.260(9)
N17 C98 1.484(9)
N18 C21 1.277(8)
N18 C104 1.468(7)
N19 C49 1.264(7)
N19 C106 1.470(8)
N20 C84 1.273(7)
N20 C108 1.465(8)
C1 C2 1.392(9)
C1 C6 1.393(9)
C2 C3 1.373(9)
C2 H2 0.9500
C3 C4 1.401(9)
C3 H3 0.9500
C4 C5 1.392(9)
C4 C7 1.481(9)
C5 C6 1.383(9)
C5 H5 0.9500
C6 H6 0.9500
C7 H7 0.9500
C8 C9 1.370(9)
C8 C13 1.397(9)
C9 C10 1.412(10)
C9 H9 0.9500
C10 C11 1.399(10)
C10 H10 0.9500
C11 C12 1.353(9)
C11 C14 1.496(9)
C12 C13 1.371(9)
C12 H12 0.9500
C13 H13 0.9500
C14 H14 0.9500
C15 C20 1.373(8)
C15 C16 1.405(9)
C16 C17 1.387(8)
C16 H16 0.9500
C17 C18 1.398(8)
C17 H17 0.9500
C18 C19 1.386(8)
C18 C21 1.456(9)
C19 C20 1.383(8)
C19 H19 0.9500
C20 H20 0.9500
C21 H21 0.9500
C22 C27 1.390(9)
C22 C23 1.399(9)
C23 C24 1.390(9)
C23 H23 0.9500
C24 C25 1.393(9)
C24 H24 0.9500
C25 C26 1.394(9)
C25 C28 1.462(9)
C26 C27 1.398(9)
C26 H26 0.9500
C27 H27 0.9500
C28 H28 0.9500
C29 C34 1.375(9)
C29 C30 1.388(9)
C30 C31 1.396(9)
C30 H30 0.9500
C31 C32 1.403(9)
C31 H31 0.9500
C32 C33 1.380(9)
C32 C35 1.490(10)
C33 C34 1.380(9)
C33 H33 0.9500
C34 H34 0.9500
C35 H35 0.9500
C36 C37 1.374(9)
C36 C41 1.383(9)
C37 C38 1.399(9)
C37 H37 0.9500
C38 C39 1.368(9)
C38 H38 0.9500
C39 C40 1.369(10)
C39 C42 1.500(10)
C40 C41 1.398(10)
C40 H40 0.9500
C41 H41 0.9500
C42 H42 0.9500
C43 C44 1.379(9)
C43 C48 1.403(9)
C44 C45 1.385(8)
C44 H44 0.9500
C45 C46 1.394(8)
C45 H45 0.9500
C46 C47 1.363(9)
C46 C49 1.462(9)
C47 C48 1.382(9)
C47 H47 0.9500
C48 H48 0.9500
C49 H49 0.9500
C50 C51 1.389(9)
C50 C55 1.401(9)
C51 C52 1.377(9)
C51 H51 0.9500
C52 C53 1.409(9)
C52 H52 0.9500
C53 C54 1.384(9)
C53 C56 1.465(10)
C54 C55 1.384(9)
C54 H54 0.9500
C55 H55 0.9500
C56 H56 0.9500
C57 C62 1.386(9)
C57 C58 1.413(9)
C58 C59 1.379(9)
C58 H58 0.9500
C59 C60 1.376(9)
C59 H59 0.9500
C60 C61 1.397(9)
C60 C63 1.449(9)
C61 C62 1.392(8)
C61 H61 0.9500
C62 H62 0.9500
C63 H63 0.9500
C64 C69 1.377(8)
C64 C65 1.386(8)
C65 C66 1.383(8)
C65 H65 0.9500
C66 C67 1.381(8)
C66 H66 0.9500
C67 C68 1.389(8)
C67 C70 1.460(8)
C68 C69 1.380(8)
C68 H68 0.9500
C69 H69 0.9500
C70 H70 0.9500
C71 C76 1.364(8)
C71 C72 1.373(8)
C72 C73 1.384(8)
C72 H72 0.9500
C73 C74 1.374(8)
C73 H73 0.9500
C74 C75 1.379(9)
C74 C77 1.476(9)
C75 C76 1.397(9)
C75 H75 0.9500
C76 H76 0.9500
C77 H77 0.9500
C78 C83 1.390(8)
C78 C79 1.400(8)
C79 C80 1.360(8)
C79 H79 0.9500
C80 C81 1.393(8)
C80 H80 0.9500
C81 C82 1.387(8)
C81 C84 1.462(9)
C82 C83 1.372(8)
C82 H82 0.9500
C83 H83 0.9500
C84 H84 0.9500
C85 C86 1.510(9)
C85 H85A 0.9900
C85 H85B 0.9900
C86 H86A 0.9900
C86 H86B 0.9900
C87 C88 1.501(10)
C87 H87A 0.9900
C87 H87B 0.9900
C88 H88A 0.9900
C88 H88B 0.9900
C89 C90 1.524(9)
C89 H89A 0.9900
C89 H89B 0.9900
C90 H90A 0.9900
C90 H90B 0.9900
C91 C92 1.516(9)
C91 H91A 0.9900
C91 H91B 0.9900
C92 H92A 0.9900
C92 H92B 0.9900
C93 C94 1.494(9)
C93 H93A 0.9900
C93 H93B 0.9900
C94 H94A 0.9900
C94 H94B 0.9900
C95 C96 1.519(8)
C95 H95A 0.9900
C95 H95B 0.9900
C96 H96A 0.9900
C96 H96B 0.9900
C97 C98 1.537(11)
C97 H97A 0.9900
C97 H97B 0.9900
C98 H98A 0.9900
C98 H98B 0.9900
C99 C100 1.494(10)
C99 H99A 0.9900
C99 H99B 0.9900
C100 H10A 0.9900
C100 H10B 0.9900
C101 C102 1.514(11)
C101 H10C 0.9900
C101 H10D 0.9900
C102 H10E 0.9900
C102 H10F 0.9900
C103 C104 1.504(8)
C103 H10G 0.9900
C103 H10H 0.9900
C104 H10I 0.9900
C104 H10J 0.9900
C105 C106 1.511(8)
C105 H10K 0.9900
C105 H10L 0.9900
C106 H10M 0.9900
C106 H10N 0.9900
C107 C108 1.505(8)
C107 H10O 0.9900
C107 H10P 0.9900
C108 H10Q 0.9900
C108 H10R 0.9900
N21 C109 1.419(8)
N21 C123 1.423(8)
N21 C116 1.425(8)
N22 C144 1.418(7)
N22 C137 1.428(7)
N22 C130 1.433(7)
N23 C151 1.402(8)
N23 C165 1.424(7)
N23 C158 1.434(7)
N24 C172 1.403(7)
N24 C179 1.427(7)
N24 C186 1.444(7)
N25 C195 1.469(8)
N25 C193 1.474(7)
N25 C197 1.478(8)
N26 C199 1.462(7)
N26 C201 1.466(7)
N26 C203 1.476(7)
N27 C207 1.454(7)
N27 C205 1.469(7)
N27 C209 1.472(8)
N28 C215 1.452(9)
N28 C211 1.466(9)
N28 C213 1.471(8)
N29 C115 1.255(8)
N29 C194 1.475(8)
N30 C192 1.268(8)
N30 C198 1.478(8)
N31 C150 1.266(7)
N31 C196 1.466(7)
N32 C185 1.266(7)
N32 C204 1.455(8)
N33 C136 1.252(7)
N33 C200 1.469(7)
N34 C171 1.260(7)
N34 C202 1.479(7)
N35 C122 1.269(7)
N35 C206 1.452(8)
N36 C143 1.262(7)
N36 C210 1.459(7)
N37 C164 1.258(7)
N37 C208 1.452(8)
N38 C129 1.254(9)
N38 C212 1.492(10)
N39 C178 1.259(8)
N39 C216 1.466(8)
N40 C157 1.268(8)
N40 C214 1.467(8)
C109 C114 1.375(9)
C109 C110 1.389(9)
C110 C111 1.379(8)
C110 H110 0.9500
C111 C112 1.388(8)
C111 H111 0.9500
C112 C113 1.382(9)
C112 C115 1.482(9)
C113 C114 1.401(9)
C113 H113 0.9500
C114 H114 0.9500
C115 H115 0.9500
C116 C121 1.378(9)
C116 C117 1.393(8)
C117 C118 1.361(9)
C117 H117 0.9500
C118 C119 1.373(8)
C118 H118 0.9500
C119 C120 1.391(8)
C119 C122 1.473(9)
C120 C121 1.370(9)
C120 H120 0.9500
C121 H121 0.9500
C122 H122 0.9500
C123 C128 1.377(9)
C123 C124 1.392(9)
C124 C125 1.379(9)
C124 H124 0.9500
C125 C126 1.387(10)
C125 H125 0.9500
C126 C127 1.387(10)
C126 C129 1.472(10)
C127 C128 1.386(9)
C127 H127 0.9500
C128 H128 0.9500
C129 H129 0.9500
C130 C131 1.385(8)
C130 C135 1.389(8)
C131 C132 1.382(8)
C131 H131 0.9500
C132 C133 1.398(8)
C132 H132 0.9500
C133 C134 1.389(8)
C133 C136 1.477(8)
C134 C135 1.370(8)
C134 H134 0.9500
C135 H135 0.9500
C136 H136 0.9500
C137 C142 1.382(8)
C137 C138 1.397(8)
C138 C139 1.384(8)
C138 H138 0.9500
C139 C140 1.377(8)
C139 H139 0.9500
C140 C141 1.394(8)
C140 C143 1.478(8)
C141 C142 1.391(8)
C141 H141 0.9500
C142 H142 0.9500
C143 H143 0.9500
C144 C145 1.386(8)
C144 C149 1.398(8)
C145 C146 1.374(8)
C145 H145 0.9500
C146 C147 1.393(8)
C146 H146 0.9500
C147 C148 1.381(8)
C147 C150 1.472(8)
C148 C149 1.379(8)
C148 H148 0.9500
C149 H149 0.9500
C150 H150 0.9500
C151 C156 1.373(8)
C151 C152 1.388(8)
C152 C153 1.408(9)
C152 H152 0.9500
C153 C154 1.380(9)
C153 H153 0.9500
C154 C155 1.388(9)
C154 C157 1.471(9)
C155 C156 1.397(9)
C155 H155 0.9500
C156 H156 0.9500
C157 H157 0.9500
C158 C163 1.382(8)
C158 C159 1.383(8)
C159 C160 1.372(8)
C159 H159 0.9500
C160 C161 1.419(8)
C160 H160 0.9500
C161 C162 1.386(8)
C161 C164 1.474(8)
C162 C163 1.374(8)
C162 H162 0.9500
C163 H163 0.9500
C164 H164 0.9500
C165 C170 1.374(8)
C165 C166 1.390(8)
C166 C167 1.384(8)
C166 H166 0.9500
C167 C168 1.394(8)
C167 H167 0.9500
C168 C169 1.381(8)
C168 C171 1.479(8)
C169 C170 1.391(8)
C169 H169 0.9500
C170 H170 0.9500
C171 H171 0.9500
C172 C177 1.384(8)
C172 C173 1.390(8)
C173 C174 1.388(8)
C173 H173 0.9500
C174 C175 1.388(8)
C174 H174 0.9500
C175 C176 1.386(9)
C175 C178 1.481(9)
C176 C177 1.368(9)
C176 H176 0.9500
C177 H177 0.9500
C178 H178 0.9500
C179 C184 1.381(8)
C179 C180 1.393(8)
C180 C181 1.371(8)
C180 H180 0.9500
C181 C182 1.388(8)
C181 H181 0.9500
C182 C183 1.389(8)
C182 C185 1.470(8)
C183 C184 1.382(8)
C183 H183 0.9500
C184 H184 0.9500
C185 H185 0.9500
C186 C191 1.371(8)
C186 C187 1.384(8)
C187 C188 1.388(8)
C187 H187 0.9500
C188 C189 1.396(8)
C188 H188 0.9500
C189 C190 1.398(8)
C189 C192 1.473(8)
C190 C191 1.372(8)
C190 H190 0.9500
C191 H191 0.9500
C192 H192 0.9500
C193 C194 1.496(9)
C193 H19A 0.9900
C193 H19B 0.9900
C194 H19C 0.9900
C194 H19D 0.9900
C195 C196 1.520(8)
C195 H19E 0.9900
C195 H19F 0.9900
C196 H19G 0.9900
C196 H19H 0.9900
C197 C198 1.524(9)
C197 H19I 0.9900
C197 H19J 0.9900
C198 H19K 0.9900
C198 H19L 0.9900
C199 C200 1.512(8)
C199 H19M 0.9900
C199 H19N 0.9900
C200 H20A 0.9900
C200 H20B 0.9900
C201 C202 1.518(9)
C201 H20C 0.9900
C201 H20D 0.9900
C202 H20E 0.9900
C202 H20F 0.9900
C203 C204 1.509(8)
C203 H20G 0.9900
C203 H20H 0.9900
C204 H20I 0.9900
C204 H20J 0.9900
C205 C206 1.518(9)
C205 H20K 0.9900
C205 H20L 0.9900
C206 H20M 0.9900
C206 H20N 0.9900
C207 C208 1.525(8)
C207 H20O 0.9900
C207 H20P 0.9900
C208 H20Q 0.9900
C208 H20R 0.9900
C209 C210 1.517(8)
C209 H20S 0.9900
C209 H20T 0.9900
C210 H21A 0.9900
C210 H21B 0.9900
C211 C212 1.495(10)
C211 H21C 0.9900
C211 H21D 0.9900
C212 H21E 0.9900
C212 H21F 0.9900
C213 C214 1.500(9)
C213 H21G 0.9900
C213 H21H 0.9900
C214 H21I 0.9900
C214 H21J 0.9900
C215 C216 1.507(10)
C215 H21K 0.9900
C215 H21L 0.9900
C216 H21M 0.9900
C216 H21N 0.9900
N41 C217 1.409(8)
N41 C224 1.419(8)
N41 C231 1.428(7)
N42 C245 1.420(9)
N42 C238 1.422(9)
N42 C252 1.427(9)
N43 C259 1.399(8)
N43 C266 1.433(7)
N43 C273 1.436(8)
N44 C294 1.417(8)
N44 C280 1.435(8)
N44 C287 1.435(8)
N45 C303 1.460(9)
N45 C301 1.465(8)
N45 C305 1.476(8)
N46 C311 1.460(8)
N46 C309 1.468(8)
N46 C307 1.479(8)
N47 C317 1.455(7)
N47 C313 1.460(7)
N47 C315 1.465(8)
N48 C319 1.459(9)
N48 C321 1.474(8)
N48 C323 1.478(8)
N49 C223 1.259(8)
N49 C302 1.474(8)
N50 C300 1.250(8)
N50 C306 1.467(8)
N51 C258 1.268(9)
N51 C304 1.468(10)
N52 C293 1.260(8)
N52 C312 1.467(8)
N53 C244 1.262(8)
N53 C308 1.484(8)
N54 C272 1.260(8)
N54 C310 1.465(7)
N55 C237 1.266(7)
N55 C318 1.458(7)
N56 C286 1.275(8)
N56 C314 1.457(8)
N57 C279 1.268(8)
N57 C316 1.467(8)
N58 C265 1.262(9)
N58 C324 1.466(9)
N59 C251 1.250(9)
N59 C322 1.473(9)
N60 C230 1.263(8)
N60 C320 1.459(8)
C217 C218 1.391(9)
C217 C222 1.410(9)
C218 C219 1.381(9)
C218 H218 0.9500
C219 C220 1.407(9)
C219 H219 0.9500
C220 C221 1.377(9)
C220 C223 1.470(9)
C221 C222 1.390(9)
C221 H221 0.9500
C222 H222 0.9500
C223 H223 0.9500
C224 C229 1.391(8)
C224 C225 1.397(8)
C225 C226 1.388(9)
C225 H225 0.9500
C226 C227 1.397(9)
C226 H226 0.9500
C227 C228 1.378(8)
C227 C230 1.474(9)
C228 C229 1.377(8)
C228 H228 0.9500
C229 H229 0.9500
C230 H230 0.9500
C231 C236 1.378(8)
C231 C232 1.398(8)
C232 C233 1.365(8)
C232 H232 0.9500
C233 C234 1.391(8)
C233 H233 0.9500
C234 C235 1.392(8)
C234 C237 1.481(8)
C235 C236 1.391(8)
C235 H235 0.9500
C236 H236 0.9500
C237 H237 0.9500
C238 C243 1.366(10)
C238 C239 1.399(9)
C239 C240 1.394(9)
C239 H239 0.9500
C240 C241 1.376(10)
C240 H240 0.9500
C241 C242 1.400(9)
C241 C244 1.466(9)
C242 C243 1.383(10)
C242 H242 0.9500
C243 H243 0.9500
C244 H244 0.9500
C245 C246 1.379(10)
C245 C250 1.381(9)
C246 C247 1.383(10)
C246 H246 0.9500
C247 C248 1.409(10)
C247 H247 0.9500
C248 C249 1.376(10)
C248 C251 1.478(10)
C249 C250 1.392(10)
C249 H249 0.9500
C250 H250 0.9500
C251 H251 0.9500
C252 C257 1.385(10)
C252 C253 1.395(10)
C253 C254 1.379(10)
C253 H253 0.9500
C254 C255 1.390(10)
C254 H254 0.9500
C255 C256 1.366(10)
C255 C258 1.475(11)
C256 C257 1.393(11)
C256 H256 0.9500
C257 H257 0.9500
C258 H258 0.9500
C259 C260 1.395(8)
C259 C264 1.399(9)
C260 C261 1.381(9)
C260 H260 0.9500
C261 C262 1.389(9)
C261 H261 0.9500
C262 C263 1.382(9)
C262 C265 1.463(10)
C263 C264 1.378(9)
C263 H263 0.9500
C264 H264 0.9500
C265 H265 0.9500
C266 C267 1.380(8)
C266 C271 1.384(9)
C267 C268 1.391(8)
C267 H267 0.9500
C268 C269 1.375(8)
C268 H268 0.9500
C269 C270 1.381(8)
C269 C272 1.477(8)
C270 C271 1.383(9)
C270 H270 0.9500
C271 H271 0.9500
C272 H272 0.9500
C273 C278 1.373(9)
C273 C274 1.399(9)
C274 C275 1.382(9)
C274 H274 0.9500
C275 C276 1.375(8)
C275 H275 0.9500
C276 C277 1.396(9)
C276 C279 1.471(9)
C277 C278 1.390(9)
C277 H277 0.9500
C278 H278 0.9500
C279 H279 0.9500
C280 C285 1.380(9)
C280 C281 1.383(8)
C281 C282 1.393(8)
C281 H281 0.9500
C282 C283 1.392(9)
C282 H282 0.9500
C283 C284 1.374(8)
C283 C286 1.470(9)
C284 C285 1.395(8)
C284 H284 0.9500
C285 H285 0.9500
C286 H286 0.9500
C287 C292 1.374(9)
C287 C288 1.394(8)
C288 C289 1.377(8)
C288 H288 0.9500
C289 C290 1.405(9)
C289 H289 0.9500
C290 C291 1.372(9)
C290 C293 1.488(9)
C291 C292 1.384(9)
C291 H291 0.9500
C292 H292 0.9500
C293 H293 0.9500
C294 C299 1.388(8)
C294 C295 1.410(9)
C295 C296 1.373(8)
C295 H295 0.9500
C296 C297 1.398(9)
C296 H296 0.9500
C297 C298 1.389(9)
C297 C300 1.478(9)
C298 C299 1.364(9)
C298 H298 0.9500
C299 H299 0.9500
C300 H300 0.9500
C301 C302 1.506(10)
C301 H30A 0.9900
C301 H30B 0.9900
C302 H30C 0.9900
C302 H30D 0.9900
C303 C304 1.508(11)
C303 H30E 0.9900
C303 H30F 0.9900
C304 H30G 0.9900
C304 H30H 0.9900
C305 C306 1.510(9)
C305 H30I 0.9900
C305 H30J 0.9900
C306 H30K 0.9900
C306 H30L 0.9900
C307 C308 1.512(9)
C307 H30M 0.9900
C307 H30N 0.9900
C308 H30O 0.9900
C308 H30P 0.9900
C309 C310 1.531(8)
C309 H30Q 0.9900
C309 H30R 0.9900
C310 H31A 0.9900
C310 H31B 0.9900
C311 C312 1.509(8)
C311 H31C 0.9900
C311 H31D 0.9900
C312 H31E 0.9900
C312 H31F 0.9900
C313 C314 1.524(8)
C313 H31G 0.9900
C313 H31H 0.9900
C314 H31I 0.9900
C314 H31J 0.9900
C315 C316 1.519(9)
C315 H31K 0.9900
C315 H31L 0.9900
C316 H31M 0.9900
C316 H31N 0.9900
C317 C318 1.507(8)
C317 H31O 0.9900
C317 H31P 0.9900
C318 H31Q 0.9900
C318 H31R 0.9900
C319 C320 1.506(9)
C319 H31S 0.9900
C319 H31T 0.9900
C320 H32A 0.9900
C320 H32B 0.9900
C321 C322 1.521(10)
C321 H32C 0.9900
C321 H32D 0.9900
C322 H32E 0.9900
C322 H32F 0.9900
C323 C324 1.517(10)
C323 H32G 0.9900
C323 H32H 0.9900
C324 H32I 0.9900
C324 H32J 0.9900
N61 C325 1.403(8)
N61 C339 1.421(8)
N61 C332 1.429(8)
N62 C353 1.410(8)
N62 C360 1.411(8)
N62 C346 1.439(8)
N63 C381 1.416(9)
N63 C374 1.420(9)
N63 C367 1.426(9)
N64 C402 1.408(8)
N64 C400 1.425(8)
N64 C388 1.431(8)
N65 C409 1.457(13)
N65 C411 1.460(11)
N65 C413 1.466(14)
N66 C417 1.454(9)
N66 C419 1.458(9)
N66 C415 1.465(9)
N67 C423 1.449(12)
N67 C421 1.472(10)
N67 C425 1.489(14)
N68 C427 1.462(8)
N68 C431 1.470(9)
N68 C429 1.472(9)
N69 C331 1.272(11)
N69 C410 1.480(11)
N70 C408 1.283(14)
N70 C414 1.447(13)
N71 C352 1.269(8)
N71 C412 1.453(9)
N72 C338 1.268(8)
N72 C416 1.457(9)
N73 C373 1.144(11)
N73 C420 1.612(11)
N74 C366 1.271(9)
N74 C418 1.486(9)
N75 C394 1.282(9)
N75 C426 1.493(9)
N76 C345 1.261(10)
N76 C422 1.486(10)
N77 C387 1.272(10)
N77 C424 1.496(11)
N78 C359 1.255(8)
N78 C428 1.476(8)
N79 C380 1.259(9)
N79 C430 1.462(9)
N80 C401 1.293(10)
N80 C432 1.480(10)
C325 C326 1.382(9)
C325 C330 1.398(9)
C326 C327 1.373(10)
C326 H326 0.9500
C327 C328 1.393(10)
C327 H327 0.9500
C328 C329 1.397(10)
C328 C331 1.473(11)
C329 C330 1.364(9)
C329 H329 0.9500
C330 H330 0.9500
C331 H331 0.9500
C332 C333 1.373(9)
C332 C337 1.377(9)
C333 C334 1.383(9)
C333 H333 0.9500
C334 C335 1.380(9)
C334 H334 0.9500
C335 C336 1.377(9)
C335 C338 1.468(9)
C336 C337 1.381(10)
C336 H336 0.9500
C337 H337 0.9500
C338 H338 0.9500
C339 C340 1.364(9)
C339 C344 1.373(9)
C340 C341 1.407(10)
C340 H340 0.9500
C341 C342 1.379(10)
C341 H341 0.9500
C342 C343 1.367(9)
C342 C345 1.492(10)
C343 C344 1.369(9)
C343 H343 0.9500
C344 H344 0.9500
C345 H345 0.9500
C346 C351 1.381(9)
C346 C347 1.382(9)
C347 C348 1.375(9)
C347 H347 0.9500
C348 C349 1.378(9)
C348 H348 0.9500
C349 C350 1.398(9)
C349 C352 1.471(9)
C350 C351 1.385(9)
C350 H350 0.9500
C351 H351 0.9500
C352 H352 0.9500
C353 C354 1.370(9)
C353 C358 1.390(9)
C354 C355 1.403(9)
C354 H354 0.9500
C355 C356 1.400(9)
C355 H355 0.9500
C356 C357 1.378(9)
C356 C359 1.475(9)
C357 C358 1.378(9)
C357 H357 0.9500
C358 H358 0.9500
C359 H359 0.9500
C360 C361 1.381(9)
C360 C365 1.394(8)
C361 C362 1.390(9)
C361 H361 0.9500
C362 C363 1.380(9)
C362 H362 0.9500
C363 C364 1.391(9)
C363 C366 1.459(9)
C364 C365 1.380(9)
C364 H364 0.9500
C365 H365 0.9500
C366 H366 0.9500
C367 C372 1.380(11)
C367 C368 1.389(11)
C368 C369 1.361(12)
C368 H368 0.9500
C369 C370 1.325(13)
C369 H369 0.9500
C370 C371 1.398(12)
C370 C373 1.548(15)
C371 C372 1.393(11)
C371 H371 0.9500
C372 H372 0.9500
C373 H373 0.9500
C374 C375 1.374(9)
C374 C379 1.384(10)
C375 C376 1.362(9)
C375 H375 0.9500
C376 C377 1.376(9)
C376 H376 0.9500
C377 C378 1.402(10)
C377 C380 1.466(10)
C378 C379 1.381(10)
C378 H378 0.9500
C379 H379 0.9500
C380 H380 0.9500
C381 C386 1.368(10)
C381 C382 1.402(10)
C382 C383 1.385(11)
C382 H382 0.9500
C383 C384 1.387(11)
C383 H383 0.9500
C384 C385 1.365(10)
C384 C387 1.492(12)
C385 C386 1.383(11)
C385 H385 0.9500
C386 H386 0.9500
C387 H387 0.9500
C388 C389 1.365(9)
C388 C393 1.372(9)
C389 C390 1.379(9)
C389 H389 0.9500
C390 C391 1.382(9)
C390 H390 0.9500
C391 C392 1.380(9)
C391 C394 1.467(9)
C392 C393 1.386(9)
C392 H392 0.9500
C393 H393 0.9500
C394 H394 0.9500
C395 C396 1.381(10)
C395 C400 1.385(9)
C395 H395 0.9500
C396 C397 1.374(10)
C396 H396 0.9500
C397 C398 1.397(10)
C397 C401 1.460(10)
C398 C399 1.390(10)
C398 H398 0.9500
C399 C400 1.368(9)
C399 H399 0.9500
C401 H401 0.9500
C402 C407 1.387(10)
C402 C403 1.393(9)
C403 C404 1.365(11)
C403 H403 0.9500
C404 C405 1.356(11)
C404 H404 0.9500
C405 C406 1.403(11)
C405 C408 1.481(12)
C406 C407 1.372(10)
C406 H406 0.9500
C407 H407 0.9500
C408 H408 0.9500
C409 C410 1.549(12)
C409 H40A 0.9900
C409 H40B 0.9900
C410 H41A 0.9900
C410 H41B 0.9900
C411 C412 1.482(11)
C411 H41C 0.9900
C411 H41D 0.9900
C412 H41E 0.9900
C412 H41F 0.9900
C413 C414 1.52(2)
C413 H41G 0.9900
C413 H41H 0.9900
C414 H41I 0.9900
C414 H41J 0.9900
C415 C416 1.540(10)
C415 H41K 0.9900
C415 H41L 0.9900
C416 H41M 0.9900
C416 H41N 0.9900
C417 C418 1.519(11)
C417 H41O 0.9900
C417 H41P 0.9900
C418 H41Q 0.9900
C418 H41R 0.9900
C419 C420 1.503(10)
C419 H41S 0.9900
C419 H41T 0.9900
C420 H42A 0.9900
C420 H42B 0.9900
C421 C422 1.480(14)
C421 H42C 0.9900
C421 H42D 0.9900
C422 H42E 0.9900
C422 H42F 0.9900
C423 C424 1.513(11)
C423 H42G 0.9900
C423 H42H 0.9900
C424 H42I 0.9900
C424 H42J 0.9900
C425 C426 1.501(14)
C425 H42K 0.9900
C425 H42L 0.9900
C426 H42M 0.9900
C426 H42N 0.9900
C427 C428 1.505(10)
C427 H42O 0.9900
C427 H42P 0.9900
C428 H42Q 0.9900
C428 H42R 0.9900
C429 C430 1.519(11)
C429 H42S 0.9900
C429 H42T 0.9900
C430 H43A 0.9900
C430 H43B 0.9900
C431 C432 1.531(10)
C431 H43C 0.9900
C431 H43D 0.9900
C432 H43E 0.9900
C432 H43F 0.9900
C501 O1 1.403(9)
C502 O2 1.431(8)
C503 O3 1.445(7)
C504 O4 1.365(12)
C505 O5 1.463(9)
C506 O6 1.420(11)
C507 O7 1.45(2)
C508 O8 1.405(14)
C509 O9 1.555(18)
C510 O10 1.45(3)
C511 O11 1.633(18)
C512 O12A 1.374(10)
C512 O12B 1.526(16)
O12A O12B 1.314(15)
C513 O13B 1.269(17)
C513 O13A 1.347(15)
C514 O14 1.51(3)
C515 O15 1.47(4)
C516 C517 1.37(3)
C516 O16 1.560(19)
C517 O17 1.55(3)
C518 C519 1.28(3)
C518 O18 1.42(3)
O18 C519 1.42(2)
C519 O19 1.69(3)
C520 O20 1.55(3)
C520 O48 1.73(4)
O20 O47 1.75(3)
C521 O21 1.68(2)
C522 O22 1.60(2)
C523 O45 1.16(4)
C523 O23 1.56(5)
O23 O48 1.62(4)
